data_7104133
loop_
_publ_author_name
'Hussain, Firasat'
'Gable, Robert W'
'Speldrich, Manfred'
'K\"ogerler, Paul'
'Boskovic, Colette'

_publ_section_title
;
 Polyoxotungstate-encapsulated Gd(6) and Yb(10) complexes.
;
_journal_issue 3
_journal_name_full 'Chemical communications (Cambridge, England)'
_journal_page_first 328
_journal_page_last 330
_journal_paper_doi 10.1039/b813173b
_journal_volume 34
_journal_year 2009
_chemical_formula_moiety
;
C8 H85 As10 O352 W88 Yb10, Cs7,Na3, 2(Cs0.66 Na0.34),2(Cs1.23 Na0.77),
2(Cs0.26 Na0.74),2(Cs0.13 Na0.87),2(Cs0.13 Na0.87),2(Cs0.06 Na0.94), 84(H2 O)
;
_chemical_formula_sum 'C8 H253 As10 Cs15.31 Na15.69 O436 W88 Yb10'
_chemical_formula_weight 28381.07
_chemical_name_systematic
;
?
;
_space_group_IT_number 2
_symmetry_cell_setting triclinic
_symmetry_space_group_name_Hall '-P 1'
_symmetry_space_group_name_H-M 'P -1'
_atom_sites_solution_hydrogens none
_atom_sites_solution_primary direct
_atom_sites_solution_secondary difmap
_audit_creation_method SHELXL-97
_cell_angle_alpha 70.632(2)
_cell_angle_beta 70.009(2)
_cell_angle_gamma 76.675(3)
_cell_formula_units_Z 1
_cell_length_a 21.476(3)
_cell_length_b 24.164(3)
_cell_length_c 27.725(4)
_cell_measurement_reflns_used 6755
_cell_measurement_temperature 130(2)
_cell_measurement_theta_max 24.21
_cell_measurement_theta_min 2.21
_cell_volume 12644(3)
_computing_cell_refinement 'Bruker SMART'
_computing_data_collection 'Bruker SMART'
_computing_data_reduction 'Bruker SAINT'
_computing_molecular_graphics 'Bruker SHELXTL'
_computing_publication_material 'Bruker SHELXTL'
_computing_structure_refinement 'SHELXL-97 (Sheldrick, 1997)'
_computing_structure_solution 'SHELXS-97 (Sheldrick, 1990)'
_diffrn_ambient_temperature 130(2)
_diffrn_measured_fraction_theta_full 0.986
_diffrn_measured_fraction_theta_max 0.986
_diffrn_measurement_device_type 'CCD area detector'
_diffrn_measurement_method 'phi and omega scans'
_diffrn_radiation_monochromator graphite
_diffrn_radiation_source 'fine-focus sealed tube'
_diffrn_radiation_type MoK\a
_diffrn_radiation_wavelength 0.71073
_diffrn_reflns_av_R_equivalents 0.0771
_diffrn_reflns_av_sigmaI/netI 0.1624
_diffrn_reflns_limit_h_max 20
_diffrn_reflns_limit_h_min -25
_diffrn_reflns_limit_k_max 28
_diffrn_reflns_limit_k_min -28
_diffrn_reflns_limit_l_max 32
_diffrn_reflns_limit_l_min -32
_diffrn_reflns_number 67318
_diffrn_reflns_theta_full 25.03
_diffrn_reflns_theta_max 25.03
_diffrn_reflns_theta_min 2.07
_exptl_absorpt_coefficient_mu 23.598
_exptl_absorpt_correction_T_max 0.5009
_exptl_absorpt_correction_T_min 0.0566
_exptl_absorpt_correction_type empirical
_exptl_absorpt_process_details SADABS
_exptl_crystal_colour colorless
_exptl_crystal_density_diffrn 3.727
_exptl_crystal_density_method 'not measured'
_exptl_crystal_description plate
_exptl_crystal_F_000 12346
_exptl_crystal_size_max 0.29
_exptl_crystal_size_mid 0.09
_exptl_crystal_size_min 0.03
_refine_diff_density_max 6.425
_refine_diff_density_min -5.627
_refine_diff_density_rms 0.742
_refine_ls_extinction_coef 0.000058(6)
_refine_ls_extinction_expression Fc^*^=kFc[1+0.001xFc^2^\l^3^/sin(2\q)]^-1/4^
_refine_ls_extinction_method SHELXL
_refine_ls_goodness_of_fit_ref 1.017
_refine_ls_hydrogen_treatment none
_refine_ls_matrix_type full
_refine_ls_number_parameters 1511
_refine_ls_number_reflns 44054
_refine_ls_number_restraints 121
_refine_ls_restrained_S_all 1.029
_refine_ls_R_factor_all 0.1483
_refine_ls_R_factor_gt 0.0938
_refine_ls_shift/su_max 0.001
_refine_ls_shift/su_mean 0.000
_refine_ls_structure_factor_coef Fsqd
_refine_ls_weighting_details 'calc w=1/[\s^2^(Fo^2^)+(0.1177P)^2^+553.0000P] where P=(Fo^2^+2Fc^2^)/3'
_refine_ls_weighting_scheme calc
_refine_ls_wR_factor_gt 0.2223
_refine_ls_wR_factor_ref 0.2536
_reflns_number_gt 27391
_reflns_number_total 44054
_reflns_threshold_expression >2\s(I)
_cod_data_source_file b813173b.txt
_cod_data_source_block fh36
_cod_depositor_comments
;
The following automatic conversions were performed:
'_symmetry_cell_setting' value 'Triclinic' changed to 'triclinic'
according to '/home/saulius/struct/CIF-dictionaries/cif_core.dic'
dictionary named 'cif_core.dic' version 2.4.1 from 2010-06-29.

Automatic conversion script
Id: cif_fix_enum 1527 2010-12-29 10:47:43Z saulius 
;
_cod_original_sg_symbol_Hall '-P 1 '
_cod_original_sg_symbol_H-M P-1
_cod_database_code 7104133

loop_
_symmetry_equiv_pos_as_xyz
'x, y, z'
'-x, -y, -z'

loop_
_atom_site_label
_atom_site_type_symbol
_atom_site_fract_x
_atom_site_fract_y
_atom_site_fract_z
_atom_site_U_iso_or_equiv
_atom_site_adp_type
_atom_site_occupancy
_atom_site_symmetry_multiplicity
_atom_site_calc_flag
_atom_site_refinement_flags
_atom_site_disorder_assembly
_atom_site_disorder_group
W1 W 0.38528(10) 0.87038(8) 0.24222(8) 0.0377(5) Uani 1 1 d . . .
W2 W 0.40937(10) 0.72182(9) 0.33258(7) 0.0350(5) Uani 1 1 d . . .
W3 W 0.53779(10) 0.89720(8) 0.23458(7) 0.0298(4) Uani 1 1 d U . .
W4 W 0.36193(9) 0.73812(8) 0.21238(7) 0.0302(4) Uani 1 1 d . . .
W5 W 0.56182(10) 0.74746(8) 0.32035(6) 0.0278(4) Uani 1 1 d . . .
W6 W 0.50129(9) 0.90122(7) 0.12235(7) 0.0278(4) Uani 1 1 d . . .
W7 W 0.54405(9) 0.62770(7) 0.29439(6) 0.0223(4) Uani 1 1 d . . .
W8 W 0.49427(9) 0.63705(7) 0.17789(6) 0.0198(4) Uani 1 1 d . . .
W9 W 0.48013(9) 0.77248(7) 0.09387(7) 0.0220(4) Uani 1 1 d . . .
W10 W 0.88434(10) 0.71676(7) 0.29779(6) 0.0238(4) Uani 1 1 d U . .
W11 W 0.77295(10) 0.84244(7) 0.28647(6) 0.0248(4) Uani 1 1 d U . .
W12 W 0.90733(8) 0.89575(6) 0.04415(6) 0.0136(3) Uani 1 1 d U . .
W13 W 0.93745(10) 0.84929(7) 0.26393(6) 0.0270(4) Uani 1 1 d . . .
W14 W 1.01358(9) 0.67723(7) 0.18650(7) 0.0211(4) Uani 1 1 d U . .
W15 W 0.95034(9) 0.94356(6) 0.12686(6) 0.0189(4) Uani 1 1 d U . .
W16 W 0.79041(9) 0.93126(6) 0.14863(6) 0.0203(4) Uani 1 1 d U . .
W17 W 1.07116(9) 0.80847(7) 0.14845(6) 0.0215(4) Uani 1 1 d . . .
W18 W 1.03208(8) 0.76390(6) 0.06051(6) 0.0151(3) Uani 1 1 d . . .
W19 W 1.19672(10) 0.27647(8) 0.31048(7) 0.0311(5) Uani 1 1 d . . .
W20 W 1.14715(10) 0.12692(7) 0.37356(7) 0.0286(4) Uani 1 1 d . . .
W21 W 1.08229(10) 0.23750(8) 0.44947(7) 0.0298(5) Uani 1 1 d . . .
W22 W 1.14635(9) 0.28781(8) 0.20470(7) 0.0243(4) Uani 1 1 d . . .
W23 W 1.07927(10) 0.38762(7) 0.27537(7) 0.0256(4) Uani 1 1 d . . .
W24 W 0.96800(10) 0.34979(7) 0.40928(6) 0.0256(4) Uani 1 1 d U . .
W25 W 0.92306(9) 0.21290(7) 0.47452(6) 0.0206(4) Uani 1 1 d U . .
W26 W 1.09066(9) 0.14124(7) 0.27096(6) 0.0215(4) Uani 1 1 d . . .
W27 W 0.98981(9) 0.10685(7) 0.39641(6) 0.0192(4) Uani 1 1 d . . .
W28 W 0.57442(9) 0.09250(7) 0.46581(6) 0.0226(4) Uani 1 1 d U . .
W29 W 0.49349(9) 0.20070(7) 0.36584(7) 0.0233(4) Uani 1 1 d . . .
W30 W 0.70648(9) 0.06609(7) 0.36340(6) 0.0189(4) Uani 1 1 d . . .
W31 W 0.52222(9) 0.24736(7) 0.46891(6) 0.0226(4) Uani 1 1 d . . .
W32 W 0.73221(9) 0.09767(7) 0.46556(6) 0.0205(4) Uani 1 1 d . . .
W33 W 0.57365(8) 0.31236(7) 0.27144(6) 0.0186(4) Uani 1 1 d . . .
W34 W 0.67849(9) 0.25240(7) 0.46509(6) 0.0203(4) Uani 1 1 d . . .
W35 W 0.62919(8) 0.17312(7) 0.26621(6) 0.0194(4) Uani 1 1 d . . .
W36 W 0.70148(8) 0.79902(6) 0.19980(6) 0.0156(4) Uani 1 1 d U . .
W37 W 0.60924(9) 0.35217(7) 0.37461(6) 0.0185(4) Uani 1 1 d . . .
W38 W 0.84235(8) 0.21478(6) 0.37191(6) 0.0129(3) Uani 1 1 d U . .
W39 W 0.74435(8) 0.35303(6) 0.24750(5) 0.0119(3) Uani 1 1 d U . .
W40 W 0.78515(8) 0.55988(6) 0.06379(5) 0.0116(3) Uani 1 1 d . . .
W41 W 0.67744(8) 0.63053(6) 0.16649(6) 0.0136(3) Uani 1 1 d . . .
W42 W 0.98058(8) 0.26044(6) 0.20272(6) 0.0143(3) Uani 1 1 d . . .
W43 W 0.82033(8) 0.41828(6) 0.10564(5) 0.0109(3) Uani 1 1 d . . .
W44 W 0.86058(8) 0.75230(6) 0.05594(5) 0.0112(3) Uani 1 1 d U . .
As1 As 0.5377(2) 0.76155(17) 0.19817(15) 0.0188(9) Uani 1 1 d . . .
As2 As 0.8900(2) 0.79447(15) 0.16893(14) 0.0146(8) Uani 1 1 d U . .
As3 As 1.0186(2) 0.25355(16) 0.33240(15) 0.0168(9) Uani 1 1 d . . .
As4 As 0.6711(2) 0.21321(16) 0.35703(14) 0.0150(8) Uani 1 1 d U . .
As5 As 0.6729(2) 0.48548(15) 0.17807(14) 0.0140(8) Uani 1 1 d U . .
Yb1 Yb 0.66728(9) 0.79580(7) 0.06977(6) 0.0146(4) Uani 1 1 d . . .
Yb2 Yb 0.82847(9) 0.64897(7) 0.20800(6) 0.0150(4) Uani 1 1 d U . .
Yb3 Yb 0.81825(9) 0.18455(7) 0.24816(6) 0.0128(4) Uani 1 1 d . . .
Yb4 Yb 0.89098(9) 0.37700(7) 0.29021(6) 0.0142(4) Uani 1 1 d U . .
Yb5 Yb 1.05284(8) 0.28808(7) 0.06341(6) 0.0129(4) Uani 1 1 d . . .
O1 O 0.303(2) 0.9066(17) 0.2687(15) 0.064(11) Uiso 1 1 d . . .
O2 O 0.4066(17) 0.9156(15) 0.1743(13) 0.048(9) Uiso 1 1 d . . .
O3 O 0.4385(14) 0.9064(12) 0.2601(11) 0.027(7) Uiso 1 1 d . . .
O4 O 0.3635(17) 0.8093(14) 0.2203(12) 0.043(8) Uiso 1 1 d . . .
O5 O 0.3913(14) 0.8032(12) 0.3053(11) 0.027(7) Uiso 1 1 d . . .
O6 O 0.4980(13) 0.8331(11) 0.2020(10) 0.018(6) Uiso 1 1 d . . .
O7 O 0.3438(16) 0.7093(13) 0.3888(12) 0.039(8) Uiso 1 1 d . . .
O8 O 0.3766(13) 0.7096(11) 0.2850(10) 0.018(6) Uiso 1 1 d . . .
O9 O 0.4596(13) 0.6398(11) 0.3438(10) 0.022(6) Uiso 1 1 d . . .
O10 O 0.4747(14) 0.7364(12) 0.3624(10) 0.026(7) Uiso 1 1 d . . .
O11 O 0.5119(14) 0.7276(12) 0.2677(11) 0.027(7) Uiso 1 1 d . . .
O12 O 0.5419(16) 0.9516(14) 0.2585(12) 0.042(8) Uiso 1 1 d . . .
O13 O 0.6246(14) 0.8704(11) 0.2092(10) 0.024(6) Uiso 1 1 d . . .
O14 O 0.5257(15) 0.9358(12) 0.1669(11) 0.030(7) Uiso 1 1 d . . .
O15 O 0.5304(13) 0.8296(11) 0.2949(10) 0.021(6) Uiso 1 1 d . . .
O16 O 0.2778(17) 0.7331(14) 0.2312(13) 0.044(9) Uiso 1 1 d . . .
O17 O 0.3828(15) 0.7677(12) 0.1380(11) 0.032(7) Uiso 1 1 d . . .
O18 O 0.3973(12) 0.6597(10) 0.2109(9) 0.014(6) Uiso 1 1 d . . .
O19 O 0.4789(12) 0.7363(10) 0.1800(9) 0.013(5) Uiso 1 1 d . . .
O20 O 0.5984(15) 0.7505(13) 0.3649(12) 0.036(8) Uiso 1 1 d . . .
O21 O 0.5818(13) 0.6638(11) 0.3282(10) 0.019(6) Uiso 1 1 d . . .
O22 O 0.6355(15) 0.7572(13) 0.2542(11) 0.033(7) Uiso 1 1 d . . .
O23 O 0.4924(15) 0.9638(12) 0.0721(11) 0.030(7) Uiso 1 1 d . . .
O24 O 0.5806(14) 0.8649(12) 0.0983(10) 0.024(6) Uiso 1 1 d . . .
O25 O 0.4602(14) 0.8482(12) 0.1072(11) 0.026(7) Uiso 1 1 d . . .
O26 O 0.5661(14) 0.5550(12) 0.3259(10) 0.025(7) Uiso 1 1 d . . .
O27 O 0.6153(12) 0.6457(10) 0.2332(9) 0.010(5) Uiso 1 1 d . . .
O28 O 0.4989(14) 0.6211(12) 0.2492(10) 0.026(7) Uiso 1 1 d . . .
O29 O 0.4861(13) 0.5694(10) 0.1754(9) 0.017(6) Uiso 1 1 d . . .
O30 O 0.5831(13) 0.6389(10) 0.1542(9) 0.017(6) Uiso 1 1 d . . .
O31 O 0.4833(12) 0.6889(10) 0.1110(9) 0.015(6) Uiso 1 1 d . . .
O32 O 0.4647(16) 0.7913(13) 0.0322(12) 0.037(8) Uiso 1 1 d . . .
O33 O 0.5672(13) 0.7704(11) 0.0785(9) 0.017(6) Uiso 1 1 d . . .
O34 O 0.8433(13) 0.6884(11) 0.2688(10) 0.020(6) Uiso 1 1 d . . .
O35 O 0.8860(15) 0.6617(13) 0.3590(11) 0.034(7) Uiso 1 1 d . . .
O36 O 0.9730(14) 0.6958(12) 0.2529(11) 0.027(7) Uiso 1 1 d . . .
O37 O 0.8018(13) 0.7680(11) 0.3301(10) 0.018(6) Uiso 1 1 d . . .
O38 O 0.9352(14) 0.7742(12) 0.3092(11) 0.028(7) Uiso 1 1 d . . .
O39 O 0.8775(14) 0.8025(11) 0.2341(10) 0.024(6) Uiso 1 1 d . . .
O40 O 0.7115(16) 0.8694(13) 0.3332(12) 0.036(8) Uiso 1 1 d . . .
O41 O 0.7240(14) 0.8125(12) 0.2609(10) 0.025(7) Uiso 1 1 d . . .
O42 O 0.7835(12) 0.9089(10) 0.2230(9) 0.011(5) Uiso 1 1 d . . .
O43 O 0.8460(13) 0.8736(11) 0.2935(10) 0.018(6) Uiso 1 1 d . . .
O44 O 0.9112(13) 0.9213(11) -0.0207(9) 0.017(6) Uiso 1 1 d . . .
O45 O 0.9889(11) 0.8434(9) 0.0423(9) 0.008(5) Uiso 1 1 d . . .
O46 O 0.9508(12) 0.9503(10) 0.0549(9) 0.012(5) Uiso 1 1 d . . .
O47 O 0.8200(12) 0.9377(10) 0.0717(9) 0.016(6) Uiso 1 1 d . . .
O48 O 0.8640(12) 0.8258(10) 0.0632(9) 0.010(5) Uiso 1 1 d . . .
O49 O 0.8914(11) 0.8731(9) 0.1341(8) 0.006(5) Uiso 1 1 d . . .
O50 O 0.9734(15) 0.8788(12) 0.2946(11) 0.030(7) Uiso 1 1 d . . .
O51 O 1.0173(15) 0.8222(13) 0.2133(11) 0.034(7) Uiso 1 1 d . . .
O52 O 0.9310(15) 0.9192(13) 0.1991(11) 0.034(7) Uiso 1 1 d . . .
O53 O 1.0617(15) 0.6110(13) 0.2055(11) 0.032(7) Uiso 1 1 d . . .
O54 O 0.9391(15) 0.6581(12) 0.1845(11) 0.032(7) Uiso 1 1 d . . .
O55 O 1.0586(13) 0.6912(10) 0.1089(9) 0.016(6) Uiso 1 1 d . . .
O56 O 1.0830(13) 0.7274(11) 0.1791(9) 0.017(6) Uiso 1 1 d . . .
O57 O 0.9804(12) 0.7735(10) 0.1483(9) 0.013(5) Uiso 1 1 d . . .
O58 O 0.9839(13) 1.0067(11) 0.1139(10) 0.018(6) Uiso 1 1 d . . .
O59 O 1.0252(13) 0.8878(11) 0.1189(10) 0.021(6) Uiso 1 1 d . . .
O60 O 0.8580(13) 0.9790(11) 0.1353(10) 0.021(6) Uiso 1 1 d . . .
O61 O 0.7224(14) 0.9832(11) 0.1465(10) 0.024(6) Uiso 1 1 d . . .
O62 O 0.7570(13) 0.8608(10) 0.1599(9) 0.016(6) Uiso 1 1 d . . .
O63 O 1.1432(13) 0.8291(11) 0.1463(10) 0.022(6) Uiso 1 1 d . . .
O64 O 1.0910(12) 0.8001(10) 0.0804(9) 0.013(5) Uiso 1 1 d . . .
O65 O 1.0898(14) 0.7585(11) 0.0001(10) 0.023(6) Uiso 1 1 d . . .
O66 O 0.9620(11) 0.7376(10) 0.0608(9) 0.008(5) Uiso 1 1 d . . .
O67 O 1.2735(16) 0.2738(14) 0.3140(12) 0.041(8) Uiso 1 1 d . . .
O68 O 1.2172(15) 0.2721(12) 0.2406(11) 0.031(7) Uiso 1 1 d . . .
O69 O 1.1674(15) 0.3582(13) 0.2949(11) 0.034(7) Uiso 1 1 d . . .
O70 O 1.1474(15) 0.2659(13) 0.3827(11) 0.033(7) Uiso 1 1 d . . .
O71 O 1.1928(14) 0.1884(12) 0.3304(10) 0.025(7) Uiso 1 1 d . . .
O72 O 1.0943(14) 0.2884(12) 0.2951(10) 0.025(6) Uiso 1 1 d . . .
O73 O 1.2083(14) 0.0735(12) 0.3924(10) 0.026(7) Uiso 1 1 d . . .
O74 O 1.1558(14) 0.1028(12) 0.3098(11) 0.028(7) Uiso 1 1 d . . .
O75 O 1.1137(14) 0.1619(12) 0.4277(11) 0.028(7) Uiso 1 1 d . . .
O76 O 1.0713(15) 0.0804(12) 0.4064(11) 0.030(7) Uiso 1 1 d . . .
O77 O 1.0597(13) 0.1798(11) 0.3418(10) 0.021(6) Uiso 1 1 d . . .
O78 O 1.1270(17) 0.2274(14) 0.4923(13) 0.046(9) Uiso 1 1 d . . .
O79 O 1.0082(17) 0.2057(14) 0.4923(13) 0.043(8) Uiso 1 1 d . . .
O80 O 1.0414(13) 0.3120(10) 0.4487(9) 0.017(6) Uiso 1 1 d . . .
O81 O 1.0102(13) 0.2602(10) 0.3965(9) 0.016(6) Uiso 1 1 d . . .
O82 O 1.2004(17) 0.2937(14) 0.1416(13) 0.044(9) Uiso 1 1 d . . .
O83 O 1.0664(13) 0.2966(11) 0.1941(10) 0.021(6) Uiso 1 1 d . . .
O84 O 1.1434(14) 0.2049(12) 0.2321(10) 0.026(7) Uiso 1 1 d . . .
O85 O 1.1350(12) 0.3708(10) 0.2057(9) 0.014(5) Uiso 1 1 d . . .
O86 O 1.0887(17) 0.4610(14) 0.2548(13) 0.044(8) Uiso 1 1 d . . .
O87 O 1.0017(14) 0.3845(12) 0.2697(10) 0.026(7) Uiso 1 1 d . . .
O88 O 1.0458(15) 0.3759(12) 0.3507(11) 0.032(7) Uiso 1 1 d . . .
O89 O 0.9204(14) 0.3581(12) 0.3672(11) 0.028(7) Uiso 1 1 d . . .
O90 O 0.9396(15) 0.4102(13) 0.4346(11) 0.033(7) Uiso 1 1 d . . .
O91 O 0.9144(13) 0.2941(11) 0.4707(10) 0.021(6) Uiso 1 1 d . . .
O92 O 0.8782(13) 0.1856(11) 0.5382(9) 0.017(6) Uiso 1 1 d . . .
O93 O 0.8701(14) 0.2211(12) 0.4367(11) 0.027(7) Uiso 1 1 d . . .
O94 O 0.9685(13) 0.1402(11) 0.4512(10) 0.022(6) Uiso 1 1 d . . .
O95 O 1.1111(15) 0.1034(12) 0.2248(11) 0.029(7) Uiso 1 1 d . . .
O96 O 1.0175(13) 0.1963(11) 0.2529(10) 0.020(6) Uiso 1 1 d . . .
O97 O 1.0255(12) 0.0918(10) 0.3272(9) 0.010(5) Uiso 1 1 d . . .
O98 O 0.9483(13) 0.0462(11) 0.4296(10) 0.018(6) Uiso 1 1 d . . .
O99 O 0.9276(12) 0.1638(10) 0.3674(9) 0.009(5) Uiso 1 1 d . . .
O100 O 0.5182(14) 0.0497(12) 0.5133(11) 0.027(7) Uiso 1 1 d . . .
O101 O 0.6374(13) 0.0745(11) 0.4993(10) 0.022(6) Uiso 1 1 d . . .
O102 O 0.6208(15) 0.0426(12) 0.4247(11) 0.029(7) Uiso 1 1 d . . .
O103 O 0.5263(15) 0.1364(12) 0.4153(11) 0.031(7) Uiso 1 1 d . . .
O104 O 0.5470(13) 0.1673(11) 0.4865(10) 0.018(6) Uiso 1 1 d . . .
O105 O 0.6647(13) 0.1401(11) 0.4026(10) 0.018(6) Uiso 1 1 d . . .
O106 O 0.4131(14) 0.1897(12) 0.3846(10) 0.026(7) Uiso 1 1 d . . .
O107 O 0.5305(16) 0.1621(14) 0.3121(12) 0.040(8) Uiso 1 1 d . . .
O108 O 0.4884(14) 0.2793(11) 0.3175(10) 0.024(6) Uiso 1 1 d . . .
O109 O 0.4894(12) 0.2419(10) 0.4198(9) 0.012(5) Uiso 1 1 d . . .
O110 O 0.6040(12) 0.2203(10) 0.3298(9) 0.013(5) Uiso 1 1 d . . .
O111 O 0.7311(14) -0.0059(11) 0.3530(10) 0.024(6) Uiso 1 1 d . . .
O112 O 0.7705(13) 0.1082(10) 0.3152(9) 0.016(6) Uiso 1 1 d . . .
O113 O 0.6475(14) 0.1034(11) 0.3190(10) 0.023(6) Uiso 1 1 d . . .
O114 O 0.7449(13) 0.0455(11) 0.4223(10) 0.019(6) Uiso 1 1 d . . .
O115 O 0.4499(14) 0.2544(11) 0.5188(10) 0.024(6) Uiso 1 1 d . . .
O116 O 0.5879(14) 0.2547(12) 0.5019(10) 0.025(7) Uiso 1 1 d . . .
O117 O 0.5302(14) 0.3337(11) 0.4332(10) 0.023(6) Uiso 1 1 d . . .
O118 O 0.6225(13) 0.2517(11) 0.4069(10) 0.022(6) Uiso 1 1 d . . .
O119 O 0.7611(15) 0.0539(12) 0.5190(11) 0.031(7) Uiso 1 1 d . . .
O120 O 0.6909(13) 0.1679(11) 0.4872(10) 0.018(6) Uiso 1 1 d . . .
O121 O 0.8015(14) 0.1360(12) 0.4253(11) 0.029(7) Uiso 1 1 d . . .
O122 O 0.5339(14) 0.3712(11) 0.2318(10) 0.023(6) Uiso 1 1 d . . .
O123 O 0.6587(12) 0.3243(10) 0.2453(9) 0.015(6) Uiso 1 1 d . . .
O124 O 0.5656(12) 0.3411(10) 0.3306(9) 0.011(5) Uiso 1 1 d . . .
O125 O 0.5909(13) 0.2491(11) 0.2371(10) 0.020(6) Uiso 1 1 d . . .
O126 O 0.7109(15) 0.2663(13) 0.5072(11) 0.033(7) Uiso 1 1 d . . .
O127 O 0.7551(12) 0.2468(10) 0.4054(9) 0.012(5) Uiso 1 1 d . . .
O128 O 0.6563(12) 0.3343(10) 0.4260(9) 0.014(5) Uiso 1 1 d . . .
O129 O 0.7095(12) 0.1910(10) 0.2476(9) 0.012(5) Uiso 1 1 d . . .
O130 O 0.6293(16) 0.1414(13) 0.2190(12) 0.040(8) Uiso 1 1 d . . .
O131 O 0.6788(13) 0.8015(11) 0.1441(10) 0.020(6) Uiso 1 1 d . . .
O132 O 0.7625(12) 0.7386(10) 0.2004(9) 0.012(5) Uiso 1 1 d . . .
O133 O 0.5930(14) 0.4304(12) 0.3630(10) 0.026(7) Uiso 1 1 d . . .
O134 O 0.6897(13) 0.3402(11) 0.3220(9) 0.017(6) Uiso 1 1 d . . .
O135 O 0.8279(13) 0.1983(11) 0.3190(10) 0.017(6) Uiso 1 1 d . . .
O136 O 0.8711(12) 0.2840(10) 0.3349(9) 0.012(5) Uiso 1 1 d . . .
O137 O 0.8070(12) 0.3813(10) 0.2550(9) 0.012(5) Uiso 1 1 d . . .
O138 O 0.7794(11) 0.2779(9) 0.2522(8) 0.008(5) Uiso 1 1 d . . .
O139 O 0.7694(11) 0.3715(9) 0.1698(9) 0.008(5) Uiso 1 1 d . . .
O140 O 0.6874(13) 0.4323(11) 0.2346(9) 0.017(6) Uiso 1 1 d . . .
O141 O 0.8492(13) 0.5789(11) 0.0768(10) 0.021(6) Uiso 1 1 d . . .
O142 O 0.7904(13) 0.6062(11) -0.0023(10) 0.017(6) Uiso 1 1 d . . .
O143 O 0.8350(11) 0.4879(9) 0.0450(8) 0.007(5) Uiso 1 1 d . . .
O144 O 0.7101(12) 0.6042(10) 0.1031(9) 0.009(5) Uiso 1 1 d . . .
O145 O 0.7591(12) 0.4902(10) 0.1358(9) 0.014(6) Uiso 1 1 d . . .
O146 O 0.7511(11) 0.6200(10) 0.1831(9) 0.008(5) Uiso 1 1 d . . .
O147 O 0.6751(13) 0.7037(11) 0.1276(10) 0.017(6) Uiso 1 1 d . . .
O148 O 0.6637(12) 0.5472(10) 0.2004(9) 0.014(6) Uiso 1 1 d . . .
O149 O 0.9164(12) 0.2234(10) 0.2091(9) 0.014(6) Uiso 1 1 d . . .
O150 O 0.9366(14) 0.3119(12) 0.2378(11) 0.029(7) Uiso 1 1 d . . .
O151 O 0.9786(13) 0.3194(11) 0.1332(10) 0.021(6) Uiso 1 1 d . . .
O152 O 1.0479(13) 0.2224(11) 0.1451(10) 0.019(6) Uiso 1 1 d . . .
O153 O 0.8897(13) 0.4197(11) 0.1225(10) 0.019(6) Uiso 1 1 d . . .
O154 O 0.8506(12) 0.3658(10) 0.0685(9) 0.012(5) Uiso 1 1 d . . .
O155 O 0.8459(12) 0.7050(10) 0.1201(9) 0.011(5) Uiso 1 1 d . . .
O156 O 0.7818(13) 0.7728(11) 0.0472(10) 0.018(6) Uiso 1 1 d . . .
O157 O 0.8900(11) 0.6859(9) 0.0232(8) 0.004(5) Uiso 1 1 d . . .
O158 O 0.9084(12) 0.7861(10) -0.0240(9) 0.011(5) Uiso 1 1 d . . .
O159 O 0.6605(15) 0.8514(13) -0.0146(11) 0.035(8) Uiso 1 1 d . . .
O160 O 0.6995(13) 0.7276(11) 0.0171(10) 0.020(6) Uiso 1 1 d . . .
O161 O 0.7213(15) 0.8842(13) 0.0477(11) 0.033(7) Uiso 1 1 d . . .
O162 O 0.7292(13) 0.6351(11) 0.2822(10) 0.020(6) Uiso 1 1 d . . .
O163 O 0.8893(13) 0.5768(11) 0.1586(10) 0.022(6) Uiso 1 1 d . . .
O164 O 0.8429(13) 0.1172(11) 0.1981(10) 0.020(6) Uiso 1 1 d . . .
O165 O 0.8208(12) 0.2415(10) 0.1580(9) 0.014(6) Uiso 1 1 d . . .
O166 O 0.9111(15) 0.1126(12) 0.2738(11) 0.029(7) Uiso 1 1 d . . .
O167 O 0.7875(12) 0.3835(10) 0.3569(9) 0.015(6) Uiso 1 1 d . . .
O168 O 0.9183(14) 0.4451(12) 0.1997(10) 0.025(6) Uiso 1 1 d . . .
O169 O 0.9822(13) 0.3620(10) 0.0194(9) 0.016(6) Uiso 1 1 d . . .
O170 O 1.0873(12) 0.3736(10) 0.0599(9) 0.011(5) Uiso 1 1 d . . .
O171 O 0.9561(12) 0.2414(10) 0.0817(9) 0.013(5) Uiso 1 1 d . . .
O172 O 1.1673(14) 0.2630(12) 0.0657(10) 0.026(7) Uiso 1 1 d . . .
O173 O 0.8511(14) 0.5633(12) 0.2630(11) 0.028(7) Uiso 1 1 d . . .
O174 O 0.8672(14) 0.4685(12) 0.2997(10) 0.026(7) Uiso 1 1 d . . .
C1 C 0.939(3) 0.531(2) 0.3018(19) 0.041(12) Uiso 1 1 d . . .
C2 C 0.8814(17) 0.5221(14) 0.2886(13) 0.007(7) Uiso 1 1 d . . .
O175 O 0.7022(12) 0.5258(10) 0.0541(9) 0.014(5) Uiso 1 1 d . . .
O176 O 0.7257(13) 0.4290(11) 0.0819(9) 0.017(6) Uiso 1 1 d . . .
C3 C 0.6908(19) 0.4753(16) 0.0638(14) 0.017(8) Uiso 1 1 d . . .
C4 C 0.624(3) 0.469(3) 0.059(2) 0.072(19) Uiso 1 1 d . . .
Cs1 Cs 0.66001(16) 1.00515(13) 0.26014(12) 0.0409(8) Uani 1 1 d . . .
Cs2 Cs 0.50362(18) 0.47785(13) 0.28519(12) 0.0435(8) Uani 1 1 d . . .
Cs3 Cs 1.0000 0.5000 0.0000 0.0670(17) Uani 1 2 d SU . .
Cs4 Cs 0.4417(2) 0.12987(19) 0.60678(17) 0.0786(14) Uani 1 1 d . . .
Cs5 Cs 1.2299(3) 0.0817(2) 0.4935(2) 0.0980(17) Uani 1 1 d . . .
Cs6 Cs 0.8801(4) 0.0501(2) 0.5551(3) 0.132(2) Uani 1 1 d . . .
Cs7 Cs 0.71598(14) 0.50211(10) 0.29802(10) 0.0247(6) Uani 1 1 d . . .
Na8 Na 0.487(2) 0.3706(12) 0.5398(11) 0.036(4) Uiso 0.655(17) 1 d P A 1
Cs8 Cs 0.5250(16) 0.3680(8) 0.5380(7) 0.036(4) Uiso 0.172(10) 1 d P . 2
Cs8A Cs 0.5602(13) 0.3737(8) 0.5323(7) 0.036(4) Uiso 0.173(11) 1 d P . 3
Cs9 Cs 0.5773(4) 0.1396(3) 0.6043(3) 0.037(3) Uani 0.233(13) 1 d P . .
Na9 Na 0.5773(4) 0.1396(3) 0.6043(3) 0.037(3) Uani 0.767(13) 1 d P . .
Cs10 Cs 0.7341(4) 0.1632(4) 0.5993(3) 0.056(4) Uani 0.264(14) 1 d P . .
Na10 Na 0.7341(4) 0.1632(4) 0.5993(3) 0.056(4) Uani 0.736(14) 1 d P . .
Cs11 Cs 0.3889(6) 0.0746(5) 0.4734(6) 0.058(6) Uani 0.127(15) 1 d P . .
Na11 Na 0.3889(6) 0.0746(5) 0.4734(6) 0.058(6) Uani 0.873(15) 1 d P . .
Cs12 Cs 1.1022(8) 0.9210(6) -0.0094(6) 0.071(7) Uani 0.122(16) 1 d P . .
Na12 Na 1.1022(8) 0.9210(6) -0.0094(6) 0.071(7) Uani 0.878(16) 1 d P . .
Na13 Na 1.0099(12) 0.1093(10) 0.1440(9) 0.023(6) Uiso 0.936(13) 1 d P . 1
Cs13 Cs 1.000(3) 0.116(2) 0.134(2) 0.023(6) Uiso 0.064(13) 1 d P . 2
Na14 Na 0.0568(10) 1.0794(9) 0.6261(8) 0.048(5) Uiso 1 1 d . . .
Na15 Na 0.7289(11) 0.3901(9) 0.8508(8) 0.052(5) Uiso 1 1 d . . .
Na16 Na -0.1430(12) 0.0360(10) 0.8949(9) 0.062(6) Uiso 1 1 d . . .
O177 O 0.461(2) 0.9879(18) 0.6323(16) 0.074(12) Uiso 1 1 d . . .
O178 O 0.8255(19) 0.0041(16) 0.2515(14) 0.060(10) Uiso 1 1 d . . .
O179 O 0.560(4) 0.092(3) 1.172(3) 0.17(3) Uiso 1 1 d . . .
O180 O 0.367(2) 0.5705(19) 0.3203(17) 0.085(14) Uiso 1 1 d . . .
O181 O 0.8748(19) 0.4791(16) -0.0563(14) 0.056(10) Uiso 1 1 d . . .
O182 O 1.166(2) 0.1012(17) 0.6043(15) 0.064(11) Uiso 1 1 d . . .
O183 O 0.270(2) 0.2012(19) 0.4350(17) 0.077(13) Uiso 1 1 d . . .
O184 O 1.0638(19) 0.0740(16) 0.5363(14) 0.055(10) Uiso 1 1 d . . .
O185 O 0.343(4) 0.132(4) 0.340(3) 0.21(4) Uiso 1 1 d . . .
O186 O 1.212(2) 0.9488(19) -0.0110(17) 0.080(13) Uiso 1 1 d . . .
O187 O 0.911(2) 0.1253(18) 0.0923(16) 0.073(12) Uiso 1 1 d . . .
O188 O 0.779(2) 0.2012(19) 0.9982(17) 0.082(13) Uiso 1 1 d . . .
O189 O -0.016(2) 1.1662(18) 0.6017(16) 0.076(13) Uiso 1 1 d . . .
O190 O 0.8805(17) 0.0192(14) 0.3685(12) 0.042(8) Uiso 1 1 d . . .
O191 O 0.9954(13) 0.0131(11) 0.2238(10) 0.021(6) Uiso 1 1 d . . .
O192 O 0.9015(19) 0.9625(16) -0.1081(14) 0.056(10) Uiso 1 1 d . . .
O193 O 1.0331(19) -0.0191(16) 0.3194(14) 0.060(10) Uiso 1 1 d . . .
O194 O 0.810(2) 0.4535(19) 0.8084(17) 0.083(14) Uiso 1 1 d . . .
O195 O 0.672(2) 0.4371(18) 0.7849(16) 0.076(13) Uiso 1 1 d . . .
O196 O 0.791(2) 0.3303(19) 0.7913(17) 0.079(13) Uiso 1 1 d . . .
O197 O 0.675(3) 0.446(2) 0.9185(19) 0.096(15) Uiso 1 1 d . . .
O198 O 0.6366(18) 0.3280(15) 0.9068(14) 0.052(10) Uiso 1 1 d . . .
O199 O 0.795(2) 0.3255(18) 0.9110(16) 0.075(12) Uiso 1 1 d . . .
O200 O -0.253(2) 0.016(2) 0.8793(18) 0.087(14) Uiso 1 1 d . . .
O201 O 0.212(3) 0.069(3) 0.068(3) 0.15(2) Uiso 1 1 d . . .
O1W O 0.226(3) 0.263(2) 0.4912(19) 0.098(16) Uiso 1 1 d . . .
O2W O 0.305(4) 0.294(3) 0.581(3) 0.18(3) Uiso 1 1 d . . .
O3W O -0.0142(14) 0.3947(12) 0.9158(11) 0.028(7) Uiso 1 1 d . . .
O4W O -0.3217(17) 0.3182(14) 1.1334(13) 0.045(9) Uiso 1 1 d . . .
O5W O -0.3889(14) -0.3597(12) 1.0370(11) 0.029(7) Uiso 1 1 d . . .
O6W O -0.0491(16) -0.4301(13) 0.8631(12) 0.039(8) Uiso 1 1 d . . .
O7W O 0.3558(17) 0.0252(14) 0.9118(13) 0.046(9) Uiso 1 1 d . . .
O8W O 0.669(2) 0.3398(18) 1.0091(16) 0.073(12) Uiso 1 1 d . . .
O9W O 0.7214(19) 0.1899(16) 0.9143(14) 0.060(10) Uiso 1 1 d . . .
O10W O 0.203(2) -0.339(2) 0.9953(18) 0.093(15) Uiso 1 1 d . . .
O11W O 0.615(2) 0.2134(19) 1.0220(17) 0.080(13) Uiso 1 1 d . . .
O12W O 0.281(2) 0.3882(18) 1.0687(16) 0.073(12) Uiso 1 1 d . . .
O13W O 0.747(3) 0.213(2) 0.1064(19) 0.099(16) Uiso 1 1 d . . .
O14W O 0.684(3) 0.115(2) 1.102(2) 0.104(17) Uiso 1 1 d . . .
O15W O -0.181(2) -0.1162(18) 0.9202(15) 0.065(11) Uiso 1 1 d . . .
O16W O 0.7063(12) 0.2682(10) 0.9589(9) 0.013(5) Uiso 1 1 d . . .
O17W O 0.7024(12) 0.1332(10) 1.0113(9) 0.013(5) Uiso 1 1 d . . .

loop_
_atom_site_aniso_label
_atom_site_aniso_U_11
_atom_site_aniso_U_22
_atom_site_aniso_U_33
_atom_site_aniso_U_23
_atom_site_aniso_U_13
_atom_site_aniso_U_12
W1 0.0312(12) 0.0309(11) 0.0459(12) -0.0278(10) 0.0081(10) 0.0017(9)
W2 0.0326(12) 0.0416(12) 0.0250(10) -0.0209(9) 0.0147(9) -0.0116(9)
W3 0.0339(10) 0.0216(8) 0.0319(9) -0.0198(7) 0.0033(8) -0.0011(7)
W4 0.0201(10) 0.0323(10) 0.0340(11) -0.0192(9) 0.0067(8) -0.0033(8)
W5 0.0376(12) 0.0286(10) 0.0137(8) -0.0119(7) 0.0086(8) -0.0133(9)
W6 0.0279(11) 0.0139(9) 0.0343(10) -0.0111(8) -0.0013(9) 0.0059(7)
W7 0.0313(11) 0.0187(9) 0.0109(8) -0.0039(6) 0.0049(7) -0.0088(8)
W8 0.0204(10) 0.0168(8) 0.0182(8) -0.0065(7) 0.0020(7) -0.0041(7)
W9 0.0195(10) 0.0194(9) 0.0235(9) -0.0073(7) -0.0033(8) 0.0014(7)
W10 0.0488(11) 0.0124(8) 0.0136(8) 0.0023(6) -0.0118(8) -0.0147(7)
W11 0.0464(12) 0.0174(8) 0.0096(8) -0.0054(6) 0.0043(8) -0.0186(8)
W12 0.0201(8) 0.0051(7) 0.0100(7) 0.0008(5) -0.0004(6) -0.0017(6)
W13 0.0569(13) 0.0162(9) 0.0129(8) 0.0009(7) -0.0121(9) -0.0187(9)
W14 0.0353(11) 0.0063(7) 0.0248(9) 0.0023(6) -0.0178(8) -0.0042(7)
W15 0.0322(9) 0.0064(7) 0.0150(7) -0.0024(6) -0.0008(7) -0.0066(6)
W16 0.0295(9) 0.0060(7) 0.0153(8) -0.0020(6) 0.0051(7) -0.0026(6)
W17 0.0363(11) 0.0088(8) 0.0228(9) 0.0000(6) -0.0137(8) -0.0079(7)
W18 0.0205(9) 0.0063(7) 0.0170(8) -0.0023(6) -0.0057(7) 0.0001(6)
W19 0.0340(12) 0.0289(10) 0.0307(10) 0.0095(8) -0.0173(9) -0.0189(9)
W20 0.0336(11) 0.0195(9) 0.0323(10) 0.0082(7) -0.0201(9) -0.0090(8)
W21 0.0503(13) 0.0238(9) 0.0216(9) 0.0103(7) -0.0242(9) -0.0202(9)
W22 0.0222(10) 0.0269(9) 0.0194(9) 0.0037(7) -0.0051(8) -0.0117(8)
W23 0.0381(12) 0.0178(9) 0.0213(9) 0.0087(7) -0.0133(8) -0.0182(8)
W24 0.0520(12) 0.0146(8) 0.0156(8) 0.0033(6) -0.0165(8) -0.0154(8)
W25 0.0372(10) 0.0152(8) 0.0111(7) 0.0035(6) -0.0105(7) -0.0118(7)
W26 0.0237(10) 0.0169(8) 0.0205(9) 0.0020(7) -0.0088(8) -0.0030(7)
W27 0.0312(10) 0.0093(8) 0.0171(8) 0.0045(6) -0.0120(8) -0.0074(7)
W28 0.0303(11) 0.0118(8) 0.0191(9) -0.0011(6) 0.0041(8) -0.0122(7)
W29 0.0219(10) 0.0197(9) 0.0252(9) -0.0075(7) 0.0022(8) -0.0085(7)
W30 0.0234(10) 0.0095(8) 0.0229(9) -0.0055(6) -0.0006(7) -0.0082(7)
W31 0.0318(11) 0.0152(8) 0.0133(8) -0.0038(6) 0.0073(8) -0.0102(8)
W32 0.0341(11) 0.0103(8) 0.0138(8) 0.0040(6) -0.0050(8) -0.0104(7)
W33 0.0193(9) 0.0158(8) 0.0168(8) -0.0040(6) 0.0000(7) -0.0035(7)
W34 0.0370(11) 0.0156(8) 0.0063(7) -0.0029(6) 0.0015(7) -0.0118(8)
W35 0.0203(10) 0.0199(9) 0.0214(9) -0.0119(7) -0.0029(7) -0.0049(7)
W36 0.0260(9) 0.0071(7) 0.0102(7) -0.0037(6) 0.0009(6) -0.0029(6)
W37 0.0313(10) 0.0094(8) 0.0087(8) -0.0027(6) 0.0051(7) -0.0073(7)
W38 0.0249(9) 0.0065(7) 0.0076(7) 0.0006(5) -0.0046(6) -0.0066(6)
W39 0.0188(8) 0.0073(7) 0.0059(7) -0.0001(5) -0.0002(6) -0.0027(6)
W40 0.0177(9) 0.0058(7) 0.0061(7) 0.0004(5) 0.0006(6) -0.0013(6)
W41 0.0219(9) 0.0067(7) 0.0085(7) -0.0024(6) 0.0009(7) -0.0027(6)
W42 0.0191(9) 0.0129(8) 0.0080(7) 0.0017(6) -0.0030(7) -0.0048(7)
W43 0.0185(9) 0.0064(7) 0.0050(7) -0.0006(5) -0.0016(6) -0.0004(6)
W44 0.0186(9) 0.0038(7) 0.0074(7) -0.0007(5) -0.0008(6) -0.0002(6)
As1 0.023(2) 0.015(2) 0.015(2) -0.0078(16) 0.0013(18) -0.0020(18)
As2 0.026(2) 0.0069(17) 0.0075(17) 0.0009(14) -0.0014(16) -0.0065(16)
As3 0.028(2) 0.0092(19) 0.014(2) 0.0046(15) -0.0094(18) -0.0105(17)
As4 0.022(2) 0.0095(18) 0.0123(19) -0.0048(15) 0.0006(17) -0.0058(16)
As5 0.021(2) 0.0079(17) 0.0096(17) -0.0034(14) 0.0022(16) -0.0034(15)
Yb1 0.0203(10) 0.0075(8) 0.0114(8) -0.0028(6) -0.0008(7) 0.0011(7)
Yb2 0.0265(9) 0.0055(7) 0.0115(7) 0.0006(6) -0.0053(7) -0.0039(7)
Yb3 0.0214(10) 0.0091(8) 0.0084(8) -0.0021(6) -0.0027(7) -0.0059(7)
Yb4 0.0254(9) 0.0075(7) 0.0087(7) 0.0021(6) -0.0049(7) -0.0067(7)
Yb5 0.0177(9) 0.0087(8) 0.0059(8) 0.0002(6) 0.0017(7) -0.0004(7)
Cs1 0.044(2) 0.0314(16) 0.0489(19) -0.0286(15) 0.0048(16) -0.0101(14)
Cs2 0.055(2) 0.0265(16) 0.0429(18) -0.0066(14) -0.0098(17) -0.0044(15)
Cs3 0.053(3) 0.013(2) 0.128(5) 0.010(3) -0.046(3) -0.006(2)
Cs4 0.094(4) 0.069(3) 0.062(3) -0.020(2) 0.011(2) -0.036(3)
Cs5 0.138(5) 0.073(3) 0.091(4) -0.010(3) -0.049(4) -0.022(3)
Cs6 0.192(7) 0.076(4) 0.129(5) 0.003(3) -0.073(5) -0.028(4)
Cs7 0.0400(17) 0.0143(12) 0.0182(13) -0.0005(10) -0.0071(12) -0.0084(12)
Cs9 0.048(6) 0.028(5) 0.014(4) -0.006(3) 0.007(4) 0.010(4)
Na9 0.048(6) 0.028(5) 0.014(4) -0.006(3) 0.007(4) 0.010(4)
Cs10 0.028(6) 0.071(7) 0.023(5) 0.018(4) 0.005(4) 0.015(4)
Na10 0.028(6) 0.071(7) 0.023(5) 0.018(4) 0.005(4) 0.015(4)
Cs11 0.036(9) 0.024(7) 0.094(12) -0.004(7) -0.009(7) 0.000(5)
Na11 0.036(9) 0.024(7) 0.094(12) -0.004(7) -0.009(7) 0.000(5)
Cs12 0.075(13) 0.041(9) 0.070(11) -0.007(7) 0.008(9) -0.014(8)
Na12 0.075(13) 0.041(9) 0.070(11) -0.007(7) 0.008(9) -0.014(8)

loop_
_atom_type_symbol
_atom_type_description
_atom_type_scat_dispersion_real
_atom_type_scat_dispersion_imag
_atom_type_scat_source
O O 0.0106 0.0060 'International Tables Vol C Tables 4.2.6.8 and 6.1.1.4'
Na Na 0.0362 0.0249 'International Tables Vol C Tables 4.2.6.8 and 6.1.1.4'
As As 0.0499 2.0058 'International Tables Vol C Tables 4.2.6.8 and 6.1.1.4'
Cs Cs -0.3680 2.1192 'International Tables Vol C Tables 4.2.6.8 and 6.1.1.4'
Yb Yb -0.3850 5.5486 'International Tables Vol C Tables 4.2.6.8 and 6.1.1.4'
W W -0.8490 6.8722 'International Tables Vol C Tables 4.2.6.8 and 6.1.1.4'
C C 0.0033 0.0016 'International Tables Vol C Tables 4.2.6.8 and 6.1.1.4'
H H 0.0000 0.0000 'International Tables Vol C Tables 4.2.6.8 and 6.1.1.4'

loop_
_geom_angle_atom_site_label_1
_geom_angle_atom_site_label_2
_geom_angle_atom_site_label_3
_geom_angle
_geom_angle_site_symmetry_1
_geom_angle_site_symmetry_3
_geom_angle_publ_flag
O2 W1 O1 101.0(16) . . ?
O2 W1 O3 91.7(13) . . ?
O1 W1 O3 101.4(15) . . ?
O2 W1 O4 90.8(14) . . ?
O1 W1 O4 101.4(16) . . ?
O3 W1 O4 156.1(13) . . ?
O2 W1 O5 159.2(14) . . ?
O1 W1 O5 99.5(15) . . ?
O3 W1 O5 87.8(12) . . ?
O4 W1 O5 81.6(12) . . ?
O2 W1 O6 74.3(12) . . ?
O1 W1 O6 173.5(14) . . ?
O3 W1 O6 74.6(10) . . ?
O4 W1 O6 83.3(11) . . ?
O5 W1 O6 85.5(10) . . ?
O2 W1 Cs10 152.1(11) . 2_666 ?
O1 W1 Cs10 51.9(12) . 2_666 ?
O3 W1 Cs10 88.3(9) . 2_666 ?
O4 W1 Cs10 100.3(9) . 2_666 ?
O5 W1 Cs10 48.7(8) . 2_666 ?
O6 W1 Cs10 132.1(6) . 2_666 ?
O2 W1 Cs9 136.6(11) . 2_666 ?
O1 W1 Cs9 85.9(12) . 2_666 ?
O3 W1 Cs9 45.2(8) . 2_666 ?
O4 W1 Cs9 130.2(9) . 2_666 ?
O5 W1 Cs9 48.7(8) . 2_666 ?
O6 W1 Cs9 94.5(6) . 2_666 ?
Cs10 W1 Cs9 47.20(18) 2_666 2_666 ?
O7 W2 O8 101.1(13) . . ?
O7 W2 O5 100.7(13) . . ?
O8 W2 O5 90.5(11) . . ?
O7 W2 O10 99.4(13) . . ?
O8 W2 O10 159.3(11) . . ?
O5 W2 O10 88.4(11) . . ?
O7 W2 O9 98.4(13) . . ?
O8 W2 O9 91.0(11) . . ?
O5 W2 O9 160.2(12) . . ?
O10 W2 O9 83.3(11) . . ?
O7 W2 O11 168.2(12) . . ?
O8 W2 O11 87.7(10) . . ?
O5 W2 O11 87.0(11) . . ?
O10 W2 O11 71.6(10) . . ?
O9 W2 O11 73.3(10) . . ?
O7 W2 Cs8A 60.0(11) . 2_666 ?
O8 W2 Cs8A 134.5(8) . 2_666 ?
O5 W2 Cs8A 131.4(9) . 2_666 ?
O10 W2 Cs8A 56.4(8) . 2_666 ?
O9 W2 Cs8A 56.2(8) . 2_666 ?
O11 W2 Cs8A 108.2(8) . 2_666 ?
O7 W2 Cs10 49.6(10) . 2_666 ?
O8 W2 Cs10 104.5(8) . 2_666 ?
O5 W2 Cs10 51.6(9) . 2_666 ?
O10 W2 Cs10 90.9(8) . 2_666 ?
O9 W2 Cs10 146.1(7) . 2_666 ?
O11 W2 Cs10 136.0(7) . 2_666 ?
Cs8A W2 Cs10 93.0(3) 2_666 2_666 ?
O7 W2 Cs8 69.5(11) . 2_666 ?
O8 W2 Cs8 141.0(8) . 2_666 ?
O5 W2 Cs8 128.1(9) . 2_666 ?
O10 W2 Cs8 46.9(9) . 2_666 ?
O9 W2 Cs8 55.2(8) . 2_666 ?
O11 W2 Cs8 98.7(8) . 2_666 ?
Cs8A W2 Cs8 10.6(4) 2_666 2_666 ?
Cs10 W2 Cs8 97.3(3) 2_666 2_666 ?
O7 W2 Cs9 81.6(10) . 2_666 ?
O8 W2 Cs9 141.9(8) . 2_666 ?
O5 W2 Cs9 52.1(8) . 2_666 ?
O10 W2 Cs9 44.9(8) . 2_666 ?
O9 W2 Cs9 126.6(7) . 2_666 ?
O11 W2 Cs9 96.4(7) . 2_666 ?
Cs8A W2 Cs9 80.0(3) 2_666 2_666 ?
Cs10 W2 Cs9 48.93(19) 2_666 2_666 ?
Cs8 W2 Cs9 76.0(3) 2_666 2_666 ?
O12 W3 O13 102.3(14) . . ?
O12 W3 O14 105.2(13) . . ?
O13 W3 O14 94.7(12) . . ?
O12 W3 O15 103.5(13) . . ?
O13 W3 O15 89.5(12) . . ?
O14 W3 O15 149.4(11) . . ?
O12 W3 O3 93.0(13) . . ?
O13 W3 O3 164.3(11) . . ?
O14 W3 O3 84.6(12) . . ?
O15 W3 O3 83.4(11) . . ?
O12 W3 O6 163.0(13) . . ?
O13 W3 O6 94.0(10) . . ?
O14 W3 O6 68.4(10) . . ?
O15 W3 O6 81.0(9) . . ?
O3 W3 O6 71.1(10) . . ?
O12 W3 Cs9 72.5(11) . 2_666 ?
O13 W3 Cs9 126.5(8) . 2_666 ?
O14 W3 Cs9 138.7(9) . 2_666 ?
O15 W3 Cs9 44.4(8) . 2_666 ?
O3 W3 Cs9 54.9(8) . 2_666 ?
O6 W3 Cs9 101.5(6) . 2_666 ?
O12 W3 Cs4 55.2(11) . 2_666 ?
O13 W3 Cs4 92.1(8) . 2_666 ?
O14 W3 Cs4 160.3(8) . 2_666 ?
O15 W3 Cs4 49.0(7) . 2_666 ?
O3 W3 Cs4 93.7(8) . 2_666 ?
O6 W3 Cs4 129.5(6) . 2_666 ?
Cs9 W3 Cs4 40.09(14) 2_666 2_666 ?
O12 W3 Cs1 30.5(11) . . ?
O13 W3 Cs1 71.9(8) . . ?
O14 W3 Cs1 106.1(9) . . ?
O15 W3 Cs1 104.0(8) . . ?
O3 W3 Cs1 123.4(8) . . ?
O6 W3 Cs1 164.7(6) . . ?
Cs9 W3 Cs1 91.83(14) 2_666 . ?
Cs4 W3 Cs1 58.76(7) 2_666 . ?
O16 W4 O4 103.2(15) . . ?
O16 W4 O17 102.9(14) . . ?
O4 W4 O17 92.4(13) . . ?
O16 W4 O18 100.0(13) . . ?
O4 W4 O18 153.9(13) . . ?
O17 W4 O18 94.1(11) . . ?
O16 W4 O8 99.1(13) . . ?
O4 W4 O8 81.6(12) . . ?
O17 W4 O8 158.0(12) . . ?
O18 W4 O8 83.0(10) . . ?
O16 W4 O19 172.4(12) . . ?
O4 W4 O19 83.7(12) . . ?
O17 W4 O19 73.4(11) . . ?
O18 W4 O19 74.0(9) . . ?
O8 W4 O19 84.9(9) . . ?
O20 W5 O10 102.6(13) . . ?
O20 W5 O15 100.4(12) . . ?
O10 W5 O15 88.3(11) . . ?
O20 W5 O21 98.5(12) . . ?
O10 W5 O21 88.9(11) . . ?
O15 W5 O21 161.1(10) . . ?
O20 W5 O22 102.3(13) . . ?
O10 W5 O22 155.1(12) . . ?
O15 W5 O22 87.5(11) . . ?
O21 W5 O22 87.2(11) . . ?
O20 W5 O11 170.8(12) . . ?
O10 W5 O11 74.3(11) . . ?
O15 W5 O11 88.3(10) . . ?
O21 W5 O11 73.0(10) . . ?
O22 W5 O11 81.0(11) . . ?
O20 W5 Cs9 78.8(10) . 2_666 ?
O10 W5 Cs9 52.1(8) . 2_666 ?
O15 W5 Cs9 48.7(8) . 2_666 ?
O21 W5 Cs9 138.0(8) . 2_666 ?
O22 W5 Cs9 134.6(8) . 2_666 ?
O11 W5 Cs9 105.1(7) . 2_666 ?
O20 W5 Cs4 44.4(10) . 2_666 ?
O10 W5 Cs4 89.4(8) . 2_666 ?
O15 W5 Cs4 57.5(7) . 2_666 ?
O21 W5 Cs4 141.2(7) . 2_666 ?
O22 W5 Cs4 108.7(8) . 2_666 ?
O11 W5 Cs4 142.9(7) . 2_666 ?
Cs9 W5 Cs4 42.50(15) 2_666 2_666 ?
O20 W5 Cs8 74.5(11) . 2_666 ?
O10 W5 Cs8 44.5(9) . 2_666 ?
O15 W5 Cs8 126.6(8) . 2_666 ?
O21 W5 Cs8 60.4(8) . 2_666 ?
O22 W5 Cs8 145.8(9) . 2_666 ?
O11 W5 Cs8 97.8(8) . 2_666 ?
Cs9 W5 Cs8 78.9(3) 2_666 2_666 ?
Cs4 W5 Cs8 92.8(3) 2_666 2_666 ?
O20 W5 Cs8A 81.9(10) . 2_666 ?
O10 W5 Cs8A 37.0(9) . 2_666 ?
O15 W5 Cs8A 122.1(8) . 2_666 ?
O21 W5 Cs8A 62.0(8) . 2_666 ?
O22 W5 Cs8A 149.1(9) . 2_666 ?
O11 W5 Cs8A 90.9(7) . 2_666 ?
Cs9 W5 Cs8A 76.2(3) 2_666 2_666 ?
Cs4 W5 Cs8A 95.7(2) 2_666 2_666 ?
Cs8 W5 Cs8A 8.4(4) 2_666 2_666 ?
O23 W6 O24 105.3(13) . . ?
O23 W6 O25 100.6(12) . . ?
O24 W6 O25 91.0(12) . . ?
O23 W6 O14 98.7(12) . . ?
O24 W6 O14 96.5(12) . . ?
O25 W6 O14 156.6(11) . . ?
O23 W6 O2 96.2(13) . . ?
O24 W6 O2 158.4(13) . . ?
O25 W6 O2 83.3(12) . . ?
O14 W6 O2 81.6(12) . . ?
O23 W6 O6 165.7(11) . . ?
O24 W6 O6 86.5(11) . . ?
O25 W6 O6 87.0(10) . . ?
O14 W6 O6 71.5(10) . . ?
O2 W6 O6 72.5(11) . . ?
O26 W7 O27 104.4(12) . . ?
O26 W7 O28 102.6(12) . . ?
O27 W7 O28 86.2(11) . . ?
O26 W7 O9 97.8(12) . . ?
O27 W7 O9 157.7(10) . . ?
O28 W7 O9 87.9(11) . . ?
O26 W7 O21 98.1(12) . . ?
O27 W7 O21 88.7(10) . . ?
O28 W7 O21 159.3(11) . . ?
O9 W7 O21 89.3(11) . . ?
O26 W7 O11 169.2(11) . . ?
O27 W7 O11 82.2(10) . . ?
O28 W7 O11 86.3(11) . . ?
O9 W7 O11 76.0(10) . . ?
O21 W7 O11 73.2(10) . . ?
O26 W7 Cs2 49.5(9) . . ?
O27 W7 Cs2 101.3(7) . . ?
O28 W7 Cs2 53.2(8) . . ?
O9 W7 Cs2 92.2(8) . . ?
O21 W7 Cs2 147.5(7) . . ?
O11 W7 Cs2 138.5(7) . . ?
O26 W7 Cs7 40.3(9) . . ?
O27 W7 Cs7 66.7(7) . . ?
O28 W7 Cs7 112.5(8) . . ?
O9 W7 Cs7 135.0(8) . . ?
O21 W7 Cs7 83.5(8) . . ?
O11 W7 Cs7 141.4(7) . . ?
Cs2 W7 Cs7 72.58(7) . . ?
O26 W7 Cs8 79.2(9) . 2_666 ?
O27 W7 Cs8 140.6(8) . 2_666 ?
O28 W7 Cs8 132.0(9) . 2_666 ?
O9 W7 Cs8 45.2(9) . 2_666 ?
O21 W7 Cs8 52.4(8) . 2_666 ?
O11 W7 Cs8 90.2(7) . 2_666 ?
Cs2 W7 Cs8 109.5(3) . 2_666 ?
Cs7 W7 Cs8 99.5(3) . 2_666 ?
O29 W8 O30 103.8(11) . . ?
O29 W8 O28 102.9(11) . . ?
O30 W8 O28 88.6(11) . . ?
O29 W8 O31 103.1(10) . . ?
O30 W8 O31 91.4(11) . . ?
O28 W8 O31 153.2(10) . . ?
O29 W8 O18 95.8(11) . . ?
O30 W8 O18 160.0(10) . . ?
O28 W8 O18 83.2(11) . . ?
O31 W8 O18 87.9(10) . . ?
O29 W8 O19 166.2(10) . . ?
O30 W8 O19 88.9(10) . . ?
O28 W8 O19 82.5(10) . . ?
O31 W8 O19 70.7(9) . . ?
O18 W8 O19 72.0(9) . . ?
O29 W8 Cs2 50.0(8) . . ?
O30 W8 Cs2 95.2(8) . . ?
O28 W8 Cs2 53.3(8) . . ?
O31 W8 Cs2 153.1(7) . . ?
O18 W8 Cs2 94.4(7) . . ?
O19 W8 Cs2 135.4(6) . . ?
O32 W9 O33 105.0(13) . . ?
O32 W9 O31 98.1(12) . . ?
O33 W9 O31 94.7(11) . . ?
O32 W9 O25 100.6(13) . . ?
O33 W9 O25 93.8(11) . . ?
O31 W9 O25 156.7(11) . . ?
O32 W9 O17 95.3(13) . . ?
O33 W9 O17 159.7(11) . . ?
O31 W9 O17 82.7(11) . . ?
O25 W9 O17 81.9(11) . . ?
O32 W9 O19 166.2(12) . . ?
O33 W9 O19 86.9(10) . . ?
O31 W9 O19 73.6(9) . . ?
O25 W9 O19 85.2(10) . . ?
O17 W9 O19 73.0(10) . . ?
O34 W10 O35 104.4(12) . . ?
O34 W10 O36 94.4(12) . . ?
O35 W10 O36 100.0(13) . . ?
O34 W10 O37 94.7(11) . . ?
O35 W10 O37 95.6(12) . . ?
O36 W10 O37 159.3(11) . . ?
O34 W10 O38 160.8(11) . . ?
O35 W10 O38 94.8(12) . . ?
O36 W10 O38 81.9(11) . . ?
O37 W10 O38 83.4(10) . . ?
O34 W10 O39 87.8(11) . . ?
O35 W10 O39 164.7(11) . . ?
O36 W10 O39 88.1(11) . . ?
O37 W10 O39 73.8(10) . . ?
O38 W10 O39 73.3(10) . . ?
O40 W11 O41 100.3(13) . . ?
O40 W11 O37 100.2(12) . . ?
O41 W11 O37 95.3(11) . . ?
O40 W11 O42 103.8(12) . . ?
O41 W11 O42 89.3(11) . . ?
O37 W11 O42 154.3(10) . . ?
O40 W11 O43 96.1(12) . . ?
O41 W11 O43 162.7(11) . . ?
O37 W11 O43 87.2(10) . . ?
O42 W11 O43 81.3(10) . . ?
O40 W11 O39 165.4(12) . . ?
O41 W11 O39 92.9(11) . . ?
O37 W11 O39 72.2(10) . . ?
O42 W11 O39 82.3(9) . . ?
O43 W11 O39 71.6(9) . . ?
O40 W11 Cs1 54.1(10) . . ?
O41 W11 Cs1 91.7(8) . . ?
O37 W11 Cs1 154.2(7) . . ?
O42 W11 Cs1 50.2(7) . . ?
O43 W11 Cs1 93.3(7) . . ?
O39 W11 Cs1 132.3(6) . . ?
O44 W12 O45 101.8(11) . . ?
O44 W12 O46 103.9(11) . . ?
O45 W12 O46 86.4(10) . . ?
O44 W12 O47 97.5(11) . . ?
O45 W12 O47 160.6(9) . . ?
O46 W12 O47 90.8(10) . . ?
O44 W12 O48 99.4(10) . . ?
O45 W12 O48 86.8(9) . . ?
O46 W12 O48 156.6(9) . . ?
O47 W12 O48 88.3(10) . . ?
O44 W12 O49 171.6(10) . . ?
O45 W12 O49 86.0(8) . . ?
O46 W12 O49 73.2(8) . . ?
O47 W12 O49 74.9(9) . . ?
O48 W12 O49 84.1(8) . . ?
O44 W12 Cs12 83.9(9) . . ?
O45 W12 Cs12 46.5(7) . . ?
O46 W12 Cs12 49.8(7) . . ?
O47 W12 Cs12 139.0(7) . . ?
O48 W12 Cs12 132.2(7) . . ?
O49 W12 Cs12 99.5(6) . . ?
O44 W12 Cs12 75.4(8) . 2_775 ?
O45 W12 Cs12 122.7(7) . 2_775 ?
O46 W12 Cs12 42.5(7) . 2_775 ?
O47 W12 Cs12 64.2(7) . 2_775 ?
O48 W12 Cs12 150.5(7) . 2_775 ?
O49 W12 Cs12 97.8(6) . 2_775 ?
Cs12 W12 Cs12 76.8(3) . 2_775 ?
O50 W13 O38 99.0(13) . . ?
O50 W13 O43 101.0(12) . . ?
O38 W13 O43 93.9(12) . . ?
O50 W13 O51 99.6(13) . . ?
O38 W13 O51 90.6(12) . . ?
O43 W13 O51 157.9(11) . . ?
O50 W13 O52 100.1(12) . . ?
O38 W13 O52 160.6(12) . . ?
O43 W13 O52 85.8(11) . . ?
O51 W13 O52 83.0(12) . . ?
O50 W13 O39 171.6(11) . . ?
O38 W13 O39 75.2(11) . . ?
O43 W13 O39 73.8(10) . . ?
O51 W13 O39 86.5(11) . . ?
O52 W13 O39 86.1(10) . . ?
O53 W14 O54 105.5(13) . . ?
O53 W14 O36 101.0(13) . . ?
O54 W14 O36 94.5(12) . . ?
O53 W14 O55 95.7(12) . . ?
O54 W14 O55 95.4(11) . . ?
O36 W14 O55 157.6(11) . . ?
O53 W14 O56 94.1(12) . . ?
O54 W14 O56 160.3(11) . . ?
O36 W14 O56 82.8(11) . . ?
O55 W14 O56 81.1(10) . . ?
O53 W14 O57 162.9(12) . . ?
O54 W14 O57 89.2(11) . . ?
O36 W14 O57 86.0(10) . . ?
O55 W14 O57 74.1(9) . . ?
O56 W14 O57 71.2(9) . . ?
O58 W15 O52 99.8(12) . . ?
O58 W15 O59 102.3(12) . . ?
O52 W15 O59 92.1(12) . . ?
O58 W15 O60 97.8(11) . . ?
O52 W15 O60 88.3(12) . . ?
O59 W15 O60 159.5(11) . . ?
O58 W15 O46 99.0(10) . . ?
O52 W15 O46 160.6(11) . . ?
O59 W15 O46 88.8(10) . . ?
O60 W15 O46 84.2(10) . . ?
O58 W15 O49 167.9(10) . . ?
O52 W15 O49 87.3(11) . . ?
O59 W15 O49 87.0(10) . . ?
O60 W15 O49 72.5(9) . . ?
O46 W15 O49 73.4(8) . . ?
O58 W15 Cs12 66.3(9) . 2_775 ?
O52 W15 Cs12 140.3(10) . 2_775 ?
O59 W15 Cs12 126.5(8) . 2_775 ?
O60 W15 Cs12 59.2(8) . 2_775 ?
O46 W15 Cs12 46.6(7) . 2_775 ?
O49 W15 Cs12 102.1(6) . 2_775 ?
O58 W15 Cs12 84.0(9) . . ?
O52 W15 Cs12 140.7(10) . . ?
O59 W15 Cs12 49.4(8) . . ?
O60 W15 Cs12 130.3(8) . . ?
O46 W15 Cs12 47.0(7) . . ?
O49 W15 Cs12 96.8(6) . . ?
Cs12 W15 Cs12 77.1(3) 2_775 . ?
O61 W16 O62 103.0(12) . . ?
O61 W16 O42 100.7(11) . . ?
O62 W16 O42 88.8(10) . . ?
O61 W16 O60 101.3(12) . . ?
O62 W16 O60 155.6(11) . . ?
O42 W16 O60 88.8(10) . . ?
O61 W16 O47 95.4(11) . . ?
O62 W16 O47 87.7(10) . . ?
O42 W16 O47 163.9(10) . . ?
O60 W16 O47 87.8(10) . . ?
O61 W16 O49 168.1(10) . . ?
O62 W16 O49 83.3(9) . . ?
O42 W16 O49 89.4(9) . . ?
O60 W16 O49 72.4(9) . . ?
O47 W16 O49 74.6(9) . . ?
O61 W16 Cs1 48.5(9) . . ?
O62 W16 Cs1 104.4(7) . . ?
O42 W16 Cs1 52.6(7) . . ?
O60 W16 Cs1 93.3(8) . . ?
O47 W16 Cs1 143.4(7) . . ?
O49 W16 Cs1 140.3(5) . . ?
O63 W17 O56 102.4(12) . . ?
O63 W17 O64 102.1(11) . . ?
O56 W17 O64 93.0(10) . . ?
O63 W17 O51 98.6(12) . . ?
O56 W17 O51 92.1(12) . . ?
O64 W17 O51 157.0(12) . . ?
O63 W17 O59 99.1(11) . . ?
O56 W17 O59 158.4(11) . . ?
O64 W17 O59 84.7(10) . . ?
O51 W17 O59 82.5(12) . . ?
O63 W17 O57 174.6(10) . . ?
O56 W17 O57 73.9(10) . . ?
O64 W17 O57 74.5(9) . . ?
O51 W17 O57 85.5(11) . . ?
O59 W17 O57 84.8(10) . . ?
O63 W17 Cs12 85.3(9) . . ?
O56 W17 Cs12 135.5(8) . . ?
O64 W17 Cs12 43.0(7) . . ?
O51 W17 Cs12 130.6(9) . . ?
O59 W17 Cs12 48.5(8) . . ?
O57 W17 Cs12 94.7(6) . . ?
O65 W18 O66 103.6(11) . . ?
O65 W18 O45 102.3(11) . . ?
O66 W18 O45 89.9(10) . . ?
O65 W18 O55 101.5(11) . . ?
O66 W18 O55 93.1(10) . . ?
O45 W18 O55 154.6(9) . . ?
O65 W18 O64 94.3(11) . . ?
O66 W18 O64 162.0(10) . . ?
O45 W18 O64 83.8(9) . . ?
O55 W18 O64 85.8(10) . . ?
O65 W18 O57 163.8(11) . . ?
O66 W18 O57 92.0(9) . . ?
O45 W18 O57 81.9(9) . . ?
O55 W18 O57 72.7(9) . . ?
O64 W18 O57 70.5(9) . . ?
O65 W18 Cs12 73.8(9) . . ?
O66 W18 Cs12 132.8(8) . . ?
O45 W18 Cs12 47.3(7) . . ?
O55 W18 Cs12 134.1(8) . . ?
O64 W18 Cs12 50.1(7) . . ?
O57 W18 Cs12 99.0(6) . . ?
O67 W19 O68 100.0(14) . . ?
O67 W19 O70 100.5(14) . . ?
O68 W19 O70 156.6(13) . . ?
O67 W19 O69 101.7(14) . . ?
O68 W19 O69 95.5(12) . . ?
O70 W19 O69 91.1(12) . . ?
O67 W19 O71 99.0(13) . . ?
O68 W19 O71 84.1(11) . . ?
O70 W19 O71 81.8(11) . . ?
O69 W19 O71 159.0(12) . . ?
O67 W19 O72 172.8(12) . . ?
O68 W19 O72 74.8(11) . . ?
O70 W19 O72 85.6(11) . . ?
O69 W19 O72 74.1(11) . . ?
O71 W19 O72 85.6(10) . . ?
O73 W20 O71 102.9(13) . . ?
O73 W20 O75 103.6(12) . . ?
O71 W20 O75 91.7(12) . . ?
O73 W20 O76 99.2(12) . . ?
O71 W20 O76 157.2(12) . . ?
O75 W20 O76 88.5(12) . . ?
O73 W20 O74 94.5(12) . . ?
O71 W20 O74 89.1(11) . . ?
O75 W20 O74 161.2(12) . . ?
O76 W20 O74 83.6(11) . . ?
O73 W20 O77 165.3(11) . . ?
O71 W20 O77 86.0(11) . . ?
O75 W20 O77 87.6(11) . . ?
O76 W20 O77 71.3(10) . . ?
O74 W20 O77 73.7(10) . . ?
O73 W20 Cs5 45.3(9) . . ?
O71 W20 Cs5 98.2(8) . . ?
O75 W20 Cs5 58.6(9) . . ?
O76 W20 Cs5 101.3(8) . . ?
O74 W20 Cs5 139.7(8) . . ?
O77 W20 Cs5 146.0(6) . . ?
O73 W20 Cs6 57.0(9) . 2_756 ?
O71 W20 Cs6 155.9(9) . 2_756 ?
O75 W20 Cs6 105.3(9) . 2_756 ?
O76 W20 Cs6 43.0(8) . 2_756 ?
O74 W20 Cs6 80.3(8) . 2_756 ?
O77 W20 Cs6 111.2(6) . 2_756 ?
Cs5 W20 Cs6 77.19(12) . 2_756 ?
O78 W21 O79 102.7(15) . . ?
O78 W21 O80 99.7(13) . . ?
O79 W21 O80 92.6(13) . . ?
O78 W21 O70 100.1(14) . . ?
O79 W21 O70 155.8(13) . . ?
O80 W21 O70 91.2(12) . . ?
O78 W21 O75 101.1(14) . . ?
O79 W21 O75 86.8(13) . . ?
O80 W21 O75 158.8(11) . . ?
O70 W21 O75 81.2(12) . . ?
O78 W21 O81 172.3(13) . . ?
O79 W21 O81 74.3(12) . . ?
O80 W21 O81 73.6(10) . . ?
O70 W21 O81 84.0(11) . . ?
O75 W21 O81 85.9(10) . . ?
O78 W21 Cs5 53.3(11) . . ?
O79 W21 Cs5 97.6(10) . . ?
O80 W21 Cs5 152.6(8) . . ?
O70 W21 Cs5 89.7(9) . . ?
O75 W21 Cs5 47.9(8) . . ?
O81 W21 Cs5 133.7(6) . . ?
O82 W22 O83 102.8(14) . . ?
O82 W22 O84 102.2(13) . . ?
O83 W22 O84 89.0(12) . . ?
O82 W22 O85 98.9(13) . . ?
O83 W22 O85 92.5(11) . . ?
O84 W22 O85 158.0(10) . . ?
O82 W22 O68 95.5(14) . . ?
O83 W22 O68 161.6(11) . . ?
O84 W22 O68 84.8(11) . . ?
O85 W22 O68 86.9(11) . . ?
O82 W22 O72 165.1(13) . . ?
O83 W22 O72 90.7(10) . . ?
O84 W22 O72 84.2(10) . . ?
O85 W22 O72 73.8(9) . . ?
O68 W22 O72 71.4(10) . . ?
O86 W23 O87 106.1(14) . . ?
O86 W23 O88 100.2(13) . . ?
O87 W23 O88 93.0(12) . . ?
O86 W23 O85 95.5(13) . . ?
O87 W23 O85 96.9(11) . . ?
O88 W23 O85 158.3(11) . . ?
O86 W23 O69 95.3(14) . . ?
O87 W23 O69 158.4(12) . . ?
O88 W23 O69 80.5(12) . . ?
O85 W23 O69 83.2(11) . . ?
O86 W23 O72 165.9(13) . . ?
O87 W23 O72 86.3(11) . . ?
O88 W23 O72 85.3(11) . . ?
O85 W23 O72 76.1(9) . . ?
O69 W23 O72 72.7(11) . . ?
O90 W24 O89 105.4(13) . . ?
O90 W24 O88 101.4(13) . . ?
O89 W24 O88 93.6(13) . . ?
O90 W24 O91 96.5(12) . . ?
O89 W24 O91 95.3(12) . . ?
O88 W24 O91 157.1(11) . . ?
O90 W24 O80 96.4(12) . . ?
O89 W24 O80 158.2(11) . . ?
O88 W24 O80 81.1(11) . . ?
O91 W24 O80 82.8(10) . . ?
O90 W24 O81 165.4(11) . . ?
O89 W24 O81 87.3(11) . . ?
O88 W24 O81 84.6(10) . . ?
O91 W24 O81 74.7(10) . . ?
O80 W24 O81 71.2(9) . . ?
O92 W25 O93 104.9(12) . . ?
O92 W25 O91 101.0(11) . . ?
O93 W25 O91 96.8(12) . . ?
O92 W25 O94 103.2(11) . . ?
O93 W25 O94 86.8(12) . . ?
O91 W25 O94 153.6(11) . . ?
O92 W25 O79 94.8(12) . . ?
O93 W25 O79 159.3(13) . . ?
O91 W25 O79 85.0(12) . . ?
O94 W25 O79 82.7(12) . . ?
O92 W25 O81 161.3(10) . . ?
O93 W25 O81 92.9(11) . . ?
O91 W25 O81 70.7(10) . . ?
O94 W25 O81 83.0(9) . . ?
O79 W25 O81 68.2(11) . . ?
O92 W25 Cs6 49.3(8) . . ?
O93 W25 Cs6 90.9(9) . . ?
O91 W25 Cs6 150.4(8) . . ?
O94 W25 Cs6 55.0(7) . . ?
O79 W25 Cs6 97.6(9) . . ?
O81 W25 Cs6 137.6(6) . . ?
O92 W25 Cs10 27.5(9) . . ?
O93 W25 Cs10 77.7(9) . . ?
O91 W25 Cs10 100.4(8) . . ?
O94 W25 Cs10 105.8(8) . . ?
O79 W25 Cs10 122.3(9) . . ?
O81 W25 Cs10 166.5(6) . . ?
Cs6 W25 Cs10 53.32(16) . . ?
O95 W26 O96 100.6(12) . . ?
O95 W26 O84 100.6(12) . . ?
O96 W26 O84 86.1(11) . . ?
O95 W26 O74 102.1(12) . . ?
O96 W26 O74 157.2(11) . . ?
O84 W26 O74 89.5(12) . . ?
O95 W26 O97 98.0(11) . . ?
O96 W26 O97 88.2(10) . . ?
O84 W26 O97 161.3(10) . . ?
O74 W26 O97 89.0(11) . . ?
O95 W26 O77 172.0(11) . . ?
O96 W26 O77 83.0(10) . . ?
O84 W26 O77 86.8(10) . . ?
O74 W26 O77 74.4(10) . . ?
O97 W26 O77 74.9(9) . . ?
O98 W27 O76 103.0(12) . . ?
O98 W27 O94 99.0(11) . . ?
O76 W27 O94 88.0(12) . . ?
O98 W27 O99 103.8(11) . . ?
O76 W27 O99 153.2(11) . . ?
O94 W27 O99 89.7(10) . . ?
O98 W27 O97 97.8(10) . . ?
O76 W27 O97 88.7(11) . . ?
O94 W27 O97 163.2(10) . . ?
O99 W27 O97 85.9(9) . . ?
O98 W27 O77 170.2(10) . . ?
O76 W27 O77 72.3(11) . . ?
O94 W27 O77 89.6(10) . . ?
O99 W27 O77 81.0(9) . . ?
O97 W27 O77 73.7(9) . . ?
O98 W27 Cs6 49.7(8) . . ?
O76 W27 Cs6 96.8(9) . . ?
O94 W27 Cs6 49.3(8) . . ?
O99 W27 Cs6 101.9(7) . . ?
O97 W27 Cs6 147.5(7) . . ?
O77 W27 Cs6 138.4(6) . . ?
O98 W27 Cs6 67.6(9) . 2_756 ?
O76 W27 Cs6 36.7(9) . 2_756 ?
O94 W27 Cs6 102.4(8) . 2_756 ?
O99 W27 Cs6 165.9(7) . 2_756 ?
O97 W27 Cs6 84.4(7) . 2_756 ?
O77 W27 Cs6 106.0(7) . 2_756 ?
Cs6 W27 Cs6 81.31(16) . 2_756 ?
O100 W28 O101 98.5(12) . . ?
O100 W28 O102 100.7(13) . . ?
O101 W28 O102 91.4(12) . . ?
O100 W28 O103 102.3(13) . . ?
O101 W28 O103 158.0(12) . . ?
O102 W28 O103 91.6(12) . . ?
O100 W28 O104 101.7(12) . . ?
O101 W28 O104 88.0(11) . . ?
O102 W28 O104 157.4(11) . . ?
O103 W28 O104 81.0(11) . . ?
O100 W28 O105 171.5(11) . . ?
O101 W28 O105 75.2(10) . . ?
O102 W28 O105 74.0(11) . . ?
O103 W28 O105 84.7(11) . . ?
O104 W28 O105 84.0(9) . . ?
O100 W28 Cs11 55.1(10) . 2_656 ?
O101 W28 Cs11 67.8(8) . 2_656 ?
O102 W28 Cs11 58.0(9) . 2_656 ?
O103 W28 Cs11 131.1(9) . 2_656 ?
O104 W28 Cs11 140.7(7) . 2_656 ?
O105 W28 Cs11 116.6(6) . 2_656 ?
O100 W28 Cs11 49.0(10) . . ?
O101 W28 Cs11 147.3(8) . . ?
O102 W28 Cs11 97.6(9) . . ?
O103 W28 Cs11 53.4(9) . . ?
O104 W28 Cs11 95.0(8) . . ?
O105 W28 Cs11 137.5(6) . . ?
Cs11 W28 Cs11 90.6(3) 2_656 . ?
O100 W28 Cs4 53.4(9) . . ?
O101 W28 Cs4 85.7(8) . . ?
O102 W28 Cs4 153.0(9) . . ?
O103 W28 Cs4 101.1(9) . . ?
O104 W28 Cs4 49.5(7) . . ?
O105 W28 Cs4 130.4(6) . . ?
Cs11 W28 Cs4 96.4(2) 2_656 . ?
Cs11 W28 Cs4 72.2(2) . . ?
O100 W28 Cs9 81.5(9) . . ?
O101 W28 Cs9 49.4(8) . . ?
O102 W28 Cs9 140.1(9) . . ?
O103 W28 Cs9 127.2(8) . . ?
O104 W28 Cs9 47.4(7) . . ?
O105 W28 Cs9 98.2(6) . . ?
Cs11 W28 Cs9 94.7(3) 2_656 . ?
Cs11 W28 Cs9 112.3(2) . . ?
Cs4 W28 Cs9 40.14(14) . . ?
O106 W29 O107 100.8(13) . . ?
O106 W29 O103 100.8(13) . . ?
O107 W29 O103 91.8(13) . . ?
O106 W29 O108 99.7(12) . . ?
O107 W29 O108 95.1(12) . . ?
O103 W29 O108 156.7(12) . . ?
O106 W29 O109 99.9(11) . . ?
O107 W29 O109 159.0(12) . . ?
O103 W29 O109 80.4(11) . . ?
O108 W29 O109 85.3(10) . . ?
O106 W29 O110 173.4(11) . . ?
O107 W29 O110 75.3(11) . . ?
O103 W29 O110 84.8(11) . . ?
O108 W29 O110 75.6(10) . . ?
O109 W29 O110 84.5(9) . . ?
O106 W29 Cs11 46.0(9) . . ?
O107 W29 Cs11 97.1(10) . . ?
O103 W29 Cs11 54.9(9) . . ?
O108 W29 Cs11 145.2(8) . . ?
O109 W29 Cs11 94.3(7) . . ?
O110 W29 Cs11 139.1(6) . . ?
O111 W30 O112 104.2(12) . . ?
O111 W30 O113 102.3(11) . . ?
O112 W30 O113 90.1(11) . . ?
O111 W30 O114 94.0(11) . . ?
O112 W30 O114 95.9(11) . . ?
O113 W30 O114 160.7(11) . . ?
O111 W30 O102 93.8(11) . . ?
O112 W30 O102 161.9(11) . . ?
O113 W30 O102 85.9(11) . . ?
O114 W30 O102 82.7(11) . . ?
O111 W30 O105 162.4(10) . . ?
O112 W30 O105 90.2(10) . . ?
O113 W30 O105 87.3(10) . . ?
O114 W30 O105 74.3(10) . . ?
O102 W30 O105 72.0(10) . . ?
O111 W30 Cs1 52.5(8) . 1_545 ?
O112 W30 Cs1 97.4(7) . 1_545 ?
O113 W30 Cs1 50.0(7) . 1_545 ?
O114 W30 Cs1 146.1(7) . 1_545 ?
O102 W30 Cs1 93.4(7) . 1_545 ?
O105 W30 Cs1 136.4(6) . 1_545 ?
O115 W31 O109 100.1(12) . . ?
O115 W31 O104 101.8(12) . . ?
O109 W31 O104 90.0(11) . . ?
O115 W31 O116 100.0(12) . . ?
O109 W31 O116 159.7(11) . . ?
O104 W31 O116 88.6(11) . . ?
O115 W31 O117 98.6(12) . . ?
O109 W31 O117 92.1(10) . . ?
O104 W31 O117 158.8(11) . . ?
O116 W31 O117 82.2(11) . . ?
O115 W31 O118 169.3(11) . . ?
O109 W31 O118 87.6(10) . . ?
O104 W31 O118 85.5(10) . . ?
O116 W31 O118 72.0(10) . . ?
O117 W31 O118 73.6(10) . . ?
O115 W31 Cs8 68.8(10) . . ?
O109 W31 Cs8 139.0(8) . . ?
O104 W31 Cs8 130.4(8) . . ?
O116 W31 Cs8 48.9(9) . . ?
O117 W31 Cs8 53.4(8) . . ?
O118 W31 Cs8 100.5(8) . . ?
O115 W31 Cs4 49.1(9) . . ?
O109 W31 Cs4 107.0(7) . . ?
O104 W31 Cs4 53.7(8) . . ?
O116 W31 Cs4 88.4(8) . . ?
O117 W31 Cs4 144.2(7) . . ?
O118 W31 Cs4 135.6(7) . . ?
Cs8 W31 Cs4 95.0(3) . . ?
O115 W31 Cs9 78.1(9) . . ?
O109 W31 Cs9 139.5(7) . . ?
O104 W31 Cs9 52.0(8) . . ?
O116 W31 Cs9 49.0(8) . . ?
O117 W31 Cs9 128.4(7) . . ?
O118 W31 Cs9 100.8(7) . . ?
Cs8 W31 Cs9 78.8(3) . . ?
Cs4 W31 Cs9 42.15(15) . . ?
O115 W31 Cs8A 77.7(9) . . ?
O109 W31 Cs8A 142.7(8) . . ?
O104 W31 Cs8A 127.2(8) . . ?
O116 W31 Cs8A 41.5(8) . . ?
O117 W31 Cs8A 52.3(8) . . ?
O118 W31 Cs8A 91.6(7) . . ?
Cs8 W31 Cs8A 9.4(4) . . ?
Cs4 W31 Cs8A 99.5(3) . . ?
Cs9 W31 Cs8A 77.2(3) . . ?
O119 W32 O121 100.9(13) . . ?
O119 W32 O120 102.2(12) . . ?
O121 W32 O120 87.0(12) . . ?
O119 W32 O114 104.5(12) . . ?
O121 W32 O114 97.0(12) . . ?
O120 W32 O114 151.7(11) . . ?
O119 W32 O101 94.9(12) . . ?
O121 W32 O101 163.0(12) . . ?
O120 W32 O101 83.5(10) . . ?
O114 W32 O101 85.0(10) . . ?
O119 W32 O105 162.6(11) . . ?
O121 W32 O105 96.2(11) . . ?
O120 W32 O105 82.0(9) . . ?
O114 W32 O105 69.8(9) . . ?
O101 W32 O105 68.6(9) . . ?
O119 W32 Cs5 54.5(9) . 2_756 ?
O121 W32 Cs5 116.1(9) . 2_756 ?
O120 W32 Cs5 148.3(7) . 2_756 ?
O114 W32 Cs5 51.8(7) . 2_756 ?
O101 W32 Cs5 78.4(7) . 2_756 ?
O105 W32 Cs5 114.4(6) . 2_756 ?
O119 W32 Cs9 76.2(10) . . ?
O121 W32 Cs9 126.7(9) . . ?
O120 W32 Cs9 44.3(7) . . ?
O114 W32 Cs9 135.8(8) . . ?
O101 W32 Cs9 51.3(7) . . ?
O105 W32 Cs9 96.3(6) . . ?
Cs5 W32 Cs9 104.96(13) 2_756 . ?
O119 W32 Cs6 29.4(10) . . ?
O121 W32 Cs6 72.0(9) . . ?
O120 W32 Cs6 95.0(8) . . ?
O114 W32 Cs6 112.9(8) . . ?
O101 W32 Cs6 122.8(7) . . ?
O105 W32 Cs6 167.9(6) . . ?
Cs5 W32 Cs6 74.01(11) 2_756 . ?
Cs9 W32 Cs6 89.51(16) . . ?
O119 W32 Cs10 56.0(9) . . ?
O121 W32 Cs10 87.4(9) . . ?
O120 W32 Cs10 47.1(7) . . ?
O114 W32 Cs10 160.6(8) . . ?
O101 W32 Cs10 96.3(7) . . ?
O105 W32 Cs10 128.8(6) . . ?
Cs5 W32 Cs10 109.32(13) 2_756 . ?
Cs9 W32 Cs10 46.28(16) . . ?
Cs6 W32 Cs10 50.50(14) . . ?
O122 W33 O123 103.8(12) . . ?
O122 W33 O124 103.1(11) . . ?
O123 W33 O124 89.5(10) . . ?
O122 W33 O125 103.2(11) . . ?
O123 W33 O125 91.7(11) . . ?
O124 W33 O125 152.6(10) . . ?
O122 W33 O108 93.5(12) . . ?
O123 W33 O108 162.6(11) . . ?
O124 W33 O108 84.7(10) . . ?
O125 W33 O108 86.1(11) . . ?
O122 W33 O110 165.4(10) . . ?
O123 W33 O110 89.7(10) . . ?
O124 W33 O110 82.2(9) . . ?
O125 W33 O110 70.5(9) . . ?
O108 W33 O110 73.3(10) . . ?
O122 W33 Cs2 50.5(8) . . ?
O123 W33 Cs2 94.8(8) . . ?
O124 W33 Cs2 53.1(7) . . ?
O125 W33 Cs2 153.6(7) . . ?
O108 W33 Cs2 94.7(8) . . ?
O110 W33 Cs2 134.9(5) . . ?
O126 W34 O116 102.5(13) . . ?
O126 W34 O120 100.0(12) . . ?
O116 W34 O120 91.4(11) . . ?
O126 W34 O127 102.5(12) . . ?
O116 W34 O127 154.9(11) . . ?
O120 W34 O127 86.8(10) . . ?
O126 W34 O128 97.8(12) . . ?
O116 W34 O128 86.2(11) . . ?
O120 W34 O128 162.2(10) . . ?
O127 W34 O128 88.0(10) . . ?
O126 W34 O118 168.8(12) . . ?
O116 W34 O118 72.4(10) . . ?
O120 W34 O118 90.3(10) . . ?
O127 W34 O118 82.5(9) . . ?
O128 W34 O118 72.1(9) . . ?
O126 W34 Cs8A 68.6(11) . . ?
O116 W34 Cs8A 51.4(9) . . ?
O120 W34 Cs8A 133.5(8) . . ?
O127 W34 Cs8A 139.1(7) . . ?
O128 W34 Cs8A 55.8(7) . . ?
O118 W34 Cs8A 101.0(7) . . ?
O126 W34 Cs10 41.8(10) . . ?
O116 W34 Cs10 93.0(8) . . ?
O120 W34 Cs10 59.4(7) . . ?
O127 W34 Cs10 107.5(7) . . ?
O128 W34 Cs10 138.3(7) . . ?
O118 W34 Cs10 146.6(6) . . ?
Cs8A W34 Cs10 91.9(3) . . ?
O126 W34 Cs9 82.7(10) . . ?
O116 W34 Cs9 49.1(8) . . ?
O120 W34 Cs9 51.3(8) . . ?
O127 W34 Cs9 137.7(7) . . ?
O128 W34 Cs9 133.4(7) . . ?
O118 W34 Cs9 100.5(7) . . ?
Cs8A W34 Cs9 82.3(3) . . ?
Cs10 W34 Cs9 50.49(18) . . ?
O126 W34 Cs8 76.5(11) . . ?
O116 W34 Cs8 41.9(9) . . ?
O120 W34 Cs8 127.8(8) . . ?
O127 W34 Cs8 145.3(7) . . ?
O128 W34 Cs8 58.3(7) . . ?
O118 W34 Cs8 93.7(7) . . ?
Cs8A W34 Cs8 9.9(3) . . ?
Cs10 W34 Cs8 94.7(3) . . ?
Cs9 W34 Cs8 77.0(3) . . ?
O130 W35 O129 105.2(13) . . ?
O130 W35 O125 97.7(13) . . ?
O129 W35 O125 95.7(11) . . ?
O130 W35 O113 99.0(13) . . ?
O129 W35 O113 92.5(11) . . ?
O125 W35 O113 158.8(11) . . ?
O130 W35 O107 95.6(14) . . ?
O129 W35 O107 159.1(11) . . ?
O125 W35 O107 83.3(12) . . ?
O113 W35 O107 82.1(12) . . ?
O130 W35 O110 167.0(12) . . ?
O129 W35 O110 86.5(10) . . ?
O125 W35 O110 75.0(10) . . ?
O113 W35 O110 86.1(10) . . ?
O107 W35 O110 73.1(10) . . ?
O130 W35 Cs1 46.9(10) . 1_545 ?
O129 W35 Cs1 103.5(7) . 1_545 ?
O125 W35 Cs1 142.9(8) . 1_545 ?
O113 W35 Cs1 52.1(8) . 1_545 ?
O107 W35 Cs1 89.2(8) . 1_545 ?
O110 W35 Cs1 136.9(6) . 1_545 ?
O132 W36 O131 99.9(11) . . ?
O132 W36 O22 94.5(12) . . ?
O131 W36 O22 99.8(12) . . ?
O132 W36 O62 99.2(11) . . ?
O131 W36 O62 92.8(11) . . ?
O22 W36 O62 159.5(11) . . ?
O132 W36 O41 88.9(11) . . ?
O131 W36 O41 169.6(11) . . ?
O22 W36 O41 84.9(11) . . ?
O62 W36 O41 80.2(10) . . ?
O132 W36 O13 173.0(10) . . ?
O131 W36 O13 86.3(11) . . ?
O22 W36 O13 81.2(11) . . ?
O62 W36 O13 83.6(10) . . ?
O41 W36 O13 85.3(10) . . ?
O133 W37 O134 103.9(12) . . ?
O133 W37 O124 101.3(11) . . ?
O134 W37 O124 87.0(10) . . ?
O133 W37 O128 98.4(11) . . ?
O134 W37 O128 90.6(10) . . ?
O124 W37 O128 160.1(10) . . ?
O133 W37 O117 97.1(12) . . ?
O134 W37 O117 159.0(11) . . ?
O124 W37 O117 87.6(10) . . ?
O128 W37 O117 87.7(11) . . ?
O133 W37 O118 168.7(10) . . ?
O134 W37 O118 84.9(10) . . ?
O124 W37 O118 86.0(9) . . ?
O128 W37 O118 74.1(9) . . ?
O117 W37 O118 74.5(10) . . ?
O133 W37 Cs2 48.3(9) . . ?
O134 W37 Cs2 100.6(7) . . ?
O124 W37 Cs2 53.1(7) . . ?
O128 W37 Cs2 146.4(7) . . ?
O117 W37 Cs2 92.3(8) . . ?
O118 W37 Cs2 137.9(7) . . ?
O133 W37 Cs7 41.3(9) . . ?
O134 W37 Cs7 65.3(7) . . ?
O124 W37 Cs7 111.9(7) . . ?
O128 W37 Cs7 84.7(7) . . ?
O117 W37 Cs7 135.2(8) . . ?
O118 W37 Cs7 143.3(7) . . ?
Cs2 W37 Cs7 71.83(6) . . ?
O133 W37 Cs8A 77.0(9) . . ?
O134 W37 Cs8A 134.1(8) . . ?
O124 W37 Cs8A 138.6(8) . . ?
O128 W37 Cs8A 45.1(8) . . ?
O117 W37 Cs8A 52.3(8) . . ?
O118 W37 Cs8A 91.7(7) . . ?
Cs2 W37 Cs8A 111.6(3) . . ?
Cs7 W37 Cs8A 94.2(3) . . ?
O133 W37 Cs8 78.7(9) . . ?
O134 W37 Cs8 143.6(9) . . ?
O124 W37 Cs8 128.7(8) . . ?
O128 W37 Cs8 53.5(8) . . ?
O117 W37 Cs8 42.6(9) . . ?
O118 W37 Cs8 90.0(7) . . ?
Cs2 W37 Cs8 107.0(3) . . ?
Cs7 W37 Cs8 101.3(3) . . ?
Cs8A W37 Cs8 9.9(3) . . ?
O136 W38 O135 97.5(11) . . ?
O136 W38 O127 95.5(10) . . ?
O135 W38 O127 100.8(11) . . ?
O136 W38 O99 99.8(10) . . ?
O135 W38 O99 94.4(10) . . ?
O127 W38 O99 156.8(9) . . ?
O136 W38 O93 87.8(10) . . ?
O135 W38 O93 170.6(11) . . ?
O127 W38 O93 86.4(10) . . ?
O99 W38 O93 77.1(10) . . ?
O136 W38 O121 172.5(10) . . ?
O135 W38 O121 88.7(11) . . ?
O127 W38 O121 79.0(10) . . ?
O99 W38 O121 84.0(10) . . ?
O93 W38 O121 86.8(10) . . ?
O137 W39 O138 101.7(10) . . ?
O137 W39 O139 100.2(10) . . ?
O138 W39 O139 90.8(9) . . ?
O137 W39 O134 95.5(10) . . ?
O138 W39 O134 96.4(10) . . ?
O139 W39 O134 160.9(10) . . ?
O137 W39 O140 93.5(10) . . ?
O138 W39 O140 164.4(10) . . ?
O139 W39 O140 82.8(9) . . ?
O134 W39 O140 85.6(10) . . ?
O137 W39 O123 172.6(10) . . ?
O138 W39 O123 83.6(10) . . ?
O139 W39 O123 84.7(9) . . ?
O134 W39 O123 78.7(10) . . ?
O140 W39 O123 81.7(10) . . ?
O137 W39 Cs7 55.0(8) . . ?
O138 W39 Cs7 148.9(7) . . ?
O139 W39 Cs7 111.9(6) . . ?
O134 W39 Cs7 69.0(7) . . ?
O140 W39 Cs7 45.7(7) . . ?
O123 W39 Cs7 118.1(6) . . ?
O141 W40 O142 101.5(11) . . ?
O141 W40 O144 99.6(11) . . ?
O142 W40 O144 99.4(10) . . ?
O141 W40 O143 96.0(11) . . ?
O142 W40 O143 97.7(10) . . ?
O144 W40 O143 153.9(9) . . ?
O141 W40 O145 96.9(10) . . ?
O142 W40 O145 160.9(10) . . ?
O144 W40 O145 82.3(9) . . ?
O143 W40 O145 75.2(9) . . ?
O141 W40 O175 173.7(10) . . ?
O142 W40 O175 84.4(10) . . ?
O144 W40 O175 81.4(9) . . ?
O143 W40 O175 80.9(9) . . ?
O145 W40 O175 77.0(9) . . ?
O141 W40 W43 97.4(8) . . ?
O142 W40 W43 129.9(8) . . ?
O144 W40 W43 122.6(7) . . ?
O143 W40 W43 33.9(6) . . ?
O145 W40 W43 41.3(6) . . ?
O175 W40 W43 77.0(6) . . ?
O141 W40 Cs3 55.0(8) . . ?
O142 W40 Cs3 85.9(8) . . ?
O144 W40 Cs3 154.6(7) . . ?
O143 W40 Cs3 46.2(7) . . ?
O145 W40 Cs3 100.7(7) . . ?
O175 W40 Cs3 124.0(6) . . ?
W43 W40 Cs3 68.10(4) . . ?
O146 W41 O147 101.6(11) . . ?
O146 W41 O144 100.3(10) . . ?
O147 W41 O144 90.0(10) . . ?
O146 W41 O148 92.7(10) . . ?
O147 W41 O148 164.7(11) . . ?
O144 W41 O148 82.1(9) . . ?
O146 W41 O27 97.6(10) . . ?
O147 W41 O27 97.0(10) . . ?
O144 W41 O27 159.0(10) . . ?
O148 W41 O27 86.2(9) . . ?
O146 W41 O30 174.3(10) . . ?
O147 W41 O30 82.5(11) . . ?
O144 W41 O30 83.4(9) . . ?
O148 W41 O30 83.6(10) . . ?
O27 W41 O30 78.0(9) . . ?
O146 W41 Cs7 56.8(7) . . ?
O147 W41 Cs7 150.0(8) . . ?
O144 W41 Cs7 112.8(7) . . ?
O148 W41 Cs7 44.6(7) . . ?
O27 W41 Cs7 68.8(7) . . ?
O30 W41 Cs7 117.9(6) . . ?
O150 W42 O149 100.9(12) . . ?
O150 W42 O96 105.1(12) . . ?
O149 W42 O96 94.1(11) . . ?
O150 W42 O151 91.8(12) . . ?
O149 W42 O151 97.3(11) . . ?
O96 W42 O151 157.4(11) . . ?
O150 W42 O152 161.6(11) . . ?
O149 W42 O152 93.2(10) . . ?
O96 W42 O152 85.4(10) . . ?
O151 W42 O152 74.5(10) . . ?
O150 W42 O83 84.9(12) . . ?
O149 W42 O83 173.5(10) . . ?
O96 W42 O83 81.4(10) . . ?
O151 W42 O83 85.4(10) . . ?
O152 W42 O83 81.8(10) . . ?
O150 W42 Yb5 127.2(9) . . ?
O149 W42 Yb5 98.0(8) . . ?
O96 W42 Yb5 122.2(8) . . ?
O151 W42 Yb5 36.8(7) . . ?
O152 W42 Yb5 37.8(7) . . ?
O83 W42 Yb5 80.6(7) . . ?
O150 W42 Cs13 154.5(12) . . ?
O149 W42 Cs13 53.7(11) . . ?
O96 W42 Cs13 80.7(11) . . ?
O151 W42 Cs13 90.4(10) . . ?
O152 W42 Cs13 40.6(10) . . ?
O83 W42 Cs13 120.5(10) . . ?
Yb5 W42 Cs13 63.1(7) . . ?
O153 W43 O154 101.7(11) . . ?
O153 W43 O139 101.8(11) . . ?
O154 W43 O139 99.4(10) . . ?
O153 W43 O143 94.2(11) . . ?
O154 W43 O143 96.5(10) . . ?
O139 W43 O143 154.6(10) . . ?
O153 W43 O145 96.6(10) . . ?
O154 W43 O145 160.4(10) . . ?
O139 W43 O145 83.4(9) . . ?
O143 W43 O145 75.2(9) . . ?
O153 W43 O176 172.7(10) . . ?
O154 W43 O176 84.0(10) . . ?
O139 W43 O176 81.5(9) . . ?
O143 W43 O176 80.6(9) . . ?
O145 W43 O176 77.2(9) . . ?
O153 W43 W40 95.9(8) . . ?
O154 W43 W40 128.8(7) . . ?
O139 W43 W40 123.4(7) . . ?
O143 W43 W40 34.1(6) . . ?
O145 W43 W40 41.1(6) . . ?
O176 W43 W40 76.9(6) . . ?
O153 W43 Cs3 52.9(8) . . ?
O154 W43 Cs3 84.5(8) . . ?
O139 W43 Cs3 154.4(7) . . ?
O143 W43 Cs3 46.8(7) . . ?
O145 W43 Cs3 101.4(6) . . ?
O176 W43 Cs3 124.1(6) . . ?
W40 W43 Cs3 68.99(4) . . ?
O156 W44 O155 103.1(11) . . ?
O156 W44 O48 93.7(11) . . ?
O155 W44 O48 105.1(10) . . ?
O156 W44 O157 98.3(10) . . ?
O155 W44 O157 92.5(9) . . ?
O48 W44 O157 155.8(9) . . ?
O156 W44 O158 93.7(10) . . ?
O155 W44 O158 159.1(10) . . ?
O48 W44 O158 85.9(9) . . ?
O157 W44 O158 72.5(9) . . ?
O156 W44 O66 172.8(10) . . ?
O155 W44 O66 82.9(10) . . ?
O48 W44 O66 80.8(9) . . ?
O157 W44 O66 85.2(8) . . ?
O158 W44 O66 81.4(9) . . ?
O156 W44 Yb5 98.9(8) . 2_765 ?
O155 W44 Yb5 126.2(7) . 2_765 ?
O48 W44 Yb5 121.8(7) . 2_765 ?
O157 W44 Yb5 35.5(6) . 2_765 ?
O158 W44 Yb5 37.1(6) . 2_765 ?
O66 W44 Yb5 80.4(6) . 2_765 ?
O6 As1 O11 95.6(12) . . ?
O6 As1 O19 101.4(11) . . ?
O11 As1 O19 98.0(12) . . ?
O39 As2 O49 95.5(11) . . ?
O39 As2 O57 100.9(11) . . ?
O49 As2 O57 96.0(10) . . ?
O77 As3 O81 97.1(11) . . ?
O77 As3 O72 95.6(12) . . ?
O81 As3 O72 98.5(11) . . ?
O110 As4 O105 99.8(11) . . ?
O110 As4 O118 95.2(11) . . ?
O105 As4 O118 95.2(11) . . ?
O140 As5 O148 97.0(11) . . ?
O140 As5 O145 99.4(11) . . ?
O148 As5 O145 96.7(11) . . ?
O140 As5 Cs2 74.0(8) . . ?
O148 As5 Cs2 77.0(8) . . ?
O145 As5 Cs2 170.0(7) . . ?
O140 As5 Cs7 49.8(8) . . ?
O148 As5 Cs7 48.9(8) . . ?
O145 As5 Cs7 91.9(7) . . ?
Cs2 As5 Cs7 78.17(9) . . ?
O131 Yb1 O147 70.0(9) . . ?
O131 Yb1 O33 114.9(9) . . ?
O147 Yb1 O33 81.1(9) . . ?
O131 Yb1 O156 83.7(9) . . ?
O147 Yb1 O156 80.8(9) . . ?
O33 Yb1 O156 147.3(9) . . ?
O131 Yb1 O24 74.4(9) . . ?
O147 Yb1 O24 117.3(9) . . ?
O33 Yb1 O24 69.5(9) . . ?
O156 Yb1 O24 143.1(9) . . ?
O131 Yb1 O159 143.1(10) . . ?
O147 Yb1 O159 146.7(9) . . ?
O33 Yb1 O159 83.9(10) . . ?
O156 Yb1 O159 96.9(10) . . ?
O24 Yb1 O159 84.2(10) . . ?
O131 Yb1 O160 138.7(9) . . ?
O147 Yb1 O160 73.8(8) . . ?
O33 Yb1 O160 77.4(9) . . ?
O156 Yb1 O160 71.5(9) . . ?
O24 Yb1 O160 142.1(9) . . ?
O159 Yb1 O160 74.1(9) . . ?
O131 Yb1 O161 72.0(9) . . ?
O147 Yb1 O161 133.4(9) . . ?
O33 Yb1 O161 140.4(9) . . ?
O156 Yb1 O161 69.1(9) . . ?
O24 Yb1 O161 76.0(10) . . ?
O159 Yb1 O161 73.8(10) . . ?
O160 Yb1 O161 124.7(9) . . ?
O173 Yb2 O54 86.7(10) . . ?
O173 Yb2 O132 145.1(9) . . ?
O54 Yb2 O132 112.2(9) . . ?
O173 Yb2 O155 146.5(9) . . ?
O54 Yb2 O155 79.0(9) . . ?
O132 Yb2 O155 68.1(8) . . ?
O173 Yb2 O146 96.3(9) . . ?
O54 Yb2 O146 142.8(9) . . ?
O132 Yb2 O146 85.8(8) . . ?
O155 Yb2 O146 78.3(8) . . ?
O173 Yb2 O34 84.6(9) . . ?
O54 Yb2 O34 72.2(9) . . ?
O132 Yb2 O34 74.6(8) . . ?
O155 Yb2 O34 118.6(8) . . ?
O146 Yb2 O34 145.0(8) . . ?
O173 Yb2 O162 74.3(10) . . ?
O54 Yb2 O162 143.4(9) . . ?
O132 Yb2 O162 73.4(8) . . ?
O155 Yb2 O162 132.2(9) . . ?
O146 Yb2 O162 71.5(8) . . ?
O34 Yb2 O162 75.1(9) . . ?
O173 Yb2 O163 69.7(9) . . ?
O54 Yb2 O163 73.4(9) . . ?
O132 Yb2 O163 142.3(8) . . ?
O155 Yb2 O163 77.1(8) . . ?
O146 Yb2 O163 73.0(8) . . ?
O34 Yb2 O163 137.8(9) . . ?
O162 Yb2 O163 125.3(8) . . ?
O173 Yb2 Cs7 47.5(7) . . ?
O54 Yb2 Cs7 132.9(7) . . ?
O132 Yb2 Cs7 112.9(6) . . ?
O155 Yb2 Cs7 131.0(6) . . ?
O146 Yb2 Cs7 53.8(5) . . ?
O34 Yb2 Cs7 107.7(6) . . ?
O162 Yb2 Cs7 46.1(6) . . ?
O163 Yb2 Cs7 79.4(6) . . ?
O135 Yb3 O138 68.8(8) . . ?
O135 Yb3 O149 82.4(9) . . ?
O138 Yb3 O149 81.4(8) . . ?
O135 Yb3 O112 77.2(9) . . ?
O138 Yb3 O112 119.5(8) . . ?
O149 Yb3 O112 141.6(9) . . ?
O135 Yb3 O129 114.7(9) . . ?
O138 Yb3 O129 79.3(8) . . ?
O149 Yb3 O129 146.8(8) . . ?
O112 Yb3 O129 71.6(8) . . ?
O135 Yb3 O164 144.6(9) . . ?
O138 Yb3 O164 146.4(8) . . ?
O149 Yb3 O164 96.8(9) . . ?
O112 Yb3 O164 82.3(9) . . ?
O129 Yb3 O164 85.0(9) . . ?
O135 Yb3 O165 137.8(8) . . ?
O138 Yb3 O165 74.6(8) . . ?
O149 Yb3 O165 71.9(8) . . ?
O112 Yb3 O165 141.5(8) . . ?
O129 Yb3 O165 77.0(8) . . ?
O164 Yb3 O165 73.0(8) . . ?
O135 Yb3 O166 72.3(9) . . ?
O138 Yb3 O166 133.4(9) . . ?
O149 Yb3 O166 69.0(9) . . ?
O112 Yb3 O166 73.9(9) . . ?
O129 Yb3 O166 141.8(9) . . ?
O164 Yb3 O166 74.5(9) . . ?
O165 Yb3 O166 124.7(9) . . ?
O135 Yb3 Cs13 119.2(10) . . ?
O138 Yb3 Cs13 129.5(9) . . ?
O149 Yb3 Cs13 53.8(9) . . ?
O112 Yb3 Cs13 110.5(9) . . ?
O129 Yb3 Cs13 125.1(9) . . ?
O164 Yb3 Cs13 43.9(10) . . ?
O165 Yb3 Cs13 70.6(9) . . ?
O166 Yb3 Cs13 55.0(10) . . ?
O174 Yb4 O136 141.7(9) . . ?
O174 Yb4 O87 88.4(10) . . ?
O136 Yb4 O87 110.5(9) . . ?
O174 Yb4 O137 98.2(9) . . ?
O136 Yb4 O137 85.6(8) . . ?
O87 Yb4 O137 144.3(9) . . ?
O174 Yb4 O89 80.9(10) . . ?
O136 Yb4 O89 75.4(9) . . ?
O87 Yb4 O89 69.9(10) . . ?
O137 Yb4 O89 145.8(9) . . ?
O174 Yb4 O150 151.1(10) . . ?
O136 Yb4 O150 67.0(9) . . ?
O87 Yb4 O150 80.4(10) . . ?
O137 Yb4 O150 77.0(9) . . ?
O89 Yb4 O150 119.0(10) . . ?
O174 Yb4 O167 71.6(9) . . ?
O136 Yb4 O167 73.6(8) . . ?
O87 Yb4 O167 142.6(9) . . ?
O137 Yb4 O167 71.6(8) . . ?
O89 Yb4 O167 75.8(9) . . ?
O150 Yb4 O167 130.8(9) . . ?
O174 Yb4 O168 73.3(9) . . ?
O136 Yb4 O168 142.5(8) . . ?
O87 Yb4 O168 75.2(9) . . ?
O137 Yb4 O168 73.3(8) . . ?
O89 Yb4 O168 136.8(9) . . ?
O150 Yb4 O168 78.1(9) . . ?
O167 Yb4 O168 125.1(9) . . ?
O174 Yb4 Cs7 47.2(7) . . ?
O136 Yb4 Cs7 113.8(6) . . ?
O87 Yb4 Cs7 133.5(7) . . ?
O137 Yb4 Cs7 54.2(6) . . ?
O89 Yb4 Cs7 108.2(7) . . ?
O150 Yb4 Cs7 130.1(7) . . ?
O167 Yb4 Cs7 46.8(6) . . ?
O168 Yb4 Cs7 78.5(6) . . ?
O157 Yb5 O158 64.3(8) 2_765 2_765 ?
O157 Yb5 O151 146.2(8) 2_765 . ?
O158 Yb5 O151 146.4(9) 2_765 . ?
O157 Yb5 O152 146.6(8) 2_765 . ?
O158 Yb5 O152 90.7(8) 2_765 . ?
O151 Yb5 O152 65.3(9) . . ?
O157 Yb5 O170 80.9(8) 2_765 . ?
O158 Yb5 O170 138.1(8) 2_765 . ?
O151 Yb5 O170 74.5(9) . . ?
O152 Yb5 O170 109.1(8) . . ?
O157 Yb5 O169 73.1(8) 2_765 . ?
O158 Yb5 O169 110.5(8) 2_765 . ?
O151 Yb5 O169 79.4(9) . . ?
O152 Yb5 O169 139.4(9) . . ?
O170 Yb5 O169 78.2(8) . . ?
O157 Yb5 O172 77.5(8) 2_765 . ?
O158 Yb5 O172 77.1(9) 2_765 . ?
O151 Yb5 O172 115.8(9) . . ?
O152 Yb5 O172 75.5(9) . . ?
O170 Yb5 O172 73.0(9) . . ?
O169 Yb5 O172 141.4(9) . . ?
O157 Yb5 O171 113.7(8) 2_765 . ?
O158 Yb5 O171 75.0(8) 2_765 . ?
O151 Yb5 O171 76.9(8) . . ?
O152 Yb5 O171 77.4(8) . . ?
O170 Yb5 O171 144.0(8) . . ?
O169 Yb5 O171 75.6(8) . . ?
O172 Yb5 O171 140.5(8) . . ?
O157 Yb5 W42 170.4(5) 2_765 . ?
O158 Yb5 W42 121.7(6) 2_765 . ?
O151 Yb5 W42 31.6(6) . . ?
O152 Yb5 W42 33.8(6) . . ?
O170 Yb5 W42 90.4(6) . . ?
O169 Yb5 W42 109.4(6) . . ?
O172 Yb5 W42 96.1(6) . . ?
O171 Yb5 W42 75.8(5) . . ?
O157 Yb5 W44 30.8(5) 2_765 2_765 ?
O158 Yb5 W44 33.5(6) 2_765 2_765 ?
O151 Yb5 W44 168.0(7) . 2_765 ?
O152 Yb5 W44 121.7(6) . 2_765 ?
O170 Yb5 W44 109.6(6) . 2_765 ?
O169 Yb5 W44 90.3(6) . 2_765 ?
O172 Yb5 W44 76.1(6) . 2_765 ?
O171 Yb5 W44 94.8(5) . 2_765 ?
W42 Yb5 W44 154.73(6) . 2_765 ?
O157 Yb5 Cs13 119.0(9) 2_765 . ?
O158 Yb5 Cs13 55.5(9) 2_765 . ?
O151 Yb5 Cs13 91.4(10) . . ?
O152 Yb5 Cs13 46.7(10) . . ?
O170 Yb5 Cs13 155.8(10) . . ?
O169 Yb5 Cs13 119.1(10) . . ?
O172 Yb5 Cs13 96.8(10) . . ?
O171 Yb5 Cs13 44.0(10) . . ?
W42 Yb5 Cs13 68.4(7) . . ?
W44 Yb5 Cs13 88.4(7) 2_765 . ?
O157 Yb5 Cs3 73.5(5) 2_765 . ?
O158 Yb5 Cs3 134.5(6) 2_765 . ?
O151 Yb5 Cs3 72.8(6) . . ?
O152 Yb5 Cs3 134.7(6) . . ?
O170 Yb5 Cs3 40.7(6) . . ?
O169 Yb5 Cs3 37.5(6) . . ?
O172 Yb5 Cs3 110.0(6) . . ?
O171 Yb5 Cs3 109.5(6) . . ?
W42 Yb5 Cs3 102.63(4) . . ?
W44 Yb5 Cs3 102.62(4) 2_765 . ?
Cs13 Yb5 Cs3 152.7(8) . . ?
W1 O1 Cs10 103.4(15) . 2_666 ?
W1 O2 W6 120.5(18) . . ?
W1 O3 W3 124.8(14) . . ?
W1 O3 Cs9 112.5(11) . 2_666 ?
W3 O3 Cs9 97.1(10) . 2_666 ?
W4 O4 W1 161.2(19) . . ?
W2 O5 W1 147.2(15) . . ?
W2 O5 Cs10 101.7(11) . 2_666 ?
W1 O5 Cs10 104.0(11) . 2_666 ?
W2 O5 Cs9 103.4(10) . 2_666 ?
W1 O5 Cs9 106.5(10) . 2_666 ?
Cs10 O5 Cs9 61.9(5) 2_666 2_666 ?
As1 O6 W6 115.1(12) . . ?
As1 O6 W1 132.6(13) . . ?
W6 O6 W1 92.7(9) . . ?
As1 O6 W3 124.0(12) . . ?
W6 O6 W3 93.1(9) . . ?
W1 O6 W3 89.4(8) . . ?
W2 O7 Cs10 106.6(13) . 2_666 ?
W2 O7 Cs8A 94.1(13) . 2_666 ?
Cs10 O7 Cs8A 121.7(10) 2_666 2_666 ?
W2 O7 Cs8 85.8(12) . 2_666 ?
Cs10 O7 Cs8 119.7(9) 2_666 2_666 ?
W2 O8 W4 148.2(14) . . ?
W7 O9 W2 117.8(13) . . ?
W7 O9 Cs8A 123.2(12) . 2_666 ?
W2 O9 Cs8A 92.7(9) . 2_666 ?
W7 O9 Cs8 111.2(12) . 2_666 ?
W2 O9 Cs8 95.3(9) . 2_666 ?
W5 O10 W2 120.8(14) . . ?
W5 O10 Cs8 110.4(13) . 2_666 ?
W2 O10 Cs8 104.7(12) . 2_666 ?
W5 O10 Cs8A 122.8(13) . 2_666 ?
W2 O10 Cs8A 92.7(10) . 2_666 ?
W5 O10 Cs9 101.2(10) . 2_666 ?
W2 O10 Cs9 109.6(11) . 2_666 ?
Cs8 O10 Cs9 110.1(9) 2_666 2_666 ?
Cs8A O10 Cs9 109.5(8) 2_666 2_666 ?
As1 O11 W7 116.0(13) . . ?
As1 O11 W5 117.8(13) . . ?
W7 O11 W5 93.2(10) . . ?
As1 O11 W2 134.4(15) . . ?
W7 O11 W2 92.8(10) . . ?
W5 O11 W2 93.2(10) . . ?
W3 O12 Cs1 133.6(16) . . ?
W3 O12 Cs4 102.7(13) . 2_666 ?
Cs1 O12 Cs4 78.6(7) . 2_666 ?
W3 O13 W36 149.8(15) . . ?
W3 O14 W6 126.7(15) . . ?
W3 O15 W5 145.4(15) . . ?
W3 O15 Cs9 110.5(10) . 2_666 ?
W5 O15 Cs9 104.1(10) . 2_666 ?
W3 O15 Cs4 106.5(10) . 2_666 ?
W5 O15 Cs4 94.5(9) . 2_666 ?
Cs9 O15 Cs4 52.9(4) 2_666 2_666 ?
W4 O17 W9 119.3(15) . . ?
W4 O18 W8 121.6(12) . . ?
As1 O19 W9 115.6(11) . . ?
As1 O19 W4 133.1(12) . . ?
W9 O19 W4 94.3(9) . . ?
As1 O19 W8 119.8(12) . . ?
W9 O19 W8 93.1(8) . . ?
W4 O19 W8 91.7(8) . . ?
W5 O20 Cs4 113.0(13) . 2_666 ?
W5 O21 W7 120.5(13) . . ?
W5 O21 Cs8 91.7(9) . 2_666 ?
W7 O21 Cs8 102.4(10) . 2_666 ?
W36 O22 W5 152.9(16) . . ?
W6 O24 Yb1 163.1(15) . . ?
W9 O25 W6 140.1(16) . . ?
W7 O26 Cs7 118.7(12) . . ?
W7 O26 Cs2 106.2(11) . . ?
Cs7 O26 Cs2 101.6(7) . . ?
W7 O27 W41 151.8(13) . . ?
W7 O28 W8 147.9(16) . . ?
W7 O28 Cs2 99.2(10) . . ?
W8 O28 Cs2 98.5(10) . . ?
W8 O29 Cs2 105.9(10) . . ?
W8 O30 W41 152.4(13) . . ?
W9 O31 W8 122.0(12) . . ?
W9 O33 Yb1 160.0(13) . . ?
W10 O34 Yb2 158.5(15) . . ?
W14 O36 W10 139.2(15) . . ?
W11 O37 W10 119.6(12) . . ?
W13 O38 W10 117.6(14) . . ?
As2 O39 W10 114.6(12) . . ?
As2 O39 W13 131.0(14) . . ?
W10 O39 W13 93.9(9) . . ?
As2 O39 W11 123.6(13) . . ?
W10 O39 W11 94.0(10) . . ?
W13 O39 W11 90.8(9) . . ?
W11 O40 Cs4 142.1(15) . 2_666 ?
W11 O40 Cs1 102.2(12) . . ?
Cs4 O40 Cs1 83.1(7) 2_666 . ?
W11 O41 W36 152.3(15) . . ?
W16 O42 W11 142.8(12) . . ?
W16 O42 Cs1 99.3(9) . . ?
W11 O42 Cs1 102.3(9) . . ?
W13 O43 W11 123.5(12) . . ?
W12 O44 Cs13 137.3(16) . 2_765 ?
W12 O45 W18 147.9(13) . . ?
W12 O45 Cs12 106.7(9) . . ?
W18 O45 Cs12 105.4(9) . . ?
W12 O46 W15 119.1(12) . . ?
W12 O46 Cs12 112.2(10) . 2_775 ?
W15 O46 Cs12 105.9(9) . 2_775 ?
W12 O46 Cs12 102.5(9) . . ?
W15 O46 Cs12 106.4(10) . . ?
Cs12 O46 Cs12 110.5(8) 2_775 . ?
W12 O47 W16 116.8(12) . . ?
W12 O47 Cs12 88.1(8) . 2_775 ?
W16 O47 Cs12 103.6(9) . 2_775 ?
W44 O48 W12 152.1(13) . . ?
As2 O49 W15 135.4(11) . . ?
As2 O49 W16 115.5(11) . . ?
W15 O49 W16 94.7(8) . . ?
As2 O49 W12 114.4(10) . . ?
W15 O49 W12 94.3(8) . . ?
W16 O49 W12 93.7(8) . . ?
W13 O50 Na14 140.4(16) . 2_676 ?
W17 O51 W13 157.5(17) . . ?
W15 O52 W13 145.4(17) . . ?
W14 O54 Yb2 158.6(16) . . ?
W18 O55 W14 119.0(12) . . ?
W17 O56 W14 119.7(13) . . ?
As2 O57 W14 113.6(11) . . ?
As2 O57 W17 134.9(12) . . ?
W14 O57 W17 95.3(9) . . ?
As2 O57 W18 118.3(11) . . ?
W14 O57 W18 93.0(8) . . ?
W17 O57 W18 92.5(9) . . ?
W15 O58 Cs13 156.6(17) . 1_565 ?
W15 O58 Cs12 88.6(9) . 2_775 ?
Cs13 O58 Cs12 98.0(13) 1_565 2_775 ?
W15 O59 W17 148.3(15) . . ?
W15 O59 Cs12 105.3(10) . . ?
W17 O59 Cs12 104.4(10) . . ?
W16 O60 W15 120.1(13) . . ?
W16 O60 Cs12 115.6(10) . 2_775 ?
W15 O60 Cs12 92.1(9) . 2_775 ?
W16 O61 Cs1 107.7(11) . . ?
W16 O62 W36 154.5(14) . . ?
W17 O64 W18 122.2(12) . . ?
W17 O64 Cs12 113.3(10) . . ?
W18 O64 Cs12 100.7(9) . . ?
W18 O66 W44 151.0(12) . . ?
W19 O68 W22 121.5(15) . . ?
W19 O69 W23 117.9(15) . . ?
W19 O70 W21 159.3(17) . . ?
W20 O71 W19 146.9(16) . . ?
As3 O72 W23 115.0(13) . . ?
As3 O72 W19 133.1(14) . . ?
W23 O72 W19 95.1(10) . . ?
As3 O72 W22 119.4(12) . . ?
W23 O72 W22 93.5(9) . . ?
W19 O72 W22 91.8(10) . . ?
W20 O73 Cs5 111.5(12) . . ?
W20 O73 Cs6 99.1(11) . 2_756 ?
Cs5 O73 Cs6 101.0(7) . 2_756 ?
W26 O74 W20 117.6(14) . . ?
W20 O75 W21 147.5(16) . . ?
W20 O75 Cs5 94.6(10) . . ?
W21 O75 Cs5 106.5(10) . . ?
W27 O76 W20 124.2(15) . . ?
W27 O76 Cs6 122.5(13) . 2_756 ?
W20 O76 Cs6 110.6(12) . 2_756 ?
As3 O77 W26 116.7(12) . . ?
As3 O77 W20 136.5(13) . . ?
W26 O77 W20 94.2(10) . . ?
As3 O77 W27 114.7(13) . . ?
W26 O77 W27 92.6(9) . . ?
W20 O77 W27 92.0(9) . . ?
W21 O78 Cs5 105.2(13) . . ?
W21 O79 W25 127.2(17) . . ?
W21 O80 W24 120.1(12) . . ?
As3 O81 W24 115.9(12) . . ?
As3 O81 W21 134.5(13) . . ?
W24 O81 W21 95.0(9) . . ?
As3 O81 W25 119.3(12) . . ?
W24 O81 W25 91.9(9) . . ?
W21 O81 W25 90.1(8) . . ?
W22 O83 W42 150.3(14) . . ?
W22 O84 W26 148.2(16) . . ?
W22 O85 W23 115.4(11) . . ?
W23 O87 Yb4 162.2(15) . . ?
W23 O88 W24 139.2(16) . . ?
W24 O89 Yb4 160.5(16) . . ?
W25 O91 W24 121.9(13) . . ?
W25 O92 Cs10 137.7(12) . . ?
W25 O92 Cs6 106.7(10) . . ?
Cs10 O92 Cs6 75.6(6) . . ?
W25 O93 W38 156.2(16) . . ?
W27 O94 W25 143.4(15) . . ?
W27 O94 Cs6 105.6(10) . . ?
W25 O94 Cs6 94.9(9) . . ?
W26 O96 W42 151.0(15) . . ?
W27 O97 W26 118.7(11) . . ?
W27 O98 Cs6 107.0(10) . . ?
W27 O99 W38 153.7(13) . . ?
W28 O100 Cs11 99.1(12) . 2_656 ?
W28 O100 Cs11 107.5(12) . . ?
Cs11 O100 Cs11 122.7(9) 2_656 . ?
W28 O100 Cs4 103.7(11) . . ?
Cs11 O100 Cs4 128.5(9) 2_656 . ?
Cs11 O100 Cs4 93.3(8) . . ?
W28 O101 W32 125.5(14) . . ?
W28 O101 Cs9 107.6(11) . . ?
W32 O101 Cs9 101.3(9) . . ?
W28 O101 Cs11 84.5(9) . 2_656 ?
W32 O101 Cs11 120.2(10) . 2_656 ?
Cs9 O101 Cs11 118.1(8) . 2_656 ?
W28 O102 W30 119.7(14) . . ?
W28 O102 Cs11 93.7(10) . 2_656 ?
W30 O102 Cs11 126.2(12) . 2_656 ?
W29 O103 W28 159.9(17) . . ?
W29 O103 Cs11 97.1(11) . . ?
W28 O103 Cs11 98.7(11) . . ?
W31 O104 W28 149.6(14) . . ?
W31 O104 Cs4 99.7(9) . . ?
W28 O104 Cs4 103.4(9) . . ?
W31 O104 Cs9 102.7(9) . . ?
W28 O104 Cs9 107.0(9) . . ?
Cs4 O104 Cs9 52.6(4) . . ?
As4 O105 W30 114.5(12) . . ?
As4 O105 W28 133.4(13) . . ?
W30 O105 W28 94.2(9) . . ?
As4 O105 W32 122.1(12) . . ?
W30 O105 W32 92.5(9) . . ?
W28 O105 W32 90.5(8) . . ?
W29 O106 Cs11 110.7(12) . . ?
W29 O107 W35 116.8(15) . . ?
W29 O108 W33 118.7(14) . . ?
W31 O109 W29 149.1(14) . . ?
As4 O110 W35 114.3(12) . . ?
As4 O110 W29 134.7(12) . . ?
W35 O110 W29 94.6(8) . . ?
As4 O110 W33 119.4(11) . . ?
W35 O110 W33 91.9(8) . . ?
W29 O110 W33 92.0(8) . . ?
W30 O111 Cs1 102.2(11) . 1_545 ?
W30 O112 Yb3 159.0(14) . . ?
W35 O113 W30 142.9(15) . . ?
W35 O113 Cs1 100.1(9) . 1_545 ?
W30 O113 Cs1 102.6(10) . 1_545 ?
W32 O114 W30 123.1(13) . . ?
W32 O114 Cs5 100.3(9) . 2_756 ?
W30 O114 Cs5 129.9(10) . 2_756 ?
W31 O115 Cs4 106.9(11) . . ?
W31 O115 Cs8 85.9(10) . . ?
Cs4 O115 Cs8 117.3(8) . . ?
W34 O116 W31 120.9(13) . . ?
W34 O116 Cs8 114.4(13) . . ?
W31 O116 Cs8 102.1(12) . . ?
W34 O116 Cs8A 100.9(11) . . ?
W31 O116 Cs8A 113.6(12) . . ?
W34 O116 Cs9 105.1(11) . . ?
W31 O116 Cs9 103.3(10) . . ?
Cs8 O116 Cs9 110.4(9) . . ?
Cs8A O116 Cs9 113.0(9) . . ?
W37 O117 W31 116.5(13) . . ?
W37 O117 Cs8 113.6(12) . . ?
W31 O117 Cs8 96.6(10) . . ?
W37 O117 Cs8A 101.8(10) . . ?
W31 O117 Cs8A 100.5(10) . . ?
As4 O118 W31 136.2(14) . . ?
As4 O118 W37 114.3(12) . . ?
W31 O118 W37 95.3(10) . . ?
As4 O118 W34 114.4(13) . . ?
W31 O118 W34 94.2(9) . . ?
W37 O118 W34 93.3(9) . . ?
W32 O119 Cs6 134.2(14) . . ?
W32 O119 Cs5 100.8(11) . 2_756 ?
Cs6 O119 Cs5 106.0(8) . 2_756 ?
W34 O120 W32 145.5(14) . . ?
W34 O120 Cs9 101.8(9) . . ?
W32 O120 Cs9 111.9(10) . . ?
W34 O120 Cs10 92.5(8) . . ?
W32 O120 Cs10 109.3(10) . . ?
Cs9 O120 Cs10 61.8(5) . . ?
W32 O121 W38 150.8(16) . . ?
W33 O122 Cs2 105.0(10) . . ?
W33 O123 W39 152.2(13) . . ?
W37 O124 W33 147.0(14) . . ?
W37 O124 Cs2 99.3(8) . . ?
W33 O124 Cs2 98.7(8) . . ?
W35 O125 W33 121.3(13) . . ?
W34 O126 Cs10 116.2(13) . . ?
W34 O126 Cs8A 85.9(11) . . ?
Cs10 O126 Cs8A 118.2(9) . . ?
W38 O127 W34 154.1(13) . . ?
W37 O128 W34 120.5(12) . . ?
W37 O128 Cs8A 110.5(11) . . ?
W34 O128 Cs8A 94.6(9) . . ?
W37 O128 Cs8 101.2(10) . . ?
W34 O128 Cs8 94.1(9) . . ?
W35 O129 Yb3 159.2(13) . . ?
W35 O130 Cs1 109.2(13) . 1_545 ?
W36 O131 Yb1 170.1(15) . . ?
W36 O132 Yb2 170.1(14) . . ?
W37 O133 Cs2 106.7(11) . . ?
W37 O133 Cs7 117.0(12) . . ?
Cs2 O133 Cs7 101.4(8) . . ?
W37 O134 W39 151.9(14) . . ?
W38 O135 Yb3 173.7(15) . . ?
W38 O136 Yb4 171.3(14) . . ?
W39 O137 Yb4 154.4(13) . . ?
W39 O137 Cs7 100.5(9) . . ?
Yb4 O137 Cs7 93.1(7) . . ?
W39 O138 Yb3 171.7(12) . . ?
W43 O139 W39 144.1(12) . . ?
As5 O140 W39 134.5(14) . . ?
As5 O140 Cs7 104.7(10) . . ?
W39 O140 Cs7 106.4(9) . . ?
As5 O140 Cs2 79.4(9) . . ?
W39 O140 Cs2 132.0(10) . . ?
Cs7 O140 Cs2 90.6(6) . . ?
W40 O141 Cs3 102.6(10) . . ?
W43 O143 W40 111.9(10) . . ?
W43 O143 Cs3 108.4(9) . . ?
W40 O143 Cs3 109.2(8) . . ?
W41 O144 W40 142.8(13) . . ?
As5 O145 W40 122.2(12) . . ?
As5 O145 W43 122.3(12) . . ?
W40 O145 W43 97.6(9) . . ?
W41 O146 Yb2 153.7(12) . . ?
W41 O146 Cs7 98.6(9) . . ?
Yb2 O146 Cs7 93.8(7) . . ?
W41 O147 Yb1 172.7(14) . . ?
As5 O148 W41 135.6(13) . . ?
As5 O148 Cs7 105.6(10) . . ?
W41 O148 Cs7 108.5(9) . . ?
W42 O149 Yb3 157.4(13) . . ?
W42 O149 Cs13 103.6(13) . . ?
Yb3 O149 Cs13 95.9(11) . . ?
W42 O150 Yb4 171.4(16) . . ?
W42 O151 Yb5 111.6(12) . . ?
W42 O152 Yb5 108.5(11) . . ?
W42 O152 Cs13 113.8(14) . . ?
Yb5 O152 Cs13 101.2(13) . . ?
W43 O153 Cs3 105.0(10) . . ?
W44 O155 Yb2 174.6(13) . . ?
W44 O156 Yb1 158.1(14) . . ?
W44 O157 Yb5 113.7(9) . 2_765 ?
W44 O158 Yb5 109.5(10) . 2_765 ?
W44 O158 Cs13 155.4(13) . 2_765 ?
Yb5 O158 Cs13 92.1(11) 2_765 2_765 ?
Yb2 O162 Cs7 100.8(8) . . ?
Yb3 O164 Cs13 106.1(13) . . ?
Yb3 O166 Cs13 91.8(12) . . ?
Yb4 O167 Cs7 99.8(8) . . ?
Yb5 O169 Cs3 116.6(9) . . ?
Yb5 O170 Cs3 113.2(8) . . ?
Yb5 O171 Cs13 101.9(14) . . ?
C2 O173 Yb2 161(3) . . ?
C2 O173 Cs7 96(2) . . ?
Yb2 O173 Cs7 102.8(10) . . ?
C2 O174 Yb4 152(2) . . ?
C2 O174 Cs7 98(2) . . ?
Yb4 O174 Cs7 101.7(9) . . ?
O173 C2 O174 119(3) . . ?
O173 C2 C1 120(3) . . ?
O174 C2 C1 120(3) . . ?
O173 C2 Cs7 64(2) . . ?
O174 C2 Cs7 60.5(18) . . ?
C1 C2 Cs7 163(3) . . ?
C3 O175 W40 131(2) . . ?
C3 O176 W43 129(2) . . ?
O175 C3 O176 126(4) . . ?
O175 C3 C4 116(4) . . ?
O176 C3 C4 118(4) . . ?
O130 Cs1 O12 107.0(8) 1_565 . ?
O130 Cs1 O61 95.8(7) 1_565 . ?
O12 Cs1 O61 81.7(8) . . ?
O130 Cs1 O113 51.6(7) 1_565 1_565 ?
O12 Cs1 O113 126.1(8) . 1_565 ?
O61 Cs1 O113 139.8(7) . 1_565 ?
O130 Cs1 O42 133.8(7) 1_565 . ?
O12 Cs1 O42 100.2(7) . . ?
O61 Cs1 O42 51.8(6) . . ?
O113 Cs1 O42 131.1(6) 1_565 . ?
O130 Cs1 O177 87.7(9) 1_565 2_676 ?
O12 Cs1 O177 72.2(9) . 2_676 ?
O61 Cs1 O177 153.5(9) . 2_676 ?
O113 Cs1 O177 59.8(9) 1_565 2_676 ?
O42 Cs1 O177 136.7(8) . 2_676 ?
O130 Cs1 O111 100.6(7) 1_565 1_565 ?
O12 Cs1 O111 134.7(7) . 1_565 ?
O61 Cs1 O111 130.7(7) . 1_565 ?
O113 Cs1 O111 52.6(7) 1_565 1_565 ?
O42 Cs1 O111 84.9(6) . 1_565 ?
O177 Cs1 O111 73.7(9) 2_676 1_565 ?
O130 Cs1 O40 160.8(8) 1_565 . ?
O12 Cs1 O40 88.1(8) . . ?
O61 Cs1 O40 98.1(7) . . ?
O113 Cs1 O40 109.9(7) 1_565 . ?
O42 Cs1 O40 51.0(6) . . ?
O177 Cs1 O40 85.8(9) 2_676 . ?
O111 Cs1 O40 60.3(7) 1_565 . ?
O130 Cs1 O178 95.5(8) 1_565 1_565 ?
O12 Cs1 O178 154.2(8) . 1_565 ?
O61 Cs1 O178 83.6(8) . 1_565 ?
O113 Cs1 O178 77.9(8) 1_565 1_565 ?
O42 Cs1 O178 54.3(7) . 1_565 ?
O177 Cs1 O178 122.2(9) 2_676 1_565 ?
O111 Cs1 O178 48.9(8) 1_565 1_565 ?
O40 Cs1 O178 73.0(8) . 1_565 ?
O130 Cs1 O179 50.6(13) 1_565 1_564 ?
O12 Cs1 O179 61.4(13) . 1_564 ?
O61 Cs1 O179 69.2(12) . 1_564 ?
O113 Cs1 O179 97.3(12) 1_565 1_564 ?
O42 Cs1 O179 120.6(12) . 1_564 ?
O177 Cs1 O179 93.7(14) 2_676 1_564 ?
O111 Cs1 O179 149.8(12) 1_565 1_564 ?
O40 Cs1 O179 147.8(12) . 1_564 ?
O178 Cs1 O179 131.3(13) 1_565 1_564 ?
O130 Cs1 W16 113.2(6) 1_565 . ?
O12 Cs1 W16 92.1(6) . . ?
O61 Cs1 W16 23.8(5) . . ?
O113 Cs1 W16 140.6(5) 1_565 . ?
O42 Cs1 W16 28.1(4) . . ?
O177 Cs1 W16 157.1(7) 2_676 . ?
O111 Cs1 W16 109.3(5) 1_565 . ?
O40 Cs1 W16 77.0(5) . . ?
O178 Cs1 W16 67.0(6) 1_565 . ?
O179 Cs1 W16 93.0(11) 1_564 . ?
O130 Cs1 W35 23.9(6) 1_565 1_565 ?
O12 Cs1 W35 118.8(6) . 1_565 ?
O61 Cs1 W35 116.9(5) . 1_565 ?
O113 Cs1 W35 27.7(5) 1_565 1_565 ?
O42 Cs1 W35 138.4(4) . 1_565 ?
O177 Cs1 W35 73.7(7) 2_676 1_565 ?
O111 Cs1 W35 78.1(5) 1_565 1_565 ?
O40 Cs1 W35 137.4(5) . 1_565 ?
O178 Cs1 W35 86.8(6) 1_565 1_565 ?
O179 Cs1 W35 72.0(11) 1_564 1_565 ?
W16 Cs1 W35 129.12(8) . 1_565 ?
O133 Cs2 O26 53.2(7) . . ?
O133 Cs2 O29 145.6(7) . . ?
O26 Cs2 O29 100.7(6) . . ?
O133 Cs2 O122 101.9(7) . . ?
O26 Cs2 O122 145.4(7) . . ?
O29 Cs2 O122 89.2(6) . . ?
O133 Cs2 O28 104.9(7) . . ?
O26 Cs2 O28 51.9(7) . . ?
O29 Cs2 O28 52.2(6) . . ?
O122 Cs2 O28 139.4(7) . . ?
O133 Cs2 O124 52.6(6) . . ?
O26 Cs2 O124 105.5(6) . . ?
O29 Cs2 O124 139.8(6) . . ?
O122 Cs2 O124 52.5(6) . . ?
O28 Cs2 O124 155.3(6) . . ?
O133 Cs2 O180 116.5(9) . . ?
O26 Cs2 O180 81.8(9) . . ?
O29 Cs2 O180 74.8(9) . . ?
O122 Cs2 O180 132.7(9) . . ?
O28 Cs2 O180 56.2(9) . . ?
O124 Cs2 O180 138.4(9) . . ?
O133 Cs2 O140 59.1(6) . . ?
O26 Cs2 O140 77.3(6) . . ?
O29 Cs2 O140 96.6(6) . . ?
O122 Cs2 O140 68.6(6) . . ?
O28 Cs2 O140 100.3(6) . . ?
O124 Cs2 O140 61.0(6) . . ?
O180 Cs2 O140 155.6(9) . . ?
O133 Cs2 As5 82.9(5) . . ?
O26 Cs2 As5 81.7(5) . . ?
O29 Cs2 As5 70.2(5) . . ?
O122 Cs2 As5 70.5(5) . . ?
O28 Cs2 As5 83.0(5) . . ?
O124 Cs2 As5 83.9(4) . . ?
O180 Cs2 As5 137.4(8) . . ?
O140 Cs2 As5 26.5(4) . . ?
O133 Cs2 W7 77.4(5) . . ?
O26 Cs2 W7 24.3(5) . . ?
O29 Cs2 W7 78.2(4) . . ?
O122 Cs2 W7 152.8(5) . . ?
O28 Cs2 W7 27.6(5) . . ?
O124 Cs2 W7 129.4(4) . . ?
O180 Cs2 W7 67.2(8) . . ?
O140 Cs2 W7 88.8(4) . . ?
As5 Cs2 W7 82.45(8) . . ?
O133 Cs2 W8 127.5(5) . . ?
O26 Cs2 W8 77.3(5) . . ?
O29 Cs2 W8 24.1(4) . . ?
O122 Cs2 W8 112.0(5) . . ?
O28 Cs2 W8 28.2(5) . . ?
O124 Cs2 W8 155.9(4) . . ?
O180 Cs2 W8 65.5(8) . . ?
O140 Cs2 W8 97.4(4) . . ?
As5 Cs2 W8 72.73(8) . . ?
W7 Cs2 W8 54.18(5) . . ?
O133 Cs2 W37 25.1(5) . . ?
O26 Cs2 W37 78.2(5) . . ?
O29 Cs2 W37 153.2(5) . . ?
O122 Cs2 W37 78.4(5) . . ?
O28 Cs2 W37 129.6(5) . . ?
O124 Cs2 W37 27.5(4) . . ?
O180 Cs2 W37 130.6(7) . . ?
O140 Cs2 W37 56.8(4) . . ?
As5 Cs2 W37 83.31(9) . . ?
W7 Cs2 W37 102.35(8) . . ?
W8 Cs2 W37 147.78(10) . . ?
O169 Cs3 O169 179.997(1) 2_765 . ?
O169 Cs3 O143 71.6(6) 2_765 2_765 ?
O169 Cs3 O143 108.4(6) . 2_765 ?
O169 Cs3 O143 108.4(6) 2_765 . ?
O169 Cs3 O143 71.6(6) . . ?
O143 Cs3 O143 179.996(1) 2_765 . ?
O169 Cs3 O170 128.0(6) 2_765 . ?
O169 Cs3 O170 52.0(6) . . ?
O143 Cs3 O170 70.0(5) 2_765 . ?
O143 Cs3 O170 110.0(5) . . ?
O169 Cs3 O170 52.0(6) 2_765 2_765 ?
O169 Cs3 O170 128.0(6) . 2_765 ?
O143 Cs3 O170 110.0(5) 2_765 2_765 ?
O143 Cs3 O170 70.0(5) . 2_765 ?
O170 Cs3 O170 179.998(2) . 2_765 ?
O169 Cs3 O153 58.6(6) 2_765 2_765 ?
O169 Cs3 O153 121.4(6) . 2_765 ?
O143 Cs3 O153 44.9(5) 2_765 2_765 ?
O143 Cs3 O153 135.1(5) . 2_765 ?
O170 Cs3 O153 110.1(6) . 2_765 ?
O170 Cs3 O153 69.9(6) 2_765 2_765 ?
O169 Cs3 O153 121.4(6) 2_765 . ?
O169 Cs3 O153 58.6(6) . . ?
O143 Cs3 O153 135.1(5) 2_765 . ?
O143 Cs3 O153 44.9(5) . . ?
O170 Cs3 O153 69.9(6) . . ?
O170 Cs3 O153 110.1(6) 2_765 . ?
O153 Cs3 O153 179.997(2) 2_765 . ?
O169 Cs3 O141 68.2(6) 2_765 . ?
O169 Cs3 O141 111.8(6) . . ?
O143 Cs3 O141 134.9(5) 2_765 . ?
O143 Cs3 O141 45.1(5) . . ?
O170 Cs3 O141 122.5(5) . . ?
O170 Cs3 O141 57.5(5) 2_765 . ?
O153 Cs3 O141 120.8(6) 2_765 . ?
O153 Cs3 O141 59.2(6) . . ?
O169 Cs3 O141 111.8(6) 2_765 2_765 ?
O169 Cs3 O141 68.2(6) . 2_765 ?
O143 Cs3 O141 45.1(5) 2_765 2_765 ?
O143 Cs3 O141 134.9(5) . 2_765 ?
O170 Cs3 O141 57.5(5) . 2_765 ?
O170 Cs3 O141 122.5(5) 2_765 2_765 ?
O153 Cs3 O141 59.2(6) 2_765 2_765 ?
O153 Cs3 O141 120.8(6) . 2_765 ?
O141 Cs3 O141 179.999(2) . 2_765 ?
O169 Cs3 O181 64.3(7) 2_765 2_765 ?
O169 Cs3 O181 115.7(7) . 2_765 ?
O143 Cs3 O181 44.4(7) 2_765 2_765 ?
O143 Cs3 O181 135.6(7) . 2_765 ?
O170 Cs3 O181 63.8(7) . 2_765 ?
O170 Cs3 O181 116.2(7) 2_765 2_765 ?
O153 Cs3 O181 81.1(7) 2_765 2_765 ?
O153 Cs3 O181 98.9(7) . 2_765 ?
O141 Cs3 O181 98.5(7) . 2_765 ?
O141 Cs3 O181 81.5(7) 2_765 2_765 ?
O169 Cs3 O181 115.7(7) 2_765 . ?
O169 Cs3 O181 64.3(7) . . ?
O143 Cs3 O181 135.6(7) 2_765 . ?
O143 Cs3 O181 44.4(7) . . ?
O170 Cs3 O181 116.2(7) . . ?
O170 Cs3 O181 63.8(7) 2_765 . ?
O153 Cs3 O181 98.9(7) 2_765 . ?
O153 Cs3 O181 81.1(7) . . ?
O141 Cs3 O181 81.5(7) . . ?
O141 Cs3 O181 98.5(7) 2_765 . ?
O181 Cs3 O181 179.999(1) 2_765 . ?
Cs9 Cs4 O20 85.0(6) . 2_666 ?
Cs9 Cs4 O40 149.7(6) . 2_666 ?
O20 Cs4 O40 76.8(8) 2_666 2_666 ?
Cs9 Cs4 O115 85.6(5) . . ?
O20 Cs4 O115 57.0(7) 2_666 . ?
O40 Cs4 O115 103.8(7) 2_666 . ?
Cs9 Cs4 O177 96.6(8) . 1_545 ?
O20 Cs4 O177 155.3(9) 2_666 1_545 ?
O40 Cs4 O177 90.5(9) 2_666 1_545 ?
O115 Cs4 O177 147.6(9) . 1_545 ?
Cs9 Cs4 O104 65.0(5) . . ?
O20 Cs4 O104 101.3(7) 2_666 . ?
O40 Cs4 O104 141.9(7) 2_666 . ?
O115 Cs4 O104 50.2(6) . . ?
O177 Cs4 O104 101.7(9) 1_545 . ?
Cs9 Cs4 O15 58.2(5) . 2_666 ?
O20 Cs4 O15 50.0(7) 2_666 2_666 ?
O40 Cs4 O15 91.7(7) 2_666 2_666 ?
O115 Cs4 O15 98.1(6) . 2_666 ?
O177 Cs4 O15 110.5(8) 1_545 2_666 ?
O104 Cs4 O15 116.5(6) . 2_666 ?
Cs9 Cs4 O100 87.1(5) . . ?
O20 Cs4 O100 150.1(7) 2_666 . ?
O40 Cs4 O100 120.3(7) 2_666 . ?
O115 Cs4 O100 93.7(7) . . ?
O177 Cs4 O100 54.4(9) 1_545 . ?
O104 Cs4 O100 49.6(6) . . ?
O15 Cs4 O100 142.0(7) 2_666 . ?
Cs9 Cs4 O12 73.8(5) . 2_666 ?
O20 Cs4 O12 91.9(7) 2_666 2_666 ?
O40 Cs4 O12 82.8(7) 2_666 2_666 ?
O115 Cs4 O12 144.5(7) . 2_666 ?
O177 Cs4 O12 65.2(9) 1_545 2_666 ?
O104 Cs4 O12 135.1(7) . 2_666 ?
O15 Cs4 O12 46.4(6) 2_666 2_666 ?
O100 Cs4 O12 113.4(7) . 2_666 ?
Cs9 Cs4 W31 71.56(17) . . ?
O20 Cs4 W31 76.2(6) 2_666 . ?
O40 Cs4 W31 125.4(6) 2_666 . ?
O115 Cs4 W31 24.0(5) . . ?
O177 Cs4 W31 127.7(7) 1_545 . ?
O104 Cs4 W31 26.6(4) . . ?
O15 Cs4 W31 105.3(4) 2_666 . ?
O100 Cs4 W31 73.9(5) . . ?
O12 Cs4 W31 144.2(5) 2_666 . ?
Cs9 Cs4 W5 68.45(16) . 2_666 ?
O20 Cs4 W5 22.6(6) 2_666 2_666 ?
O40 Cs4 W5 86.6(5) 2_666 2_666 ?
O115 Cs4 W5 72.8(5) . 2_666 ?
O177 Cs4 W5 138.0(7) 1_545 2_666 ?
O104 Cs4 W5 106.1(4) . 2_666 ?
O15 Cs4 W5 27.9(4) 2_666 2_666 ?
O100 Cs4 W5 152.5(5) . 2_666 ?
O12 Cs4 W5 72.8(5) 2_666 2_666 ?
W31 Cs4 W5 86.06(8) . 2_666 ?
O183 Cs5 O182 98.0(11) 1_655 . ?
O183 Cs5 O73 89.6(9) 1_655 . ?
O182 Cs5 O73 147.3(9) . . ?
O183 Cs5 Na11 71.1(9) 1_655 1_655 ?
O182 Cs5 Na11 104.3(8) . 1_655 ?
O73 Cs5 Na11 108.2(6) . 1_655 ?
O183 Cs5 Cs11 71.1(9) 1_655 1_655 ?
O182 Cs5 Cs11 104.3(8) . 1_655 ?
O73 Cs5 Cs11 108.2(6) . 1_655 ?
Na11 Cs5 Cs11 0.0(8) 1_655 1_655 ?
O183 Cs5 O114 147.9(10) 1_655 2_756 ?
O182 Cs5 O114 74.1(8) . 2_756 ?
O73 Cs5 O114 114.1(7) . 2_756 ?
Na11 Cs5 O114 80.7(5) 1_655 2_756 ?
Cs11 Cs5 O114 80.7(5) 1_655 2_756 ?
O183 Cs5 O119 143.7(10) 1_655 2_756 ?
O182 Cs5 O119 118.2(9) . 2_756 ?
O73 Cs5 O119 62.2(7) . 2_756 ?
Na11 Cs5 O119 95.1(6) 1_655 2_756 ?
Cs11 Cs5 O119 95.1(6) 1_655 2_756 ?
O114 Cs5 O119 51.9(6) 2_756 2_756 ?
O183 Cs5 O184 116.1(10) 1_655 . ?
O182 Cs5 O184 68.5(10) . . ?
O73 Cs5 O184 79.6(8) . . ?
Na11 Cs5 O184 169.9(7) 1_655 . ?
Cs11 Cs5 O184 169.9(7) 1_655 . ?
O114 Cs5 O184 90.4(8) 2_756 . ?
O119 Cs5 O184 82.8(8) 2_756 . ?
O183 Cs5 O75 72.0(10) 1_655 . ?
O182 Cs5 O75 102.4(9) . . ?
O73 Cs5 O75 50.0(7) . . ?
Na11 Cs5 O75 136.8(5) 1_655 . ?
Cs11 Cs5 O75 136.8(5) 1_655 . ?
O114 Cs5 O75 139.8(7) 2_756 . ?
O119 Cs5 O75 101.4(7) 2_756 . ?
O184 Cs5 O75 53.2(8) . . ?
O183 Cs5 O78 51.6(10) 1_655 . ?
O182 Cs5 O78 66.5(9) . . ?
O73 Cs5 O78 95.1(7) . . ?
Na11 Cs5 O78 117.6(6) 1_655 . ?
Cs11 Cs5 O78 117.6(6) 1_655 . ?
O114 Cs5 O78 139.4(7) 2_756 . ?
O119 Cs5 O78 145.4(7) 2_756 . ?
O184 Cs5 O78 66.8(8) . . ?
O75 Cs5 O78 47.2(7) . . ?
O183 Cs5 W20 79.1(8) 1_655 . ?
O182 Cs5 W20 127.9(8) . . ?
O73 Cs5 W20 23.2(5) . . ?
Na11 Cs5 W20 122.7(3) 1_655 . ?
Cs11 Cs5 W20 122.7(3) 1_655 . ?
O114 Cs5 W20 130.6(5) 2_756 . ?
O119 Cs5 W20 81.1(5) 2_756 . ?
O184 Cs5 W20 66.9(6) . . ?
O75 Cs5 W20 26.8(4) . . ?
O78 Cs5 W20 72.3(5) . . ?
O183 Cs5 W32 152.3(9) 1_655 2_756 ?
O182 Cs5 W32 99.9(7) . 2_756 ?
O73 Cs5 W32 86.7(5) . 2_756 ?
Na11 Cs5 W32 84.1(2) 1_655 2_756 ?
Cs11 Cs5 W32 84.1(2) 1_655 2_756 ?
O114 Cs5 W32 27.9(4) 2_756 2_756 ?
O119 Cs5 W32 24.7(5) 2_756 2_756 ?
O184 Cs5 W32 90.2(6) . 2_756 ?
O75 Cs5 W32 123.8(5) . 2_756 ?
O78 Cs5 W32 156.1(5) . 2_756 ?
W20 Cs5 W32 105.64(12) . 2_756 ?
O119 Cs6 O76 104.9(8) . 2_756 ?
O119 Cs6 O92 100.5(7) . . ?
O76 Cs6 O92 154.3(7) 2_756 . ?
O119 Cs6 O94 101.4(7) . . ?
O76 Cs6 O94 122.8(8) 2_756 . ?
O92 Cs6 O94 53.6(6) . . ?
O119 Cs6 O98 76.8(7) . . ?
O76 Cs6 O98 90.4(7) 2_756 . ?
O92 Cs6 O98 98.7(6) . . ?
O94 Cs6 O98 48.4(6) . . ?
O119 Cs6 O73 60.5(7) . 2_756 ?
O76 Cs6 O73 49.9(7) 2_756 2_756 ?
O92 Cs6 O73 148.4(7) . 2_756 ?
O94 Cs6 O73 148.6(6) . 2_756 ?
O98 Cs6 O73 100.6(6) . 2_756 ?
O119 Cs6 Cs10 67.0(6) . . ?
O76 Cs6 Cs10 138.8(6) 2_756 . ?
O92 Cs6 Cs10 51.1(5) . . ?
O94 Cs6 Cs10 98.1(5) . . ?
O98 Cs6 Cs10 123.7(5) . . ?
O73 Cs6 Cs10 97.3(5) 2_756 . ?
O119 Cs6 W25 98.6(6) . . ?
O76 Cs6 W25 148.7(6) 2_756 . ?
O92 Cs6 W25 24.0(4) . . ?
O94 Cs6 W25 30.1(4) . . ?
O98 Cs6 W25 75.1(4) . . ?
O73 Cs6 W25 159.0(5) 2_756 . ?
Cs10 Cs6 W25 69.78(17) . . ?
O119 Cs6 W27 89.1(6) . . ?
O76 Cs6 W27 106.5(6) 2_756 . ?
O92 Cs6 W27 77.1(5) . . ?
O94 Cs6 W27 25.1(4) . . ?
O98 Cs6 W27 23.3(4) . . ?
O73 Cs6 W27 123.8(5) 2_756 . ?
Cs10 Cs6 W27 113.42(17) . . ?
W25 Cs6 W27 53.07(8) . . ?
O119 Cs6 W20 82.8(6) . 2_756 ?
O76 Cs6 W20 26.4(6) 2_756 2_756 ?
O92 Cs6 W20 162.0(5) . 2_756 ?
O94 Cs6 W20 143.5(5) . 2_756 ?
O98 Cs6 W20 99.2(4) . 2_756 ?
O73 Cs6 W20 23.9(5) 2_756 2_756 ?
Cs10 Cs6 W20 116.4(2) . 2_756 ?
W25 Cs6 W20 173.6(2) . 2_756 ?
W27 Cs6 W20 120.84(17) . 2_756 ?
O119 Cs6 W27 124.8(6) . 2_756 ?
O76 Cs6 W27 20.8(5) 2_756 2_756 ?
O92 Cs6 W27 134.5(5) . 2_756 ?
O94 Cs6 W27 108.2(5) . 2_756 ?
O98 Cs6 W27 89.5(5) . 2_756 ?
O73 Cs6 W27 70.4(5) 2_756 2_756 ?
Cs10 Cs6 W27 146.6(2) . 2_756 ?
W25 Cs6 W27 129.3(2) . 2_756 ?
W27 Cs6 W27 98.69(16) . 2_756 ?
W20 Cs6 W27 46.59(7) 2_756 2_756 ?
O148 Cs7 O140 50.3(6) . . ?
O148 Cs7 O26 67.8(7) . . ?
O140 Cs7 O26 89.2(7) . . ?
O148 Cs7 O167 137.2(6) . . ?
O140 Cs7 O167 88.1(6) . . ?
O26 Cs7 O167 129.6(7) . . ?
O148 Cs7 O162 87.2(6) . . ?
O140 Cs7 O162 136.7(6) . . ?
O26 Cs7 O162 79.8(7) . . ?
O167 Cs7 O162 130.7(6) . . ?
O148 Cs7 O133 90.3(7) . . ?
O140 Cs7 O133 66.7(7) . . ?
O26 Cs7 O133 53.6(7) . . ?
O167 Cs7 O133 79.5(7) . . ?
O162 Cs7 O133 130.0(7) . . ?
O148 Cs7 O174 127.6(7) . . ?
O140 Cs7 O174 110.2(7) . . ?
O26 Cs7 O174 160.2(7) . . ?
O167 Cs7 O174 50.6(7) . . ?
O162 Cs7 O174 88.1(7) . . ?
O133 Cs7 O174 129.9(7) . . ?
O148 Cs7 O173 105.5(7) . . ?
O140 Cs7 O173 125.0(7) . . ?
O26 Cs7 O173 130.9(7) . . ?
O167 Cs7 O173 89.6(7) . . ?
O162 Cs7 O173 51.2(7) . . ?
O133 Cs7 O173 164.1(7) . . ?
O174 Cs7 O173 39.5(7) . . ?
O148 Cs7 O137 90.4(6) . . ?
O140 Cs7 O137 49.3(6) . . ?
O26 Cs7 O137 135.5(6) . . ?
O167 Cs7 O137 48.7(6) . . ?
O162 Cs7 O137 139.7(6) . . ?
O133 Cs7 O137 90.2(6) . . ?
O174 Cs7 O137 62.2(6) . . ?
O173 Cs7 O137 91.3(6) . . ?
O148 Cs7 O146 47.8(6) . . ?
O140 Cs7 O146 90.1(6) . . ?
O26 Cs7 O146 90.3(6) . . ?
O167 Cs7 O146 140.0(6) . . ?
O162 Cs7 O146 48.7(6) . . ?
O133 Cs7 O146 135.2(6) . . ?
O174 Cs7 O146 93.3(6) . . ?
O173 Cs7 O146 59.6(6) . . ?
O137 Cs7 O146 103.2(5) . . ?
O148 Cs7 C2 121.2(7) . . ?
O140 Cs7 C2 123.9(7) . . ?
O26 Cs7 C2 144.3(7) . . ?
O167 Cs7 C2 70.2(7) . . ?
O162 Cs7 C2 67.1(7) . . ?
O133 Cs7 C2 146.8(7) . . ?
O174 Cs7 C2 21.1(7) . . ?
O173 Cs7 C2 19.5(7) . . ?
O137 Cs7 C2 80.2(6) . . ?
O146 Cs7 C2 78.0(6) . . ?
O148 Cs7 As5 25.5(4) . . ?
O140 Cs7 As5 25.5(4) . . ?
O26 Cs7 As5 81.3(5) . . ?
O167 Cs7 As5 111.8(4) . . ?
O162 Cs7 As5 111.3(5) . . ?
O133 Cs7 As5 81.3(5) . . ?
O174 Cs7 As5 117.8(5) . . ?
O173 Cs7 As5 113.8(5) . . ?
O137 Cs7 As5 66.8(4) . . ?
O146 Cs7 As5 66.1(4) . . ?
C2 Cs7 As5 122.2(5) . . ?
O10 Cs8 O116 71.8(8) 2_666 . ?
O10 Cs8 O117 115.3(9) 2_666 . ?
O116 Cs8 O117 49.1(7) . . ?
O10 Cs8 O9 48.8(7) 2_666 2_666 ?
O116 Cs8 O9 113.4(9) . 2_666 ?
O117 Cs8 O9 162.4(9) . 2_666 ?
O10 Cs8 O21 46.3(7) 2_666 2_666 ?
O116 Cs8 O21 112.0(9) . 2_666 ?
O117 Cs8 O21 132.8(11) . 2_666 ?
O9 Cs8 O21 45.5(7) 2_666 2_666 ?
O10 Cs8 O128 109.3(9) 2_666 . ?
O116 Cs8 O128 45.2(7) . . ?
O117 Cs8 O128 45.3(7) . . ?
O9 Cs8 O128 126.5(11) 2_666 . ?
O21 Cs8 O128 155.3(8) 2_666 . ?
O10 Cs8 O115 76.0(8) 2_666 . ?
O116 Cs8 O115 48.0(7) . . ?
O117 Cs8 O115 47.1(7) . . ?
O9 Cs8 O115 122.5(8) 2_666 . ?
O21 Cs8 O115 87.0(8) 2_666 . ?
O128 Cs8 O115 81.4(7) . . ?
O10 Cs8 O7 47.0(8) 2_666 2_666 ?
O116 Cs8 O7 73.8(8) . 2_666 ?
O117 Cs8 O7 119.6(9) . 2_666 ?
O9 Cs8 O7 45.7(7) 2_666 2_666 ?
O21 Cs8 O7 80.9(7) 2_666 2_666 ?
O128 Cs8 O7 82.5(9) . 2_666 ?
O115 Cs8 O7 109.4(8) . 2_666 ?
O10 Cs8 W31 85.5(7) 2_666 . ?
O116 Cs8 W31 29.1(5) . . ?
O117 Cs8 W31 29.9(5) . . ?
O9 Cs8 W31 134.0(7) 2_666 . ?
O21 Cs8 W31 109.9(8) 2_666 . ?
O128 Cs8 W31 56.2(4) . . ?
O115 Cs8 W31 25.2(4) . . ?
O7 Cs8 W31 101.9(6) 2_666 . ?
O10 Cs8 W2 28.4(6) 2_666 2_666 ?
O116 Cs8 W2 83.9(7) . 2_666 ?
O117 Cs8 W2 133.0(7) . 2_666 ?
O9 Cs8 W2 29.5(5) 2_666 2_666 ?
O21 Cs8 W2 56.3(5) 2_666 2_666 ?
O128 Cs8 W2 105.3(8) . 2_666 ?
O115 Cs8 W2 103.1(6) . 2_666 ?
O7 Cs8 W2 24.7(5) 2_666 2_666 ?
W31 Cs8 W2 106.6(4) . 2_666 ?
O10 Cs8 W5 25.2(6) 2_666 2_666 ?
O116 Cs8 W5 84.1(7) . 2_666 ?
O117 Cs8 W5 114.1(8) . 2_666 ?
O9 Cs8 W5 55.7(5) 2_666 2_666 ?
O21 Cs8 W5 27.9(4) 2_666 2_666 ?
O128 Cs8 W5 128.0(6) . 2_666 ?
O115 Cs8 W5 67.5(6) . 2_666 ?
O7 Cs8 W5 71.0(6) 2_666 2_666 ?
W31 Cs8 W5 86.1(4) . 2_666 ?
W2 Cs8 W5 48.6(2) 2_666 2_666 ?
O10 Cs8 W34 82.0(7) 2_666 . ?
O116 Cs8 W34 23.7(6) . . ?
O117 Cs8 W34 55.3(6) . . ?
O9 Cs8 W34 110.0(8) 2_666 . ?
O21 Cs8 W34 127.7(6) 2_666 . ?
O128 Cs8 W34 27.6(4) . . ?
O115 Cs8 W34 70.6(5) . . ?
O7 Cs8 W34 64.5(6) 2_666 . ?
W31 Cs8 W34 48.1(2) . . ?
W2 Cs8 W34 82.9(5) 2_666 . ?
W5 Cs8 W34 100.9(4) 2_666 . ?
O116 Cs8A O9 115.4(9) . 2_666 ?
O116 Cs8A O10 68.9(8) . 2_666 ?
O9 Cs8A O10 48.7(7) 2_666 2_666 ?
O116 Cs8A O128 48.0(7) . . ?
O9 Cs8A O128 145.4(10) 2_666 . ?
O10 Cs8A O128 113.6(8) 2_666 . ?
O116 Cs8A O7 80.0(8) . 2_666 ?
O9 Cs8A O7 50.5(8) 2_666 2_666 ?
O10 Cs8A O7 50.7(8) 2_666 2_666 ?
O128 Cs8A O7 94.9(9) . 2_666 ?
O116 Cs8A O117 46.4(7) . . ?
O9 Cs8A O117 151.3(10) 2_666 . ?
O10 Cs8A O117 104.7(8) 2_666 . ?
O128 Cs8A O117 46.1(7) . . ?
O7 Cs8A O117 125.7(8) 2_666 . ?
O116 Cs8A O126 47.4(7) . . ?
O9 Cs8A O126 99.2(8) 2_666 . ?
O10 Cs8A O126 78.2(8) 2_666 . ?
O128 Cs8A O126 46.4(7) . . ?
O7 Cs8A O126 48.8(7) 2_666 . ?
O117 Cs8A O126 82.3(7) . . ?
O116 Cs8A W2 86.4(6) . 2_666 ?
O9 Cs8A W2 31.1(5) 2_666 2_666 ?
O10 Cs8A W2 31.0(5) 2_666 2_666 ?
O128 Cs8A W2 116.6(7) . 2_666 ?
O7 Cs8A W2 25.9(5) 2_666 2_666 ?
O117 Cs8A W2 130.7(7) . 2_666 ?
O126 Cs8A W2 70.8(6) . 2_666 ?
O116 Cs8A W34 27.7(5) . . ?
O9 Cs8A W34 119.8(7) 2_666 . ?
O10 Cs8A W34 84.5(6) 2_666 . ?
O128 Cs8A W34 29.7(4) . . ?
O7 Cs8A W34 71.6(6) 2_666 . ?
O117 Cs8A W34 56.9(5) . . ?
O126 Cs8A W34 25.5(5) . . ?
W2 Cs8A W34 89.0(4) 2_666 . ?
O116 Cs8A W37 52.8(5) . . ?
O9 Cs8A W37 167.2(7) 2_666 . ?
O10 Cs8A W37 121.1(7) 2_666 . ?
O128 Cs8A W37 24.4(4) . . ?
O7 Cs8A W37 118.1(7) 2_666 . ?
O117 Cs8A W37 25.9(5) . . ?
O126 Cs8A W37 69.3(5) . . ?
W2 Cs8A W37 136.1(5) 2_666 . ?
W34 Cs8A W37 47.6(2) . . ?
O116 Cs8A W31 24.9(5) . . ?
O9 Cs8A W31 126.5(7) 2_666 . ?
O10 Cs8A W31 78.2(6) 2_666 . ?
O128 Cs8A W31 54.3(5) . . ?
O7 Cs8A W31 103.3(7) 2_666 . ?
O117 Cs8A W31 27.1(4) . . ?
O126 Cs8A W31 71.0(5) . . ?
W2 Cs8A W31 103.7(4) 2_666 . ?
W34 Cs8A W31 47.5(2) . . ?
W37 Cs8A W31 45.53(19) . . ?
O116 Cs8A W5 76.7(6) . 2_666 ?
O9 Cs8A W5 51.2(5) 2_666 2_666 ?
O10 Cs8A W5 20.3(5) 2_666 2_666 ?
O128 Cs8A W5 124.6(6) . 2_666 ?
O7 Cs8A W5 69.6(6) 2_666 2_666 ?
O117 Cs8A W5 100.1(7) . 2_666 ?
O126 Cs8A W5 97.1(6) . 2_666 ?
W2 Cs8A W5 46.3(2) 2_666 2_666 ?
W34 Cs8A W5 98.3(4) . 2_666 ?
W37 Cs8A W5 122.8(5) . 2_666 ?
W31 Cs8A W5 77.3(4) . 2_666 ?
Cs4 Cs9 O15 68.9(5) . 2_666 ?
Cs4 Cs9 O116 91.7(5) . . ?
O15 Cs9 O116 110.1(7) 2_666 . ?
Cs4 Cs9 O10 91.7(5) . 2_666 ?
O15 Cs9 O10 48.4(7) 2_666 2_666 ?
O116 Cs9 O10 67.3(7) . 2_666 ?
Cs4 Cs9 O120 117.8(5) . . ?
O15 Cs9 O120 155.6(7) 2_666 . ?
O116 Cs9 O120 48.8(7) . . ?
O10 Cs9 O120 107.2(7) 2_666 . ?
Cs4 Cs9 O104 62.4(5) . . ?
O15 Cs9 O104 123.4(7) 2_666 . ?
O116 Cs9 O104 47.7(6) . . ?
O10 Cs9 O104 105.4(7) 2_666 . ?
O120 Cs9 O104 55.5(6) . . ?
Cs4 Cs9 O3 100.1(5) . 2_666 ?
O15 Cs9 O3 45.7(7) 2_666 2_666 ?
O116 Cs9 O3 143.2(7) . 2_666 ?
O10 Cs9 O3 77.6(7) 2_666 2_666 ?
O120 Cs9 O3 141.3(7) . 2_666 ?
O104 Cs9 O3 162.0(7) . 2_666 ?
Cs4 Cs9 O101 87.1(5) . . ?
O15 Cs9 O101 154.3(7) 2_666 . ?
O116 Cs9 O101 78.5(6) . . ?
O10 Cs9 O101 145.7(7) 2_666 . ?
O120 Cs9 O101 45.7(6) . . ?
O104 Cs9 O101 44.9(6) . . ?
O3 Cs9 O101 136.3(7) 2_666 . ?
Cs4 Cs9 Cs10 175.5(3) . . ?
O15 Cs9 Cs10 109.4(5) 2_666 . ?
O116 Cs9 Cs10 85.0(5) . . ?
O10 Cs9 Cs10 84.2(6) 2_666 . ?
O120 Cs9 Cs10 62.0(5) . . ?
O104 Cs9 Cs10 116.8(5) . . ?
O3 Cs9 Cs10 80.9(5) 2_666 . ?
O101 Cs9 Cs10 95.2(5) . . ?
Cs4 Cs9 O5 123.2(5) . 2_666 ?
O15 Cs9 O5 54.8(7) 2_666 2_666 ?
O116 Cs9 O5 100.4(7) . 2_666 ?
O10 Cs9 O5 46.3(7) 2_666 2_666 ?
O120 Cs9 O5 111.3(7) . 2_666 ?
O104 Cs9 O5 147.5(6) . 2_666 ?
O3 Cs9 O5 44.5(6) 2_666 2_666 ?
O101 Cs9 O5 149.6(7) . 2_666 ?
Cs10 Cs9 O5 54.7(5) . 2_666 ?
Cs4 Cs9 W5 69.05(17) . 2_666 ?
O15 Cs9 W5 27.2(5) 2_666 2_666 ?
O116 Cs9 W5 82.9(5) . 2_666 ?
O10 Cs9 W5 26.7(5) 2_666 2_666 ?
O120 Cs9 W5 129.7(5) . 2_666 ?
O104 Cs9 W5 105.0(5) . 2_666 ?
O3 Cs9 W5 69.5(5) 2_666 2_666 ?
O101 Cs9 W5 149.3(5) . 2_666 ?
Cs10 Cs9 W5 107.4(3) . 2_666 ?
O5 Cs9 W5 58.0(5) 2_666 2_666 ?
O126 Cs10 O92 80.1(8) . . ?
O126 Cs10 O7 55.9(8) . 2_666 ?
O92 Cs10 O7 104.3(8) . 2_666 ?
O126 Cs10 O5 99.7(8) . 2_666 ?
O92 Cs10 O5 141.8(8) . 2_666 ?
O7 Cs10 O5 50.4(7) 2_666 2_666 ?
O126 Cs10 O1 151.0(9) . 2_666 ?
O92 Cs10 O1 118.8(9) . 2_666 ?
O7 Cs10 O1 96.3(9) 2_666 2_666 ?
O5 Cs10 O1 51.6(8) 2_666 2_666 ?
O126 Cs10 Cs9 81.5(6) . . ?
O92 Cs10 Cs9 151.2(5) . . ?
O7 Cs10 Cs9 83.0(6) 2_666 . ?
O5 Cs10 Cs9 63.4(5) 2_666 . ?
O1 Cs10 Cs9 87.2(7) 2_666 . ?
O126 Cs10 O120 49.6(7) . . ?
O92 Cs10 O120 95.1(6) . . ?
O7 Cs10 O120 96.7(7) 2_666 . ?
O5 Cs10 O120 114.0(7) 2_666 . ?
O1 Cs10 O120 139.0(8) 2_666 . ?
Cs9 Cs10 O120 56.2(5) . . ?
O126 Cs10 Cs6 112.4(6) . . ?
O92 Cs10 Cs6 53.3(5) . . ?
O7 Cs10 Cs6 157.6(7) 2_666 . ?
O5 Cs10 Cs6 147.7(5) 2_666 . ?
O1 Cs10 Cs6 96.6(7) 2_666 . ?
Cs9 Cs10 Cs6 115.9(3) . . ?
O120 Cs10 Cs6 85.3(5) . . ?
O126 Cs10 W2 75.1(6) . 2_666 ?
O92 Cs10 W2 125.0(5) . 2_666 ?
O7 Cs10 W2 23.8(6) 2_666 2_666 ?
O5 Cs10 W2 26.8(5) 2_666 2_666 ?
O1 Cs10 W2 75.9(7) 2_666 2_666 ?
Cs9 Cs10 W2 70.34(19) . 2_666 ?
O120 Cs10 W2 104.3(5) . 2_666 ?
Cs6 Cs10 W2 170.4(3) . 2_666 ?
O126 Cs10 W34 22.0(5) . . ?
O92 Cs10 W34 89.8(5) . . ?
O7 Cs10 W34 71.4(6) 2_666 . ?
O5 Cs10 W34 104.1(5) 2_666 . ?
O1 Cs10 W34 151.2(7) 2_666 . ?
Cs9 Cs10 W34 65.84(19) . . ?
O120 Cs10 W34 28.0(4) . . ?
Cs6 Cs10 W34 104.1(2) . . ?
W2 Cs10 W34 85.04(16) 2_666 . ?
O126 Cs10 W1 126.9(6) . 2_666 ?
O92 Cs10 W1 137.1(5) . 2_666 ?
O7 Cs10 W1 75.7(6) 2_666 2_666 ?
O5 Cs10 W1 27.3(5) 2_666 2_666 ?
O1 Cs10 W1 24.8(7) 2_666 2_666 ?
Cs9 Cs10 W1 71.54(18) . 2_666 ?
O120 Cs10 W1 127.7(5) . 2_666 ?
Cs6 Cs10 W1 120.5(2) . 2_666 ?
W2 Cs10 W1 53.09(11) 2_666 2_666 ?
W34 Cs10 W1 128.2(2) . 2_666 ?
O106 Cs11 O100 129.1(8) . 2_656 ?
O106 Cs11 O100 101.1(8) . . ?
O100 Cs11 O100 57.3(9) 2_656 . ?
O106 Cs11 Cs5 98.6(6) . 1_455 ?
O100 Cs11 Cs5 120.7(6) 2_656 1_455 ?
O100 Cs11 Cs5 152.8(7) . 1_455 ?
O106 Cs11 O102 170.9(9) . 2_656 ?
O100 Cs11 O102 49.7(7) 2_656 2_656 ?
O100 Cs11 O102 70.5(8) . 2_656 ?
Cs5 Cs11 O102 88.3(6) 1_455 2_656 ?
O106 Cs11 O103 51.3(7) . . ?
O100 Cs11 O103 87.2(8) 2_656 . ?
O100 Cs11 O103 51.4(7) . . ?
Cs5 Cs11 O103 149.6(7) 1_455 . ?
O102 Cs11 O103 121.2(8) 2_656 . ?
O106 Cs11 O101 143.3(8) . 2_656 ?
O100 Cs11 O101 45.5(7) 2_656 2_656 ?
O100 Cs11 O101 98.9(7) . 2_656 ?
Cs5 Cs11 O101 75.3(5) 1_455 2_656 ?
O102 Cs11 O101 44.3(6) 2_656 2_656 ?
O103 Cs11 O101 130.3(8) . 2_656 ?
O106 Cs11 O183 50.5(9) . . ?
O100 Cs11 O183 164.7(10) 2_656 . ?
O100 Cs11 O183 136.8(9) . . ?
Cs5 Cs11 O183 50.9(7) 1_455 . ?
O102 Cs11 O183 133.7(9) 2_656 . ?
O103 Cs11 O183 99.0(9) . . ?
O101 Cs11 O183 123.4(9) 2_656 . ?
O106 Cs11 W28 153.4(7) . 2_656 ?
O100 Cs11 W28 25.8(5) 2_656 2_656 ?
O100 Cs11 W28 71.6(5) . 2_656 ?
Cs5 Cs11 W28 97.9(3) 1_455 2_656 ?
O102 Cs11 W28 28.3(5) 2_656 2_656 ?
O103 Cs11 W28 111.7(6) . 2_656 ?
O101 Cs11 W28 27.7(4) 2_656 2_656 ?
O183 Cs11 W28 148.7(8) . 2_656 ?
O106 Cs11 W29 23.3(5) . . ?
O100 Cs11 W29 110.0(6) 2_656 . ?
O100 Cs11 W29 78.8(6) . . ?
Cs5 Cs11 W29 122.0(4) 1_455 . ?
O102 Cs11 W29 149.1(7) 2_656 . ?
O103 Cs11 W29 28.0(5) . . ?
O101 Cs11 W29 142.9(6) 2_656 . ?
O183 Cs11 W29 72.8(7) . . ?
W28 Cs11 W29 135.8(3) 2_656 . ?
O106 Cs11 W28 78.5(6) . . ?
O100 Cs11 W28 68.9(5) 2_656 . ?
O100 Cs11 W28 23.5(5) . . ?
Cs5 Cs11 W28 167.5(4) 1_455 . ?
O102 Cs11 W28 93.5(6) 2_656 . ?
O103 Cs11 W28 27.9(5) . . ?
O101 Cs11 W28 114.3(5) 2_656 . ?
O183 Cs11 W28 121.7(7) . . ?
W28 Cs11 W28 89.4(3) 2_656 . ?
W29 Cs11 W28 55.58(17) . . ?
O106 Cs11 Cs4 97.3(6) . . ?
O100 Cs11 Cs4 95.2(6) 2_656 . ?
O100 Cs11 Cs4 45.7(5) . . ?
Cs5 Cs11 Cs4 113.3(4) 1_455 . ?
O102 Cs11 Cs4 74.5(6) 2_656 . ?
O103 Cs11 Cs4 72.0(5) . . ?
O101 Cs11 Cs4 118.6(5) 2_656 . ?
O183 Cs11 Cs4 100.0(7) . . ?
W28 Cs11 Cs4 95.0(3) 2_656 . ?
W29 Cs11 Cs4 86.5(2) . . ?
W28 Cs11 Cs4 55.64(19) . . ?
O186 Cs12 O187 123.9(14) . 2_765 ?
O186 Cs12 O46 92.5(11) . 2_775 ?
O187 Cs12 O46 96.7(10) 2_765 2_775 ?
O186 Cs12 O45 150.9(12) . . ?
O187 Cs12 O45 71.6(10) 2_765 . ?
O46 Cs12 O45 111.1(8) 2_775 . ?
O186 Cs12 O64 101.8(12) . . ?
O187 Cs12 O64 95.4(10) 2_765 . ?
O46 Cs12 O64 151.6(8) 2_775 . ?
O45 Cs12 O64 49.7(6) . . ?
O186 Cs12 O46 132.4(12) . . ?
O187 Cs12 O46 102.3(10) 2_765 . ?
O46 Cs12 O46 69.5(8) 2_775 . ?
O45 Cs12 O46 49.7(6) . . ?
O64 Cs12 O46 82.8(7) . . ?
O186 Cs12 O59 100.9(12) . . ?
O187 Cs12 O59 128.6(10) 2_765 . ?
O46 Cs12 O59 105.9(7) 2_775 . ?
O45 Cs12 O59 57.3(6) . . ?
O64 Cs12 O59 47.6(6) . . ?
O46 Cs12 O59 48.6(7) . . ?
O186 Cs12 O188 69.4(13) . 2_766 ?
O187 Cs12 O188 81.4(11) 2_765 2_766 ?
O46 Cs12 O188 155.7(10) 2_775 2_766 ?
O45 Cs12 O188 91.4(9) . 2_766 ?
O64 Cs12 O188 52.0(9) . 2_766 ?
O46 Cs12 O188 134.7(9) . 2_766 ?
O59 Cs12 O188 93.7(9) . 2_766 ?
O186 Cs12 O60 79.7(11) . 2_775 ?
O187 Cs12 O60 68.4(9) 2_765 2_775 ?
O46 Cs12 O60 46.5(6) 2_775 2_775 ?
O45 Cs12 O60 128.9(8) . 2_775 ?
O64 Cs12 O60 160.2(8) . 2_775 ?
O46 Cs12 O60 111.0(7) . 2_775 ?
O59 Cs12 O60 152.0(8) . 2_775 ?
O188 Cs12 O60 112.1(9) 2_766 2_775 ?
O186 Cs12 O58 124.3(11) . 2_775 ?
O187 Cs12 O58 50.3(9) 2_765 2_775 ?
O46 Cs12 O58 47.6(6) 2_775 2_775 ?
O45 Cs12 O58 84.8(7) . 2_775 ?
O64 Cs12 O58 132.2(8) . 2_775 ?
O46 Cs12 O58 75.6(7) . 2_775 ?
O59 Cs12 O58 123.9(8) . 2_775 ?
O188 Cs12 O58 130.1(9) 2_766 2_775 ?
O60 Cs12 O58 45.1(6) 2_775 2_775 ?
O186 Cs12 O47 47.4(11) . 2_775 ?
O187 Cs12 O47 111.2(9) 2_765 2_775 ?
O46 Cs12 O47 46.3(6) 2_775 2_775 ?
O45 Cs12 O47 156.8(8) . 2_775 ?
O64 Cs12 O47 147.1(8) . 2_775 ?
O46 Cs12 O47 108.7(7) . 2_775 ?
O59 Cs12 O47 117.8(7) . 2_775 ?
O188 Cs12 O47 111.7(9) 2_766 2_775 ?
O60 Cs12 O47 43.5(6) 2_775 2_775 ?
O58 Cs12 O47 80.7(6) 2_775 2_775 ?
O186 Cs12 W18 128.2(11) . . ?
O187 Cs12 W18 70.5(8) 2_765 . ?
O46 Cs12 W18 138.1(7) 2_775 . ?
O45 Cs12 W18 27.3(4) . . ?
O64 Cs12 W18 29.2(4) . . ?
O46 Cs12 W18 74.6(5) . . ?
O59 Cs12 W18 61.8(5) . . ?
O188 Cs12 W18 64.2(8) 2_766 . ?
O60 Cs12 W18 138.7(6) 2_775 . ?
O58 Cs12 W18 103.3(5) 2_775 . ?
O47 Cs12 W18 175.6(6) 2_775 . ?
O192 Na13 O191 77.5(12) 2_765 . ?
O192 Na13 O187 105.0(14) 2_765 . ?
O191 Na13 O187 108.5(13) . . ?
O192 Na13 Na16 10.2(9) 2_765 2_656 ?
O191 Na13 Na16 67.8(8) . 2_656 ?
O187 Na13 Na16 104.7(11) . 2_656 ?
O187 Cs13 O192 112(2) . 2_765 ?
O187 Cs13 O191 111(2) . . ?
O192 Cs13 O191 71.1(17) 2_765 . ?
O187 Cs13 O58 63.5(16) . 1_545 ?
O192 Cs13 O58 57.0(14) 2_765 1_545 ?
O191 Cs13 O58 66.2(13) . 1_545 ?
O187 Cs13 O171 67.5(17) . . ?
O192 Cs13 O171 135(2) 2_765 . ?
O191 Cs13 O171 153(2) . . ?
O58 Cs13 O171 128(2) 1_545 . ?
O187 Cs13 O152 124(2) . . ?
O192 Cs13 O152 112(2) 2_765 . ?
O191 Cs13 O152 114(2) . . ?
O58 Cs13 O152 168(2) 1_545 . ?
O171 Cs13 O152 57.4(11) . . ?
O187 Cs13 O164 55.7(15) . . ?
O192 Cs13 O164 136(2) 2_765 . ?
O191 Cs13 O164 75.9(14) . . ?
O58 Cs13 O164 83.9(15) 1_545 . ?
O171 Cs13 O164 82.7(15) . . ?
O152 Cs13 O164 107.4(17) . . ?
O187 Cs13 O44 78.5(18) . 2_765 ?
O192 Cs13 O44 44.5(12) 2_765 2_765 ?
O191 Cs13 O44 110.0(17) . 2_765 ?
O58 Cs13 O44 58.2(11) 1_545 2_765 ?
O171 Cs13 O44 96.3(16) . 2_765 ?
O152 Cs13 O44 113.0(17) . 2_765 ?
O164 Cs13 O44 130.9(19) . 2_765 ?
O187 Cs13 O158 93.8(19) . 2_765 ?
O192 Cs13 O158 84.8(17) 2_765 2_765 ?
O191 Cs13 O158 150(2) . 2_765 ?
O58 Cs13 O158 115.2(18) 1_545 2_765 ?
O171 Cs13 O158 51.7(10) . 2_765 ?
O152 Cs13 O158 58.4(11) . 2_765 ?
O164 Cs13 O158 133.5(19) . 2_765 ?
O44 Cs13 O158 58.1(10) 2_765 2_765 ?
O187 Cs13 O149 97(2) . . ?
O192 Cs13 O149 151(2) 2_765 . ?
O191 Cs13 O149 97.0(16) . . ?
O58 Cs13 O149 143(2) 1_545 . ?
O171 Cs13 O149 57.6(11) . . ?
O152 Cs13 O149 47.7(10) . . ?
O164 Cs13 O149 59.9(11) . . ?
O44 Cs13 O149 152.5(18) 2_765 . ?
O158 Cs13 O149 95.6(13) 2_765 . ?
O187 Cs13 O15W 133(2) . 2_656 ?
O192 Cs13 O15W 46.3(14) 2_765 2_656 ?
O191 Cs13 O15W 99.8(18) . 2_656 ?
O58 Cs13 O15W 101.4(17) 1_545 2_656 ?
O171 Cs13 O15W 99.0(16) . 2_656 ?
O152 Cs13 O15W 67.1(13) . 2_656 ?
O164 Cs13 O15W 171(2) . 2_656 ?
O44 Cs13 O15W 57.5(11) 2_765 2_656 ?
O158 Cs13 O15W 50.2(11) 2_765 2_656 ?
O149 Cs13 O15W 113.8(16) . 2_656 ?
O187 Cs13 O166 105(2) . . ?
O192 Cs13 O166 122(2) 2_765 . ?
O191 Cs13 O166 54.4(11) . . ?
O58 Cs13 O166 109.1(17) 1_545 . ?
O171 Cs13 O166 99.0(15) . . ?
O152 Cs13 O166 78.2(13) . . ?
O164 Cs13 O166 49.2(10) . . ?
O44 Cs13 O166 164.3(18) 2_765 . ?
O158 Cs13 O166 135.7(17) 2_765 . ?
O149 Cs13 O166 43.1(8) . . ?
O15W Cs13 O166 122.2(18) 2_656 . ?
O182 Na14 O189 111.0(16) 1_465 . ?
O182 Na14 O190 79.6(14) 1_465 2_666 ?
O189 Na14 O190 161.2(15) . 2_666 ?
O182 Na14 O193 151.7(16) 1_465 2_666 ?
O189 Na14 O193 94.3(16) . 2_666 ?
O190 Na14 O193 79.9(13) 2_666 2_666 ?
O182 Na14 O184 96.9(14) 1_465 1_465 ?
O189 Na14 O184 81.3(14) . 1_465 ?
O190 Na14 O184 82.0(13) 2_666 1_465 ?
O193 Na14 O184 99.5(14) 2_666 1_465 ?
O182 Na14 O50 87.8(13) 1_465 2_676 ?
O189 Na14 O50 78.1(13) . 2_676 ?
O190 Na14 O50 118.8(12) 2_666 2_676 ?
O193 Na14 O50 85.1(12) 2_666 2_676 ?
O184 Na14 O50 159.1(14) 1_465 2_676 ?
O182 Na14 Cs5 44.7(10) 1_465 1_465 ?
O189 Na14 Cs5 106.9(12) . 1_465 ?
O190 Na14 Cs5 69.0(9) 2_666 1_465 ?
O193 Na14 Cs5 140.0(11) 2_666 1_465 ?
O184 Na14 Cs5 52.9(9) 1_465 1_465 ?
O50 Na14 Cs5 131.7(9) 2_676 1_465 ?
O194 Na15 O195 92.1(17) . . ?
O194 Na15 O196 88.4(17) . . ?
O195 Na15 O196 83.9(16) . . ?
O194 Na15 O199 91.3(16) . . ?
O195 Na15 O199 168.8(17) . . ?
O196 Na15 O199 85.5(15) . . ?
O194 Na15 O197 90.4(17) . . ?
O195 Na15 O197 103.0(17) . . ?
O196 Na15 O197 173.0(18) . . ?
O199 Na15 O197 87.6(16) . . ?
O194 Na15 O198 172.3(17) . . ?
O195 Na15 O198 91.2(15) . . ?
O196 Na15 O198 98.9(15) . . ?
O199 Na15 O198 86.9(14) . . ?
O197 Na15 O198 82.0(15) . . ?
O192 Na16 O200 93.8(17) 1_446 . ?
O192 Na16 O201 57.2(19) 1_446 2_556 ?
O200 Na16 O201 47.6(16) . 2_556 ?
O192 Na16 Na12 108.0(14) 1_446 2_666 ?
O200 Na16 Na12 136.2(12) . 2_666 ?
O201 Na16 Na12 115.6(14) 2_556 2_666 ?
O192 Na16 Cs12 108.0(14) 1_446 2_666 ?
O200 Na16 Cs12 136.2(12) . 2_666 ?
O201 Na16 Cs12 115.6(14) 2_556 2_666 ?
Na12 Na16 Cs12 0.00(16) 2_666 2_666 ?
O192 Na16 Na13 13.6(12) 1_446 2_656 ?
O200 Na16 Na13 99.7(12) . 2_656 ?
O201 Na16 Na13 69.1(15) 2_556 2_656 ?
Na12 Na16 Na13 110.3(6) 2_666 2_656 ?
Cs12 Na16 Na13 110.3(6) 2_666 2_656 ?
O192 Na16 Cs13 13.0(14) 1_446 2_656 ?
O200 Na16 Cs13 103.2(14) . 2_656 ?
O201 Na16 Cs13 70.0(16) 2_556 2_656 ?
Na12 Na16 Cs13 105.6(9) 2_666 2_656 ?
Cs12 Na16 Cs13 105.6(9) 2_666 2_656 ?
Na13 Na16 Cs13 4.8(8) 2_656 2_656 ?
Cs4 O177 Cs1 84.3(10) 1_565 2_676 ?
Na14 O182 Cs5 102.3(14) 1_645 . ?
Cs5 O183 Cs11 58.0(8) 1_455 . ?
Na14 O184 Cs5 91.1(12) 1_645 . ?
Cs13 O187 Na12 135(2) . 2_765 ?
Na13 O187 Na12 135.2(16) . 2_765 ?
Cs13 O187 Cs12 135(2) . 2_765 ?
Na13 O187 Cs12 135.2(16) . 2_765 ?
Na16 O192 Na13 156(2) 1_664 2_765 ?
Na16 O192 Cs13 158(2) 1_664 2_765 ?
O15W O201 Na16 120(5) 2_556 2_556 ?
O201 O15W Cs13 114(4) 2_556 2_656 ?

loop_
_geom_bond_atom_site_label_1
_geom_bond_atom_site_label_2
_geom_bond_distance
_geom_bond_site_symmetry_2
_geom_bond_publ_flag
W1 O2 1.80(3) . ?
W1 O1 1.80(4) . ?
W1 O3 1.85(3) . ?
W1 O4 1.97(3) . ?
W1 O5 1.97(3) . ?
W1 O6 2.39(3) . ?
W1 Cs10 4.174(8) 2_666 ?
W1 Cs9 4.515(8) 2_666 ?
W2 O7 1.70(3) . ?
W2 O8 1.82(2) . ?
W2 O5 1.86(3) . ?
W2 O10 2.00(3) . ?
W2 O9 2.01(3) . ?
W2 O11 2.32(3) . ?
W2 Cs8A 3.877(18) 2_666 ?
W2 Cs10 4.041(9) 2_666 ?
W2 Cs8 4.06(2) 2_666 ?
W2 Cs9 4.363(8) 2_666 ?
W3 O12 1.69(3) . ?
W3 O13 1.80(3) . ?
W3 O14 1.88(3) . ?
W3 O15 1.90(3) . ?
W3 O3 1.99(3) . ?
W3 O6 2.45(2) . ?
W3 Cs9 4.207(7) 2_666 ?
W3 Cs4 4.387(5) 2_666 ?
W3 Cs1 4.456(3) . ?
W4 O16 1.72(3) . ?
W4 O4 1.81(3) . ?
W4 O17 1.87(3) . ?
W4 O18 1.88(2) . ?
W4 O8 2.01(2) . ?
W4 O19 2.36(2) . ?
W5 O20 1.70(3) . ?
W5 O10 1.86(3) . ?
W5 O15 1.92(3) . ?
W5 O21 1.92(2) . ?
W5 O22 1.96(3) . ?
W5 O11 2.30(3) . ?
W5 Cs9 4.062(7) 2_666 ?
W5 Cs4 4.078(4) 2_666 ?
W5 Cs8 4.10(2) 2_666 ?
W5 Cs8A 4.52(2) 2_666 ?
W6 O23 1.71(3) . ?
W6 O24 1.74(3) . ?
W6 O25 1.93(3) . ?
W6 O14 1.96(3) . ?
W6 O2 2.08(3) . ?
W6 O6 2.26(2) . ?
W7 O26 1.72(3) . ?
W7 O27 1.86(2) . ?
W7 O28 1.89(3) . ?
W7 O9 1.89(3) . ?
W7 O21 1.92(2) . ?
W7 O11 2.29(3) . ?
W7 Cs2 4.018(3) . ?
W7 Cs7 4.212(3) . ?
W7 Cs8 4.397(18) 2_666 ?
W8 O29 1.71(2) . ?
W8 O30 1.80(3) . ?
W8 O28 1.92(3) . ?
W8 O31 1.92(2) . ?
W8 O18 2.00(2) . ?
W8 O19 2.36(2) . ?
W8 Cs2 4.019(3) . ?
W9 O32 1.74(3) . ?
W9 O33 1.76(3) . ?
W9 O31 1.91(2) . ?
W9 O25 1.91(3) . ?
W9 O17 2.04(3) . ?
W9 O19 2.25(2) . ?
W10 O34 1.74(2) . ?
W10 O35 1.78(3) . ?
W10 O36 1.95(3) . ?
W10 O37 2.03(3) . ?
W10 O38 2.11(3) . ?
W10 O39 2.24(3) . ?
W11 O40 1.68(3) . ?
W11 O41 1.83(3) . ?
W11 O37 1.91(2) . ?
W11 O42 1.94(2) . ?
W11 O43 1.98(2) . ?
W11 O39 2.41(3) . ?
W11 Cs1 4.097(4) . ?
W12 O44 1.67(2) . ?
W12 O45 1.91(2) . ?
W12 O46 1.93(2) . ?
W12 O47 1.95(2) . ?
W12 O48 1.95(2) . ?
W12 O49 2.29(2) . ?
W12 Cs12 4.052(16) . ?
W12 Cs12 4.179(13) 2_775 ?
W13 O50 1.71(3) . ?
W13 O38 1.83(3) . ?
W13 O43 1.89(3) . ?
W13 O51 1.95(3) . ?
W13 O52 2.04(3) . ?
W13 O39 2.37(3) . ?
W14 O53 1.72(3) . ?
W14 O54 1.79(3) . ?
W14 O36 1.90(3) . ?
W14 O55 1.98(2) . ?
W14 O56 2.05(2) . ?
W14 O57 2.27(2) . ?
W15 O58 1.72(2) . ?
W15 O52 1.81(3) . ?
W15 O59 1.84(3) . ?
W15 O60 1.94(3) . ?
W15 O46 1.94(2) . ?
W15 O49 2.26(2) . ?
W15 Cs12 4.041(15) 2_775 ?
W15 Cs12 4.162(15) . ?
W16 O61 1.70(3) . ?
W16 O62 1.89(2) . ?
W16 O42 1.91(2) . ?
W16 O60 1.92(3) . ?
W16 O47 1.97(2) . ?
W16 O49 2.28(2) . ?
W16 Cs1 4.003(3) . ?
W17 O63 1.71(3) . ?
W17 O56 1.85(2) . ?
W17 O64 1.86(2) . ?
W17 O51 1.86(3) . ?
W17 O59 1.99(3) . ?
W17 O57 2.30(2) . ?
W17 Cs12 4.235(15) . ?
W18 O65 1.73(3) . ?
W18 O66 1.76(2) . ?
W18 O45 1.91(2) . ?
W18 O55 1.93(2) . ?
W18 O64 2.00(2) . ?
W18 O57 2.37(2) . ?
W18 Cs12 4.024(13) . ?
W19 O67 1.67(3) . ?
W19 O68 1.87(3) . ?
W19 O70 1.88(3) . ?
W19 O69 1.88(3) . ?
W19 O71 2.03(3) . ?
W19 O72 2.32(3) . ?
W20 O73 1.70(3) . ?
W20 O71 1.81(3) . ?
W20 O75 1.82(3) . ?
W20 O76 1.97(3) . ?
W20 O74 1.98(3) . ?
W20 O77 2.28(3) . ?
W20 Cs5 4.017(5) . ?
W20 Cs6 4.159(6) 2_756 ?
W21 O78 1.69(3) . ?
W21 O79 1.79(3) . ?
W21 O80 1.81(2) . ?
W21 O70 1.92(3) . ?
W21 O75 2.01(3) . ?
W21 O81 2.34(2) . ?
W21 Cs5 4.450(6) . ?
W22 O82 1.72(3) . ?
W22 O83 1.79(3) . ?
W22 O84 1.90(3) . ?
W22 O85 1.97(2) . ?
W22 O68 1.99(3) . ?
W22 O72 2.37(3) . ?
W23 O86 1.71(3) . ?
W23 O87 1.75(3) . ?
W23 O88 1.91(3) . ?
W23 O85 2.01(2) . ?
W23 O69 2.05(3) . ?
W23 O72 2.25(3) . ?
W24 O90 1.72(3) . ?
W24 O89 1.74(3) . ?
W24 O88 1.94(3) . ?
W24 O91 1.97(3) . ?
W24 O80 2.09(2) . ?
W24 O81 2.24(2) . ?
W25 O92 1.69(2) . ?
W25 O93 1.73(3) . ?
W25 O91 1.90(2) . ?
W25 O94 2.00(3) . ?
W25 O79 2.01(3) . ?
W25 O81 2.46(2) . ?
W25 Cs6 3.970(6) . ?
W25 Cs10 4.447(8) . ?
W26 O95 1.70(3) . ?
W26 O96 1.90(3) . ?
W26 O84 1.92(3) . ?
W26 O74 1.94(3) . ?
W26 O97 1.97(2) . ?
W26 O77 2.28(2) . ?
W27 O98 1.71(2) . ?
W27 O76 1.80(3) . ?
W27 O94 1.83(2) . ?
W27 O99 1.86(2) . ?
W27 O97 1.93(2) . ?
W27 O77 2.36(3) . ?
W27 Cs6 4.147(7) . ?
W27 Cs6 4.277(7) 2_756 ?
W28 O100 1.69(3) . ?
W28 O101 1.79(3) . ?
W28 O102 1.82(3) . ?
W28 O103 1.91(3) . ?
W28 O104 1.98(2) . ?
W28 O105 2.35(3) . ?
W28 Cs11 3.832(12) 2_656 ?
W28 Cs11 4.033(13) . ?
W28 Cs4 4.213(4) . ?
W28 Cs9 4.373(8) . ?
W29 O106 1.68(3) . ?
W29 O107 1.87(3) . ?
W29 O103 1.88(3) . ?
W29 O108 1.93(3) . ?
W29 O109 2.02(2) . ?
W29 O110 2.33(2) . ?
W29 Cs11 3.971(12) . ?
W30 O111 1.79(3) . ?
W30 O112 1.79(2) . ?
W30 O113 1.93(3) . ?
W30 O114 1.95(2) . ?
W30 O102 2.07(3) . ?
W30 O105 2.25(2) . ?
W30 Cs1 4.097(3) 1_545 ?
W31 O115 1.71(3) . ?
W31 O109 1.78(2) . ?
W31 O104 1.83(2) . ?
W31 O116 1.99(3) . ?
W31 O117 2.01(3) . ?
W31 O118 2.25(3) . ?
W31 Cs8 4.00(2) . ?
W31 Cs4 4.025(4) . ?
W31 Cs9 4.171(8) . ?
W31 Cs8A 4.33(2) . ?
W32 O119 1.73(3) . ?
W32 O121 1.77(3) . ?
W32 O120 1.91(2) . ?
W32 O114 1.93(2) . ?
W32 O101 2.05(3) . ?
W32 O105 2.46(2) . ?
W32 Cs5 4.060(5) 2_756 ?
W32 Cs9 4.377(7) . ?
W32 Cs6 4.403(7) . ?
W32 Cs10 4.505(10) . ?
W33 O122 1.73(3) . ?
W33 O123 1.77(2) . ?
W33 O124 1.92(2) . ?
W33 O125 1.96(2) . ?
W33 O108 2.00(3) . ?
W33 O110 2.38(2) . ?
W33 Cs2 4.031(3) . ?
W34 O126 1.70(3) . ?
W34 O116 1.86(3) . ?
W34 O120 1.91(2) . ?
W34 O127 1.91(2) . ?
W34 O128 1.95(2) . ?
W34 O118 2.33(3) . ?
W34 Cs8A 3.934(18) . ?
W34 Cs10 4.057(8) . ?
W34 Cs9 4.130(8) . ?
W34 Cs8 4.21(2) . ?
W35 O130 1.72(3) . ?
W35 O129 1.74(2) . ?
W35 O125 1.86(3) . ?
W35 O113 1.89(3) . ?
W35 O107 2.09(3) . ?
W35 O110 2.26(2) . ?
W35 Cs1 4.010(3) 1_545 ?
W36 O132 1.72(2) . ?
W36 O131 1.75(2) . ?
W36 O22 1.87(3) . ?
W36 O62 1.92(2) . ?
W36 O41 2.05(3) . ?
W36 O13 2.11(3) . ?
W37 O133 1.78(3) . ?
W37 O134 1.88(3) . ?
W37 O124 1.89(2) . ?
W37 O128 1.90(2) . ?
W37 O117 1.92(3) . ?
W37 O118 2.28(3) . ?
W37 Cs2 4.024(4) . ?
W37 Cs7 4.277(3) . ?
W37 Cs8A 4.313(17) . ?
W37 Cs8 4.378(19) . ?
W38 O136 1.77(2) . ?
W38 O135 1.78(2) . ?
W38 O127 1.89(2) . ?
W38 O99 1.95(2) . ?
W38 O93 2.14(3) . ?
W38 O121 2.14(3) . ?
W39 O137 1.74(2) . ?
W39 O138 1.78(2) . ?
W39 O139 1.95(2) . ?
W39 O134 1.96(2) . ?
W39 O140 2.01(2) . ?
W39 O123 2.14(2) . ?
W39 Cs7 4.131(3) . ?
W40 O141 1.72(3) . ?
W40 O142 1.78(2) . ?
W40 O144 1.93(2) . ?
W40 O143 1.95(2) . ?
W40 O145 2.14(2) . ?
W40 O175 2.25(2) . ?
W40 W43 3.225(2) . ?
W40 Cs3 4.4218(16) . ?
W41 O146 1.74(2) . ?
W41 O147 1.74(2) . ?
W41 O144 1.92(2) . ?
W41 O148 1.96(2) . ?
W41 O27 1.97(2) . ?
W41 O30 2.12(3) . ?
W41 Cs7 4.121(3) . ?
W42 O150 1.74(3) . ?
W42 O149 1.74(2) . ?
W42 O96 1.93(3) . ?
W42 O151 1.99(3) . ?
W42 O152 2.07(2) . ?
W42 O83 2.13(3) . ?
W42 Yb5 3.527(2) . ?
W42 Cs13 4.39(5) . ?
W43 O153 1.72(3) . ?
W43 O154 1.77(2) . ?
W43 O139 1.88(2) . ?
W43 O143 1.94(2) . ?
W43 O145 2.15(2) . ?
W43 O176 2.28(2) . ?
W43 Cs3 4.3949(15) . ?
W44 O156 1.73(3) . ?
W44 O155 1.73(2) . ?
W44 O48 1.87(2) . ?
W44 O157 1.98(2) . ?
W44 O158 2.06(2) . ?
W44 O66 2.17(2) . ?
W44 Yb5 3.529(2) 2_765 ?
As1 O6 1.76(2) . ?
As1 O11 1.77(3) . ?
As1 O19 1.79(2) . ?
As2 O39 1.80(3) . ?
As2 O49 1.83(2) . ?
As2 O57 1.83(2) . ?
As3 O77 1.77(3) . ?
As3 O81 1.78(2) . ?
As3 O72 1.82(3) . ?
As4 O110 1.79(2) . ?
As4 O105 1.80(2) . ?
As4 O118 1.81(3) . ?
As5 O140 1.74(2) . ?
As5 O148 1.74(2) . ?
As5 O145 1.83(2) . ?
As5 Cs2 3.825(5) . ?
As5 Cs7 3.904(4) . ?
Yb1 O131 2.21(2) . ?
Yb1 O147 2.28(2) . ?
Yb1 O33 2.28(3) . ?
Yb1 O156 2.30(3) . ?
Yb1 O24 2.31(3) . ?
Yb1 O159 2.31(3) . ?
Yb1 O160 2.39(2) . ?
Yb1 O161 2.46(3) . ?
Yb2 O173 2.19(3) . ?
Yb2 O54 2.28(3) . ?
Yb2 O132 2.29(2) . ?
Yb2 O155 2.31(2) . ?
Yb2 O146 2.32(2) . ?
Yb2 O34 2.33(2) . ?
Yb2 O162 2.40(3) . ?
Yb2 O163 2.44(3) . ?
Yb2 Cs7 4.314(3) . ?
Yb3 O135 2.18(2) . ?
Yb3 O138 2.24(2) . ?
Yb3 O149 2.27(2) . ?
Yb3 O112 2.28(2) . ?
Yb3 O129 2.31(2) . ?
Yb3 O164 2.33(2) . ?
Yb3 O165 2.41(2) . ?
Yb3 O166 2.46(3) . ?
Yb3 Cs13 4.48(5) . ?
Yb4 O174 2.24(3) . ?
Yb4 O136 2.24(2) . ?
Yb4 O87 2.28(3) . ?
Yb4 O137 2.29(2) . ?
Yb4 O89 2.30(3) . ?
Yb4 O150 2.32(3) . ?
Yb4 O167 2.37(2) . ?
Yb4 O168 2.46(3) . ?
Yb4 Cs7 4.237(3) . ?
Yb5 O157 2.24(2) 2_765 ?
Yb5 O158 2.26(2) 2_765 ?
Yb5 O151 2.27(3) . ?
Yb5 O152 2.28(2) . ?
Yb5 O170 2.31(2) . ?
Yb5 O169 2.36(2) . ?
Yb5 O172 2.41(3) . ?
Yb5 O171 2.41(2) . ?
Yb5 W44 3.529(2) 2_765 ?
Yb5 Cs13 4.21(5) . ?
Yb5 Cs3 4.8286(16) . ?
O1 Cs10 3.37(4) 2_666 ?
O3 Cs9 3.47(3) 2_666 ?
O5 Cs10 3.23(3) 2_666 ?
O5 Cs9 3.54(3) 2_666 ?
O7 Cs10 3.21(3) 2_666 ?
O7 Cs8A 3.36(4) 2_666 ?
O7 Cs8 3.81(4) 2_666 ?
O9 Cs8A 3.23(3) 2_666 ?
O9 Cs8 3.34(3) 2_666 ?
O10 Cs8 3.06(3) 2_666 ?
O10 Cs8A 3.23(3) 2_666 ?
O10 Cs9 3.27(3) 2_666 ?
O12 Cs1 3.12(3) . ?
O12 Cs4 3.69(3) 2_666 ?
O15 Cs9 3.14(3) 2_666 ?
O15 Cs4 3.45(2) 2_666 ?
O20 Cs4 3.10(3) 2_666 ?
O21 Cs8 3.57(3) 2_666 ?
O26 Cs7 3.11(3) . ?
O26 Cs2 3.18(3) . ?
O28 Cs2 3.26(3) . ?
O29 Cs2 3.20(2) . ?
O40 Cs4 3.14(3) 2_666 ?
O40 Cs1 3.40(3) . ?
O42 Cs1 3.22(2) . ?
O44 Cs13 3.36(6) 2_765 ?
O45 Cs12 3.07(3) . ?
O46 Cs12 3.05(3) 2_775 ?
O46 Cs12 3.17(3) . ?
O47 Cs12 3.76(3) 2_775 ?
O50 Na14 2.55(3) 2_676 ?
O58 Cs13 2.98(6) 1_565 ?
O58 Cs12 3.70(3) 2_775 ?
O59 Cs12 3.28(3) . ?
O60 Cs12 3.47(3) 2_775 ?
O61 Cs1 3.15(3) . ?
O64 Cs12 3.14(3) . ?
O73 Cs5 3.07(3) . ?
O73 Cs6 3.53(3) 2_756 ?
O75 Cs5 3.44(3) . ?
O76 Cs6 3.03(3) 2_756 ?
O78 Cs5 3.70(3) . ?
O92 Cs10 3.05(3) . ?
O92 Cs6 3.14(2) . ?
O94 Cs6 3.26(3) . ?
O98 Cs6 3.31(2) . ?
O100 Cs11 3.18(3) 2_656 ?
O100 Cs11 3.19(3) . ?
O100 Cs4 3.48(3) . ?
O101 Cs9 3.48(3) . ?
O101 Cs11 3.56(3) 2_656 ?
O102 Cs11 3.26(3) 2_656 ?
O103 Cs11 3.28(3) . ?
O104 Cs4 3.29(2) . ?
O104 Cs9 3.37(3) . ?
O106 Cs11 3.05(3) . ?
O111 Cs1 3.33(3) 1_545 ?
O113 Cs1 3.22(3) 1_545 ?
O114 Cs5 3.25(3) 2_756 ?
O115 Cs4 3.18(3) . ?
O115 Cs8 3.74(4) . ?
O116 Cs8 3.08(3) . ?
O116 Cs8A 3.13(3) . ?
O116 Cs9 3.23(3) . ?
O117 Cs8 3.24(3) . ?
O117 Cs8A 3.49(3) . ?
O119 Cs6 3.02(3) . ?
O119 Cs5 3.36(3) 2_756 ?
O120 Cs9 3.29(3) . ?
O120 Cs10 3.50(3) . ?
O122 Cs2 3.22(3) . ?
O124 Cs2 3.26(2) . ?
O126 Cs10 3.01(3) . ?
O126 Cs8A 3.67(4) . ?
O128 Cs8A 3.26(3) . ?
O128 Cs8 3.59(3) . ?
O130 Cs1 3.10(3) 1_545 ?
O133 Cs2 3.13(3) . ?
O133 Cs7 3.16(3) . ?
O137 Cs7 3.44(2) . ?
O140 Cs7 3.08(2) . ?
O140 Cs2 3.74(3) . ?
O141 Cs3 3.71(3) . ?
O143 Cs3 3.38(2) . ?
O146 Cs7 3.49(2) . ?
O148 Cs7 3.05(2) . ?
O149 Cs13 3.64(6) . ?
O152 Cs13 3.12(6) . ?
O153 Cs3 3.63(3) . ?
O157 Yb5 2.24(2) 2_765 ?
O158 Yb5 2.26(2) 2_765 ?
O158 Cs13 3.47(6) 2_765 ?
O162 Cs7 3.16(2) . ?
O164 Cs13 3.24(6) . ?
O166 Cs13 3.67(6) . ?
O167 Cs7 3.13(2) . ?
O169 Cs3 3.29(2) . ?
O170 Cs3 3.42(2) . ?
O171 Cs13 2.98(6) . ?
O173 C2 1.21(4) . ?
O173 Cs7 3.26(3) . ?
O174 C2 1.31(4) . ?
O174 Cs7 3.17(3) . ?
C1 C2 1.49(6) . ?
C2 Cs7 3.61(3) . ?
O175 C3 1.22(4) . ?
O176 C3 1.25(4) . ?
C3 C4 1.54(7) . ?
Cs1 O130 3.10(3) 1_565 ?
Cs1 O113 3.22(3) 1_565 ?
Cs1 O177 3.24(4) 2_676 ?
Cs1 O111 3.33(3) 1_565 ?
Cs1 O178 3.47(4) 1_565 ?
Cs1 O179 3.61(7) 1_564 ?
Cs1 W35 4.010(3) 1_565 ?
Cs2 O180 3.33(5) . ?
Cs3 O169 3.29(2) 2_765 ?
Cs3 O143 3.38(2) 2_765 ?
Cs3 O170 3.42(2) 2_765 ?
Cs3 O153 3.63(3) 2_765 ?
Cs3 O141 3.71(3) 2_765 ?
Cs3 O181 3.73(4) 2_765 ?
Cs3 O181 3.73(4) . ?
Cs4 Cs9 2.950(11) . ?
Cs4 O20 3.10(3) 2_666 ?
Cs4 O40 3.14(3) 2_666 ?
Cs4 O177 3.22(4) 1_545 ?
Cs4 O15 3.45(2) 2_666 ?
Cs4 O12 3.69(3) 2_666 ?
Cs4 W5 4.079(4) 2_666 ?
Cs5 O183 2.97(4) 1_655 ?
Cs5 O182 3.05(4) . ?
Cs5 Na11 3.240(14) 1_655 ?
Cs5 Cs11 3.240(14) 1_655 ?
Cs5 O114 3.25(3) 2_756 ?
Cs5 O119 3.36(3) 2_756 ?
Cs5 O184 3.38(4) . ?
Cs5 W32 4.061(5) 2_756 ?
Cs6 O76 3.03(3) 2_756 ?
Cs6 O73 3.53(3) 2_756 ?
Cs6 Cs10 3.801(11) . ?
Cs6 W20 4.159(6) 2_756 ?
Cs6 W27 4.277(7) 2_756 ?
Cs8 O10 3.06(3) 2_666 ?
Cs8 O9 3.34(3) 2_666 ?
Cs8 O21 3.57(3) 2_666 ?
Cs8 O7 3.81(4) 2_666 ?
Cs8 W2 4.06(2) 2_666 ?
Cs8 W5 4.10(2) 2_666 ?
Cs8A O9 3.23(3) 2_666 ?
Cs8A O10 3.23(3) 2_666 ?
Cs8A O7 3.37(4) 2_666 ?
Cs8A W2 3.877(18) 2_666 ?
Cs8A W5 4.52(2) 2_666 ?
Cs9 O15 3.14(3) 2_666 ?
Cs9 O10 3.27(3) 2_666 ?
Cs9 O3 3.47(3) 2_666 ?
Cs9 Cs10 3.492(13) . ?
Cs9 O5 3.54(3) 2_666 ?
Cs9 W5 4.062(7) 2_666 ?
Cs10 O7 3.21(3) 2_666 ?
Cs10 O5 3.23(3) 2_666 ?
Cs10 O1 3.37(4) 2_666 ?
Cs10 W2 4.041(9) 2_666 ?
Cs10 W1 4.174(8) 2_666 ?
Cs11 O100 3.18(3) 2_656 ?
Cs11 Cs5 3.240(14) 1_455 ?
Cs11 O102 3.26(3) 2_656 ?
Cs11 O101 3.56(3) 2_656 ?
Cs11 O183 3.62(4) . ?
Cs11 W28 3.832(12) 2_656 ?
Cs12 O186 2.58(5) . ?
Cs12 O187 2.98(4) 2_765 ?
Cs12 O46 3.05(3) 2_775 ?
Cs12 O188 3.43(5) 2_766 ?
Cs12 O60 3.47(3) 2_775 ?
Cs12 O58 3.70(3) 2_775 ?
Cs12 O47 3.76(3) 2_775 ?
Na13 O192 2.44(4) 2_765 ?
Na13 O191 2.62(3) . ?
Na13 O187 2.85(5) . ?
Na13 Na16 4.18(3) 2_656 ?
Cs13 O187 2.50(7) . ?
Cs13 O192 2.56(7) 2_765 ?
Cs13 O191 2.87(6) . ?
Cs13 O58 2.98(6) 1_545 ?
Cs13 O44 3.36(6) 2_765 ?
Cs13 O158 3.47(6) 2_765 ?
Cs13 O15W 3.65(7) 2_656 ?
Na14 O182 2.36(4) 1_465 ?
Na14 O189 2.37(5) . ?
Na14 O190 2.44(4) 2_666 ?
Na14 O193 2.45(4) 2_666 ?
Na14 O184 2.49(4) 1_465 ?
Na14 O50 2.55(3) 2_676 ?
Na14 Cs5 4.24(2) 1_465 ?
Na15 O194 2.33(5) . ?
Na15 O195 2.37(5) . ?
Na15 O196 2.41(5) . ?
Na15 O199 2.47(5) . ?
Na15 O197 2.48(5) . ?
Na15 O198 2.51(4) . ?
Na16 O192 1.83(4) 1_446 ?
Na16 O200 2.71(5) . ?
Na16 O201 2.95(7) 2_556 ?
Na16 Na12 4.05(3) 2_666 ?
Na16 Cs12 4.05(3) 2_666 ?
Na16 Na13 4.18(3) 2_656 ?
Na16 Cs13 4.31(6) 2_656 ?
O177 Cs4 3.22(4) 1_565 ?
O177 Cs1 3.24(4) 2_676 ?
O178 Cs1 3.47(4) 1_545 ?
O179 Cs1 3.61(7) 1_546 ?
O182 Na14 2.36(4) 1_645 ?
O183 Cs5 2.97(4) 1_455 ?
O184 Na14 2.49(4) 1_645 ?
O187 Na12 2.98(4) 2_765 ?
O187 Cs12 2.98(4) 2_765 ?
O188 Cs12 3.43(5) 2_766 ?
O190 Na14 2.44(4) 2_666 ?
O192 Na16 1.83(4) 1_664 ?
O192 Na13 2.44(4) 2_765 ?
O192 Cs13 2.56(7) 2_765 ?
O193 Na14 2.45(4) 2_666 ?
O201 O15W 1.26(7) 2_556 ?
O201 Na16 2.95(7) 2_556 ?
O15W O201 1.26(7) 2_556 ?
O15W Cs13 3.65(7) 2_656 ?
